data_7127902
loop_
_publ_author_name
'Han, Er-Meng'
'Yu, Wei-Dong'
'Li, Lei-Jiao'
'Yi, Xiao-Yi'
'Yan, Jun'
'Liu, Chao'

_publ_section_title
;
 Accurate assembly of ferrocene-functionalized {Ti22Fc4} clusters with
 photocatalytic amine oxidation activity.
;
_journal_issue 22
_journal_name_full 'Chemical communications (Cambridge, England)'
_journal_page_first 2792
_journal_page_last 2795
_journal_paper_doi 10.1039/d1cc00019e
_journal_volume 57
_journal_year 2021
_chemical_formula_moiety 'C83 H138.125 Fe2 N5 O41 Ti11, C83 H135 Fe2 N7 O39 Ti11'
_chemical_formula_sum 'C166 H273.12 Fe4 N12 O80 Ti22'
_chemical_formula_weight 4994.27
_space_group_crystal_system triclinic
_space_group_IT_number 2
_space_group_name_Hall '-P 1'
_space_group_name_H-M_alt 'P -1'
_atom_sites_solution_hydrogens mixed
_atom_sites_solution_primary dual
_audit_creation_date 2021-01-03
_audit_creation_method
;
Olex2 1.3
(compiled 2020.02.04 svn.rd84adfe8 for OlexSys, GUI svn.r6032)
;
_audit_update_record
;
2021-01-03 deposited with the CCDC.	2021-02-03 downloaded from the CCDC.
;
_cell_angle_alpha 114.7150(10)
_cell_angle_beta 95.4110(10)
_cell_angle_gamma 91.8360(10)
_cell_formula_units_Z 2
_cell_length_a 22.0941(6)
_cell_length_b 22.6404(7)
_cell_length_c 25.2924(8)
_cell_measurement_reflns_used 2856
_cell_measurement_temperature 120
_cell_measurement_theta_max 69.98
_cell_measurement_theta_min 4.1090
_cell_volume 11405.8(6)
_computing_cell_refinement 'CrysAlisPro 1.171.38.43f (Rigaku OD, 2015)'
_computing_data_collection 'CrysAlisPro 1.171.38.43f (Rigaku OD, 2015)'
_computing_data_reduction 'CrysAlisPro 1.171.38.43f (Rigaku OD, 2015)'
_computing_molecular_graphics 'Olex2 1.3 (Dolomanov et al., 2009)'
_computing_publication_material 'Olex2 1.3 (Dolomanov et al., 2009)'
_computing_structure_refinement 'SHELXL 2018/3 (Sheldrick, 2015)'
_computing_structure_solution 'SHELXT 2014/5 (Sheldrick, 2014)'
_diffrn_ambient_temperature 120
_diffrn_detector 'Bruker APEX2 area detector'
_diffrn_detector_area_resol_mean 7.9
_diffrn_detector_type 'CCD area detector'
_diffrn_measured_fraction_theta_full 0.997
_diffrn_measured_fraction_theta_max 0.997
_diffrn_measurement_device 'three-circle diffractometer'
_diffrn_radiation_monochromator 'mirror optics'
_diffrn_radiation_probe x-ray
_diffrn_radiation_type MoK\a
_diffrn_radiation_wavelength 0.71073
_diffrn_reflns_av_R_equivalents 0.0622
_diffrn_reflns_av_unetI/netI 0.0870
_diffrn_reflns_Laue_measured_fraction_full 0.997
_diffrn_reflns_Laue_measured_fraction_max 0.997
_diffrn_reflns_limit_h_max 26
_diffrn_reflns_limit_h_min -26
_diffrn_reflns_limit_k_max 24
_diffrn_reflns_limit_k_min -26
_diffrn_reflns_limit_l_max 30
_diffrn_reflns_limit_l_min -30
_diffrn_reflns_number 118806
_diffrn_reflns_point_group_measured_fraction_full 0.997
_diffrn_reflns_point_group_measured_fraction_max 0.997
_diffrn_reflns_theta_full 25.000
_diffrn_reflns_theta_max 25.000
_diffrn_reflns_theta_min 2.259
_diffrn_source 'microfocus sealed X-ray tube'
_diffrn_source_current 1.2
_diffrn_source_power 0.06
_diffrn_source_type 'Incoatec I\ms'
_diffrn_source_voltage 50.0
_exptl_absorpt_coefficient_mu 1.048
_exptl_absorpt_correction_T_max 0.732
_exptl_absorpt_correction_T_min 0.321
_exptl_absorpt_correction_type multi-scan
_exptl_absorpt_process_details
;
CrysAlisPro 1.171.38.43f (Rigaku Oxford Diffraction, 2015)
Empirical absorption correction using spherical harmonics,
 implemented in SCALE3 ABSPACK scaling algorithm.
;
_exptl_crystal_colour 'clear yellowish yellow'
_exptl_crystal_colour_lustre clear
_exptl_crystal_colour_modifier yellowish
_exptl_crystal_colour_primary yellow
_exptl_crystal_density_diffrn 1.454
_exptl_crystal_description needle
_exptl_crystal_F_000 5162
_exptl_crystal_size_max 0.5
_exptl_crystal_size_mid 0.1
_exptl_crystal_size_min 0.1
_refine_diff_density_max 1.773
_refine_diff_density_min -0.948
_refine_diff_density_rms 0.095
_refine_ls_extinction_method none
_refine_ls_goodness_of_fit_ref 1.073
_refine_ls_hydrogen_treatment mixed
_refine_ls_matrix_type full
_refine_ls_number_parameters 2698
_refine_ls_number_reflns 39999
_refine_ls_number_restraints 283
_refine_ls_restrained_S_all 1.089
_refine_ls_R_factor_all 0.1631
_refine_ls_R_factor_gt 0.0858
_refine_ls_shift/su_max 0.084
_refine_ls_shift/su_mean 0.001
_refine_ls_structure_factor_coef Fsqd
_refine_ls_weighting_details 'w=1/[\s^2^(Fo^2^)+(0.1487P)^2^] where P=(Fo^2^+2Fc^2^)/3'
_refine_ls_weighting_scheme calc
_refine_ls_wR_factor_gt 0.2366
_refine_ls_wR_factor_ref 0.2683
_reflns_Friedel_coverage 0.000
_reflns_number_gt 21135
_reflns_number_total 39999
_reflns_threshold_expression 'I > 2\s(I)'
_cod_data_source_file d1cc00019e2.cif
_cod_data_source_block Ti22Fc4
_cod_depositor_comments 'Adding full bibliography for 7127900--7127902.cif.'
_cod_database_code 7127902
_shelx_shelxl_version_number 2018/3
_shelx_space_group_comment
;
The symmetry employed for this shelxl refinement is uniquely defined
by the following loop, which should always be used as a source of
symmetry information in preference to the above space-group names.
They are only intended as comments.
;
_shelx_estimated_absorpt_t_max 0.174
_shelx_estimated_absorpt_t_min 0.094
_olex2_refinement_description
;
1. Fixed Uiso
 At 1.2 times of:
  All C(H) groups, {H3A,H3B} of C3, {H105,H10D} of C105, {H35,H35A} of C35
 At 1.5 times of:
  All C(H,H,H) groups, {H82A,H82B} of C82
2. Restrained distances
 C35-C36
 1.45 with sigma of 0.01
 C21-C23
 1.45 with sigma of 0.01
 C155-C109
 1.45 with sigma of 0.01
 C83-C85
 1.45 with sigma of 0.01
 C102-C103
 1.45 with sigma of 0.01
 C153-C47
 1.45 with sigma of 0.01
 C82-H82A
 0.87 with sigma of 0.01
 O30-C109
 1.45 with sigma of 0.01
 C13-C15
 1.6 with sigma of 0.01
3. Rigid bond restraints
 C155, C109
 with sigma for 1-2 distances of 0.01 and sigma for 1-3 distances of 0.02
 C153, C47
 with sigma for 1-2 distances of 0.01 and sigma for 1-3 distances of 0.02
 C150, C149
 with sigma for 1-2 distances of 0.01 and sigma for 1-3 distances of 0.02
 C52, C51
 with sigma for 1-2 distances of 0.01 and sigma for 1-3 distances of 0.02
 C153, C154
 with sigma for 1-2 distances of 0.01 and sigma for 1-3 distances of 0.02
 C1, C3
 with sigma for 1-2 distances of 0.01 and sigma for 1-3 distances of 0.02
 C109, C155
 with sigma for 1-2 distances of 0.01 and sigma for 1-3 distances of 0.02
 C15, C13
 with sigma for 1-2 distances of 0.01 and sigma for 1-3 distances of 0.02
 C56, C58
 with sigma for 1-2 distances of 0.01 and sigma for 1-3 distances of 0.02
 C21, O01E
 with sigma for 1-2 distances of 0.01 and sigma for 1-3 distances of 0.02
 C156, C109
 with sigma for 1-2 distances of 0.01 and sigma for 1-3 distances of 0.02
4. Uiso/Uaniso restraints and constraints
C155 \\sim C109: within 2A with sigma of 0.02 and sigma for terminal atoms of
0.01 within 2A
C153 \\sim C47: within 2A with sigma of 0.02 and sigma for terminal atoms of
0.01 within 2A
C150 \\sim C149: within 2A with sigma of 0.02 and sigma for terminal atoms of
0.01 within 2A
C52 \\sim C51: within 2A with sigma of 0.02 and sigma for terminal atoms of
0.01 within 2A
C153 \\sim C154: within 2A with sigma of 0.02 and sigma for terminal atoms of
0.01 within 2A
C1 \\sim C3: within 2A with sigma of 0.02 and sigma for terminal atoms of 0.01
within 2A
C109 \\sim C155: within 2A with sigma of 0.02 and sigma for terminal atoms of
0.01 within 2A
C15 \\sim C13: within 2A with sigma of 0.02 and sigma for terminal atoms of
0.01 within 2A
C56 \\sim C58: within 2A with sigma of 0.02 and sigma for terminal atoms of
0.01 within 2A
C21 \\sim O01E: within 2A with sigma of 0.02 and sigma for terminal atoms of
0.01 within 2A
C156 \\sim C109: within 2A with sigma of 0.02 and sigma for terminal atoms of
0.01 within 2A
Uanis(C22) \\sim Ueq, Uanis(C23) \\sim Ueq, Uanis(C21) \\sim Ueq, Uanis(C12)
\\sim Ueq, Uanis(C107) \\sim Ueq, Uanis(C27) \\sim Ueq, Uanis(C28) \\sim Ueq,
Uanis(C91) \\sim Ueq, Uanis(C90) \\sim Ueq, Uanis(C153) \\sim Ueq, Uanis(C154)
\\sim Ueq, Uanis(C47) \\sim Ueq, Uanis(C116) \\sim Ueq, Uanis(C117) \\sim Ueq,
Uanis(C118) \\sim Ueq, Uanis(C113) \\sim Ueq, Uanis(C115) \\sim Ueq, Uanis(C52)
\\sim Ueq, Uanis(C109) \\sim Ueq, Uanis(C58) \\sim Ueq, Uanis(C156) \\sim Ueq,
Uanis(C53) \\sim Ueq, Uanis(C157) \\sim Ueq, Uanis(C158) \\sim Ueq, Uanis(C54)
\\sim Ueq, Uanis(C103) \\sim Ueq, Uanis(C1) \\sim Ueq, Uanis(C13) \\sim Ueq,
Uanis(C3) \\sim Ueq, Uanis(O30) \\sim Ueq, Uanis(C15) \\sim Ueq, Uanis(C14)
\\sim Ueq, Uanis(C14A) \\sim Ueq, Uanis(C56) \\sim Ueq: with sigma of 0.01 and
sigma for terminal atoms of 0.02
5. Others
 Sof(Ti17)=1-FVAR(1)
 Sof(Ti23)=FVAR(1)
 Sof(O18)=Sof(H47A)=Sof(H47B)=Sof(H47C)=1-FVAR(2)
 Sof(O11)=FVAR(2)
 Sof(O31)=1-FVAR(3)
 Sof(O30)=FVAR(3)
 Sof(H10D)=Sof(C158)=Sof(H15P)=Sof(H15Q)=Sof(H15R)=1-FVAR(4)
 Sof(H105)=Sof(C107)=Sof(H10N)=Sof(H10O)=Sof(H10P)=FVAR(4)
 Sof(H35A)=Sof(C36A)=Sof(H36D)=Sof(H36E)=Sof(H36F)=1-FVAR(5)
 Sof(H35)=Sof(C36)=Sof(H36A)=Sof(H36B)=Sof(H36C)=FVAR(5)
 Sof(C14A)=Sof(H14S)=Sof(H14T)=Sof(H14U)=1-FVAR(6)
 Sof(C14)=Sof(H14P)=Sof(H14Q)=Sof(H14R)=FVAR(6)
6.a Ternary CH refined with riding coordinates:
 C125(H125), C138(H138), C105(H105), C105(H10D), C93(H93), C97(H97), C83(H83),
 C87(H87), C06V(H06V), C120(H120), C103(H103), C90(H90), C064(H064), C141(H141),
  C35(H35), C35(H35A), C54(H54), C7(H7), C29(H29), C33(H33), C27(H27), C25(H25),
  C60(H60), C4(H4), C51(H51)
6.b Aromatic/amide H refined with riding coordinates:
 C110(H110), C111(H111), C131(H131), C136(H136), C129(H129), C134(H134),
 C127(H127), C152(H152), C112(H112), C113(H113), C132(H132), C135(H135),
 C118(H118), C117(H117), C116(H116), C130(H130), C42(H42), C69(H69), C71(H71),
 C44(H44), C43(H43), C65(H65), C66(H66), C67(H67), C40(H40), C46(H46), C68(H68),
  C48(H48), C64(H64), C45(H45), C41(H41), C049(H049)
6.c X=CH2 refined with riding coordinates:
 C3(H3A,H3B)
6.d Idealised Me refined as rotating group:
 C89(H89A,H89B,H89C), C143(H14A,H14B,H14C), C121(H12A,H12B,H12C), C147(H14D,
 H14E,H14F), C102(H10A,H10B,H10C), C47(H47A,H47B,H47C), C86(H86A,H86B,H86C),
 C96(H96A,H96B,H96C), C106(H10E,H10F,H10G), C85(H85A,H85B,H85C), C137(H13A,H13B,
 H13C), C104(H10H,H10I,H10J), C06J(H06A,H06B,H06C), C92(H92A,H92B,H92C),
 C142(H14G,H14H,H14I), C126(H12D,H12E,H12F), C122(H12G,H12H,H12I), C88(H88A,
 H88B,H88C), C99(H99A,H99B,H99C), C146(H14J,H14K,H14L), C124(H12J,H12K,H12L),
 C139(H13D,H13E,H13F), C150(H15A,H15B,H15C), C154(H15D,H15E,H15F), C070(H07A,
 H07B,H07C), C119(H11A,H11B,H11C), C074(H07D,H07E,H07F), C94(H94A,H94B,H94C),
 C91(H91A,H91B,H91C), C101(H10K,H10L,H10M), C84(H84A,H84B,H84C), C140(H14M,H14N,
 H14O), C95(H95A,H95B,H95C), C11(H11D,H11E,H11F), C62(H62A,H62B,H62C), C75(H75A,
 H75B,H75C), C24(H24A,H24B,H24C), C61(H61A,H61B,H61C), C28(H28A,H28B,H28C),
 C34(H34A,H34B,H34C), C78(H78A,H78B,H78C), C5(H5A,H5B,H5C), C8(H8A,H8B,H8C),
 C2(H2A,H2B,H2C), C12(H12M,H12N,H12O), C79(H79A,H79B,H79C), C55(H55A,H55B,H55C),
  C6(H6A,H6B,H6C), C53(H53A,H53B,H53C), C31(H31A,H31B,H31C), C32(H32A,H32B,
 H32C), C19(H19A,H19B,H19C), C20(H20A,H20B,H20C), C23(H23A,H23B,H23C),
 C07A(H07G,H07H,H07I), C74(H74A,H74B,H74C), C37(H37A,H37B,H37C), C26(H26A,H26B,
 H26C), C22(H22A,H22B,H22C), C58(H58A,H58B,H58C), C36(H36A,H36B,H36C), C30(H30A,
 H30B,H30C), C9(H9A,H9B,H9C), C59(H59A,H59B,H59C), C50(H50A,H50B,H50C),
 C52(H52A,H52B,H52C), C107(H10N,H10O,H10P), C155(H15G,H15H,H15I), C156(H15J,
 H15K,H15L), C157(H15M,H15N,H15O), C158(H15P,H15Q,H15R), C36A(H36D,H36E,H36F),
 C14(H14P,H14Q,H14R), C15(H15S,H15T,H15U), C14A(H14S,H14T,H14U)
;
_smtbx_masks_void_probe_radius 1.2
_smtbx_masks_void_truncation_radius 1.2
_olex2_submission_special_instructions 'No special instructions were received'

loop_
_space_group_symop_operation_xyz
'x, y, z'
'-x, -y, -z'

loop_
_atom_site_label
_atom_site_type_symbol
_atom_site_fract_x
_atom_site_fract_y
_atom_site_fract_z
_atom_site_U_iso_or_equiv
_atom_site_adp_type
_atom_site_occupancy
_atom_site_site_symmetry_order
_atom_site_calc_flag
_atom_site_refinement_flags_posn
_atom_site_refinement_flags_adp
_atom_site_refinement_flags_occupancy
_atom_site_disorder_assembly
_atom_site_disorder_group
Fe2 Fe 0.47328(6) 0.16436(8) 0.76264(6) 0.0964(5) Uani 1 1 d . . . . .
Fe1 Fe 0.35666(5) -0.34915(7) 0.76276(6) 0.0962(5) Uani 1 1 d . . . . .
Ti13 Ti 0.18448(7) -0.27021(9) 0.94588(9) 0.0911(6) Uani 1 1 d . . . . .
Ti20 Ti 0.35850(6) 0.17399(7) 0.95617(7) 0.0714(4) Uani 1 1 d . . . . .
Ti15 Ti 0.28795(5) -0.13451(7) 0.95490(6) 0.0584(4) Uani 1 1 d . . . . .
Ti22 Ti 0.32472(8) 0.32810(8) 0.94560(10) 0.1036(7) Uani 1 1 d . . . . .
Ti14 Ti 0.16669(5) -0.19549(7) 0.86566(7) 0.0655(4) Uani 1 1 d . . . . .
Ti21 Ti 0.25380(6) 0.19144(8) 0.86891(8) 0.0842(5) Uani 1 1 d . . . . .
Ti16 Ti 0.28369(5) -0.08928(7) 0.85672(6) 0.0561(4) Uani 1 1 d . . . . .
Ti18 Ti 0.33727(5) 0.02378(7) 0.96917(6) 0.0555(4) Uani 1 1 d . . . . .
Ti12 Ti 0.07321(7) -0.33515(9) 0.84801(9) 0.1003(7) Uani 1 1 d . . . . .
Ti23 Ti 0.2338(2) 0.3305(2) 0.8335(7) 0.084(4) Uani 0.54(2) 1 d . . P A 1
Ti17 Ti 0.2172(5) 0.3417(5) 0.8673(5) 0.071(3) Uani 0.46(2) 1 d . . P A 2
Ti19 Ti 0.31255(6) 0.04246(7) 0.85739(6) 0.0618(4) Uani 1 1 d . . . . .
O1 O 0.2177(2) -0.1230(2) 0.7918(2) 0.0664(14) Uani 1 1 d . . . . .
O2 O 0.4190(2) 0.1600(3) 0.8954(3) 0.0717(15) Uani 1 1 d . . . . .
O3 O 0.1228(3) -0.3499(3) 0.9098(4) 0.120(3) Uani 1 1 d . . . . .
O4 O 0.3860(2) 0.0631(3) 0.8235(2) 0.0685(14) Uani 1 1 d . . . . .
O5 O 0.4175(2) 0.2158(3) 1.0132(2) 0.0730(15) Uani 1 1 d . . . . .
O6 O 0.2293(3) -0.3274(3) 0.8640(4) 0.097(2) Uani 1 1 d . . . . .
O7 O 0.3222(2) 0.2398(3) 0.9429(3) 0.0884(18) Uani 1 1 d . . . . .
O8 O 0.27098(17) 0.0002(2) 0.8968(2) 0.0568(12) Uani 1 1 d . . . . .
O9 O 0.38617(18) 0.0528(2) 1.0447(2) 0.0646(15) Uani 1 1 d . . . . .
O10 O 0.2863(3) 0.3640(3) 1.0076(4) 0.123(3) Uani 1 1 d . . . . .
O11 O 0.2663(8) 0.3332(10) 0.7747(10) 0.168(10) Uani 0.63(3) 1 d . . P A 1
O12 O 0.3041(2) 0.1688(3) 1.0107(2) 0.0763(16) Uani 1 1 d . . . . .
O13 O 0.1846(2) 0.1817(3) 0.8953(3) 0.0903(19) Uani 1 1 d . . . . .
O47 O 0.0620(2) -0.3026(3) 0.7870(3) 0.0918(19) Uani 1 1 d . . . . .
O15 O 0.2530(2) 0.0362(3) 0.7938(2) 0.0749(16) Uani 1 1 d . . . . .
O16L O 0.36790(18) 0.0744(2) 0.9343(2) 0.0592(13) Uani 1 1 d . . . . .
O26 O 0.1266(2) -0.2596(3) 0.8849(3) 0.0798(17) Uani 1 1 d . . . . .
O18 O 0.2299(13) 0.3698(12) 0.8145(9) 0.098(13) Uani 0.37(3) 1 d . . P A 2
O19 O 0.3377(2) -0.1415(3) 1.0107(2) 0.0635(13) Uani 1 1 d . . . . .
O20 O 0.3202(2) 0.1877(3) 0.8168(3) 0.0840(18) Uani 1 1 d . . . . .
O21 O 0.32620(19) -0.0513(2) 0.80933(19) 0.0598(13) Uani 1 1 d . . . . .
O22 O 0.2883(2) 0.1129(3) 1.0145(3) 0.0926(19) Uani 1 1 d . . . . .
O23 O 0.2922(2) 0.1268(2) 0.8893(2) 0.0698(15) Uani 1 1 d . . . . .
O24 O 0.2197(2) -0.2652(3) 0.8150(2) 0.0669(14) Uani 1 1 d . . . . .
O25 O 0.2420(3) -0.2967(3) 0.9822(4) 0.109(2) Uani 1 1 d . . . . .
O17 O 0.3709(3) 0.2863(3) 0.8661(3) 0.095(2) Uani 1 1 d . . . . .
O27 O 0.2511(2) -0.0590(3) 1.0094(2) 0.0627(13) Uani 1 1 d . . . . .
O28 O 0.3998(3) 0.3663(3) 0.9803(3) 0.103(2) Uani 1 1 d . . . . .
O29 O 0.2505(2) 0.2831(3) 0.8890(3) 0.107(2) Uani 1 1 d . . . . .
O30 O 0.1707(7) 0.3782(8) 0.8436(11) 0.103(7) Uani 0.48(3) 1 d D U P A 1
O31 O 0.1558(7) 0.3792(6) 0.8899(11) 0.107(10) Uani 0.52(3) 1 d . . P A 2
O32 O 0.1452(3) -0.2246(3) 1.0079(3) 0.111(2) Uani 1 1 d . . . . .
O33 O 0.0011(3) -0.3275(4) 0.8743(3) 0.124(3) Uani 1 1 d . . . . .
O34 O 0.1804(3) 0.2535(3) 0.7941(4) 0.120(3) Uani 1 1 d . . . . .
O35 O 0.0708(3) -0.4170(3) 0.7931(3) 0.119(3) Uani 1 1 d . . . . .
O36 O 0.2943(3) 0.3895(4) 0.9101(4) 0.152(4) Uani 1 1 d . . . . .
O37 O 0.33709(19) -0.1998(2) 0.8953(2) 0.0576(13) Uani 1 1 d . . . . .
O38 O 0.23515(17) -0.1296(2) 0.8873(2) 0.0542(12) Uani 1 1 d . . . . .
O39 O 0.3356(2) -0.1657(3) 0.8228(2) 0.0606(13) Uani 1 1 d . . . . .
O40 O 0.33573(17) -0.0678(2) 0.93293(19) 0.0571(13) Uani 1 1 d . . . . .
O41 O 0.11518(19) -0.1341(3) 0.8934(2) 0.0757(16) Uani 1 1 d . . . . .
O42 O 0.2221(2) -0.1947(2) 0.9407(2) 0.0663(14) Uani 1 1 d . . . . .
O43 O 0.2632(2) 0.0005(3) 1.0129(2) 0.0810(17) Uani 1 1 d . . . . .
N1 N 0.1755(2) -0.1684(3) 0.7899(3) 0.0650(17) Uani 1 1 d . . . . .
N2 N 0.4251(3) 0.0216(3) 1.0081(3) 0.0651(17) Uani 1 1 d . . . . .
N3 N 0.2313(3) 0.0911(4) 0.7932(3) 0.077(2) Uani 1 1 d . . . . .
N4 N 0.1973(3) 0.1965(4) 0.7923(4) 0.100(3) Uani 1 1 d . . . . .
N5 N 0.0978(3) -0.2549(3) 0.7859(4) 0.077(2) Uani 1 1 d . . . . .
C100 C 0.0978(3) -0.2473(5) 0.7376(5) 0.087(3) Uani 1 1 d . . . . .
C125 C 0.4449(4) 0.2538(6) 1.0701(4) 0.104(3) Uani 1 1 d . . . . .
H125 H 0.488080 0.267761 1.069329 0.125 Uiso 1 1 calc R U . . .
C144 C 0.2490(3) 0.1113(4) 1.0491(4) 0.077(3) Uani 1 1 d . . . . .
C151 C 0.3900(3) -0.2572(4) 0.8143(3) 0.070(2) Uani 1 1 d . . . . .
C89 C 0.2027(6) -0.1401(7) 1.0926(6) 0.159(6) Uani 1 1 d . . . . .
H89A H 0.235101 -0.167489 1.074379 0.239 Uiso 1 1 calc R U . . .
H89B H 0.194970 -0.145368 1.127960 0.239 Uiso 1 1 calc R U . . .
H89C H 0.215504 -0.094283 1.103204 0.239 Uiso 1 1 calc R U . . .
C145 C 0.2346(3) 0.0482(4) 1.0473(4) 0.069(2) Uani 1 1 d . . . . .
C143 C 0.2213(4) 0.1727(5) 1.0875(5) 0.107(4) Uani 1 1 d . . . . .
H14A H 0.176823 0.166861 1.078042 0.160 Uiso 1 1 calc R U . . .
H14B H 0.237125 0.209453 1.080485 0.160 Uiso 1 1 calc R U . . .
H14C H 0.231971 0.181697 1.128748 0.160 Uiso 1 1 calc R U . . .
C121 C 0.4461(4) -0.1414(5) 1.0190(5) 0.104(3) Uani 1 1 d . . . . .
H12A H 0.449707 -0.107823 1.004230 0.157 Uiso 1 1 calc R U . . .
H12B H 0.442987 -0.184654 0.986056 0.157 Uiso 1 1 calc R U . . .
H12C H 0.482096 -0.136884 1.046485 0.157 Uiso 1 1 calc R U . . .
C110 C 0.4458(4) -0.3458(5) 0.7914(5) 0.104(4) Uani 1 1 d . . . . .
H110 H 0.467381 -0.380590 0.793464 0.125 Uiso 1 1 calc R U . . .
C111 C 0.4407(4) -0.3296(5) 0.7446(5) 0.101(4) Uani 1 1 d . . . . .
H111 H 0.457605 -0.351862 0.708995 0.121 Uiso 1 1 calc R U . . .
C147 C 0.1833(6) 0.0196(5) 0.6943(5) 0.146(5) Uani 1 1 d . . . . .
H14D H 0.217556 0.008739 0.670909 0.219 Uiso 1 1 calc R U . . .
H14E H 0.146633 0.021107 0.670022 0.219 Uiso 1 1 calc R U . . .
H14F H 0.175982 -0.013765 0.708721 0.219 Uiso 1 1 calc R U . . .
C138 C 0.2288(6) 0.3588(6) 1.0218(7) 0.142(5) Uani 1 1 d . . . . .
H138 H 0.202961 0.327126 0.985797 0.170 Uiso 1 1 calc R U . . .
C102 C 0.1422(7) -0.4891(8) 0.7382(8) 0.246(11) Uani 1 1 d D . . . .
H10A H 0.128996 -0.534641 0.727898 0.369 Uiso 1 1 calc R U . . .
H10B H 0.166304 -0.470185 0.776832 0.369 Uiso 1 1 calc R U . . .
H10C H 0.167194 -0.486989 0.708854 0.369 Uiso 1 1 calc R U . . .
C131 C 0.5615(5) 0.1549(7) 0.7917(6) 0.111(4) Uani 1 1 d . . . . .
H131 H 0.596943 0.181055 0.793720 0.133 Uiso 1 1 calc R U . . .
C47 C 0.2788(11) 0.2716(13) 0.6949(11) 0.257(7) Uani 1 1 d D U . . .
H47A H 0.294354 0.248886 0.718289 0.385 Uiso 0.37(3) 1 calc R U P A 2
H47B H 0.313025 0.287568 0.681096 0.385 Uiso 0.37(3) 1 calc R U P A 2
H47C H 0.250998 0.241425 0.661120 0.385 Uiso 0.37(3) 1 calc R U P A 2
C86 C 0.3140(7) -0.2978(9) 1.0570(8) 0.187(7) Uani 1 1 d . . . . .
H86A H 0.340599 -0.257558 1.070423 0.281 Uiso 1 1 calc R U . . .
H86B H 0.336068 -0.330555 1.065127 0.281 Uiso 1 1 calc R U . . .
H86C H 0.277703 -0.288820 1.077733 0.281 Uiso 1 1 calc R U . . .
C136 C 0.3908(5) 0.1646(7) 0.7214(6) 0.126(5) Uani 1 1 d . . . . .
H136 H 0.358871 0.130773 0.708903 0.151 Uiso 1 1 calc R U . . .
C105 C 0.3491(4) -0.0787(6) 0.7527(4) 0.096(3) Uani 1 1 d . . . . .
H105 H 0.350669 -0.042570 0.739808 0.116 Uiso 0.55(2) 1 calc R U P B 1
H10D H 0.330987 -0.124196 0.740370 0.116 Uiso 0.45(2) 1 calc R U P B 2
C96 C 0.0930(5) -0.0480(5) 0.8626(6) 0.127(4) Uani 1 1 d . . . . .
H96A H 0.128899 -0.051465 0.841799 0.190 Uiso 1 1 calc R U . . .
H96B H 0.080980 -0.003160 0.877502 0.190 Uiso 1 1 calc R U . . .
H96C H 0.059323 -0.077785 0.835653 0.190 Uiso 1 1 calc R U . . .
C106 C 0.4148(3) -0.0934(5) 0.7613(4) 0.094(3) Uani 1 1 d . . . . .
H10E H 0.440923 -0.052542 0.779335 0.141 Uiso 1 1 calc R U . . .
H10F H 0.427760 -0.121170 0.723252 0.141 Uiso 1 1 calc R U . . .
H10G H 0.418311 -0.116114 0.786927 0.141 Uiso 1 1 calc R U . . .
C93 C -0.0328(7) -0.2816(8) 0.9198(7) 0.157(6) Uani 1 1 d . . . . .
H93 H -0.076470 -0.291985 0.902190 0.189 Uiso 1 1 calc R U . . .
C97 C 0.1080(4) -0.0659(5) 0.9129(5) 0.089(3) Uani 1 1 d . . . . .
H97 H 0.147703 -0.041678 0.934798 0.107 Uiso 1 1 calc R U . . .
C129 C 0.4842(4) 0.0732(5) 0.7574(4) 0.091(3) Uani 1 1 d . . . . .
H129 H 0.458477 0.035480 0.732450 0.110 Uiso 1 1 calc R U . . .
C83 C 0.1225(7) -0.4079(6) 0.9199(7) 0.148(5) Uani 1 1 d D . . . .
H83 H 0.084026 -0.433968 0.896752 0.177 Uiso 1 1 calc R U . . .
C87 C 0.2955(7) -0.3227(9) 0.9934(9) 0.169(6) Uani 1 1 d . . . . .
H87 H 0.283734 -0.370180 0.980163 0.203 Uiso 1 1 calc R U . . .
C85 C 0.1139(11) -0.3921(9) 0.9790(7) 0.238(11) Uani 1 1 d D . . . .
H85A H 0.152307 -0.394823 1.000400 0.358 Uiso 1 1 calc R U . . .
H85B H 0.082472 -0.422824 0.980270 0.358 Uiso 1 1 calc R U . . .
H85C H 0.101062 -0.347647 0.997230 0.358 Uiso 1 1 calc R U . . .
C134 C 0.4720(6) 0.2290(8) 0.7250(8) 0.149(6) Uani 1 1 d . . . . .
H134 H 0.505133 0.247378 0.714091 0.178 Uiso 1 1 calc R U . . .
C03W C 0.4223(4) 0.1130(5) 0.8464(4) 0.075(2) Uani 1 1 d . . . . .
C127 C 0.5233(4) 0.1672(5) 0.8355(4) 0.089(3) Uani 1 1 d . . . . .
H127 H 0.528325 0.203451 0.872846 0.106 Uiso 1 1 calc R U . . .
C137 C 0.2311(8) 0.3324(9) 1.0657(9) 0.218(10) Uani 1 1 d . . . . .
H13A H 0.261965 0.300697 1.058031 0.327 Uiso 1 1 calc R U . . .
H13B H 0.191125 0.310965 1.063599 0.327 Uiso 1 1 calc R U . . .
H13C H 0.241607 0.368006 1.104810 0.327 Uiso 1 1 calc R U . . .
C128 C 0.4753(3) 0.1161(5) 0.8148(4) 0.077(3) Uani 1 1 d . . . . .
C104 C 0.0395(9) -0.4756(9) 0.6979(9) 0.243(11) Uani 1 1 d . . . . .
H10H H 0.008044 -0.495276 0.711725 0.364 Uiso 1 1 calc R U . . .
H10I H 0.051400 -0.508507 0.661334 0.364 Uiso 1 1 calc R U . . .
H10J H 0.023324 -0.439421 0.690767 0.364 Uiso 1 1 calc R U . . .
C06J C 0.4963(6) 0.3151(7) 0.9601(7) 0.182(7) Uani 1 1 d . . . . .
H06A H 0.490694 0.300706 0.991023 0.273 Uiso 1 1 calc R U . . .
H06B H 0.539898 0.324958 0.960370 0.273 Uiso 1 1 calc R U . . .
H06C H 0.480071 0.280409 0.921972 0.273 Uiso 1 1 calc R U . . .
C92 C -0.0172(5) -0.2134(6) 0.9252(5) 0.114(4) Uani 1 1 d . . . . .
H92A H 0.022819 -0.196631 0.948238 0.171 Uiso 1 1 calc R U . . .
H92B H -0.048163 -0.184680 0.944915 0.171 Uiso 1 1 calc R U . . .
H92C H -0.016106 -0.214781 0.886097 0.171 Uiso 1 1 calc R U . . .
C06V C 0.3172(7) 0.4534(7) 0.9097(8) 0.150(6) Uani 1 1 d . . . . .
H06V H 0.284266 0.469462 0.890363 0.181 Uiso 1 1 calc R U . . .
C152 C 0.4146(3) -0.3033(4) 0.8351(4) 0.088(3) Uani 1 1 d . . . . .
H152 H 0.410171 -0.304197 0.871767 0.106 Uiso 1 1 calc R U . . .
C142 C 0.0793(6) 0.1485(10) 0.8668(7) 0.213(9) Uani 1 1 d . . . . .
H14G H 0.076152 0.194897 0.876493 0.319 Uiso 1 1 calc R U . . .
H14H H 0.045397 0.132273 0.880693 0.319 Uiso 1 1 calc R U . . .
H14I H 0.077766 0.124021 0.824269 0.319 Uiso 1 1 calc R U . . .
C126 C 0.4075(6) 0.3153(5) 1.0969(5) 0.129(4) Uani 1 1 d . . . . .
H12D H 0.408715 0.340325 1.073332 0.193 Uiso 1 1 calc R U . . .
H12E H 0.425283 0.342806 1.137241 0.193 Uiso 1 1 calc R U . . .
H12F H 0.365029 0.301245 1.096834 0.193 Uiso 1 1 calc R U . . .
C123 C 0.4812(3) 0.0170(4) 1.0243(3) 0.063(2) Uani 1 1 d . . . . .
C120 C 0.3886(4) -0.1331(6) 1.0505(4) 0.103(3) Uani 1 1 d . . . . .
H120 H 0.385313 -0.168540 1.064171 0.124 Uiso 1 1 calc R U . . .
C122 C 0.5075(3) 0.0461(4) 1.0873(3) 0.069(2) Uani 1 1 d . . . . .
H12G H 0.514336 0.011259 1.100011 0.104 Uiso 1 1 calc R U . . .
H12H H 0.479046 0.075283 1.111133 0.104 Uiso 1 1 calc R U . . .
H12I H 0.546373 0.070935 1.092027 0.104 Uiso 1 1 calc R U . . .
C98 C 0.1393(3) -0.1964(4) 0.7391(4) 0.078(3) Uani 1 1 d . . . . .
C88 C 0.3404(5) -0.3208(8) 0.9611(8) 0.171(7) Uani 1 1 d . . . . .
H88A H 0.342602 -0.278623 0.958842 0.257 Uiso 1 1 calc R U . . .
H88B H 0.331649 -0.355929 0.921528 0.257 Uiso 1 1 calc R U . . .
H88C H 0.379432 -0.326428 0.979619 0.257 Uiso 1 1 calc R U . . .
C99 C 0.1417(5) -0.1794(6) 0.6888(5) 0.118(4) Uani 1 1 d . . . . .
H99A H 0.157548 -0.133771 0.703108 0.178 Uiso 1 1 calc R U . . .
H99B H 0.100622 -0.185367 0.668118 0.178 Uiso 1 1 calc R U . . .
H99C H 0.168576 -0.207713 0.662015 0.178 Uiso 1 1 calc R U . . .
C114 C 0.2373(4) -0.3155(5) 0.8212(5) 0.086(3) Uani 1 1 d . . . . .
C146 C 0.1876(4) 0.0385(5) 1.0830(4) 0.092(3) Uani 1 1 d . . . . .
H14J H 0.170029 -0.006774 1.064186 0.138 Uiso 1 1 calc R U . . .
H14K H 0.155340 0.067916 1.085538 0.138 Uiso 1 1 calc R U . . .
H14L H 0.206995 0.048081 1.122504 0.138 Uiso 1 1 calc R U . . .
C04O C 0.3613(4) 0.2320(6) 0.8223(5) 0.091(3) Uani 1 1 d . . . . .
C124 C 0.4433(4) 0.2077(5) 1.1051(5) 0.104(3) Uani 1 1 d . . . . .
H12J H 0.401395 0.201273 1.112500 0.155 Uiso 1 1 calc R U . . .
H12K H 0.469566 0.228713 1.142528 0.155 Uiso 1 1 calc R U . . .
H12L H 0.458016 0.165352 1.081395 0.155 Uiso 1 1 calc R U . . .
C112 C 0.4067(3) -0.2756(5) 0.7577(4) 0.090(3) Uani 1 1 d . . . . .
H112 H 0.396617 -0.254730 0.732651 0.108 Uiso 1 1 calc R U . . .
C103 C 0.0894(8) -0.4527(8) 0.7395(7) 0.152(5) Uani 1 1 d D U . . .
H103 H 0.106893 -0.417053 0.730573 0.183 Uiso 1 1 calc R U . . .
C113 C 0.2718(4) -0.3609(5) 0.7206(5) 0.104(3) Uani 1 1 d . U . . .
H113 H 0.253636 -0.331006 0.707784 0.125 Uiso 1 1 calc R U . . .
C139 C 0.2024(6) 0.4241(8) 1.0408(9) 0.230(10) Uani 1 1 d . . . . .
H13D H 0.207814 0.446719 1.083708 0.346 Uiso 1 1 calc R U . . .
H13E H 0.158799 0.417665 1.026518 0.346 Uiso 1 1 calc R U . . .
H13F H 0.223340 0.450395 1.024568 0.346 Uiso 1 1 calc R U . . .
C132 C 0.4519(5) 0.2566(7) 0.7770(6) 0.115(4) Uani 1 1 d . . . . .
H132 H 0.469389 0.295120 0.809370 0.139 Uiso 1 1 calc R U . . .
C150 C 0.1375(5) 0.1463(5) 0.6957(5) 0.115(3) Uani 1 1 d . U . . .
H15A H 0.149802 0.114957 0.658617 0.173 Uiso 1 1 calc R U . . .
H15B H 0.140433 0.190168 0.696861 0.173 Uiso 1 1 calc R U . . .
H15C H 0.095285 0.134498 0.698644 0.173 Uiso 1 1 calc R U . . .
C90 C 0.1476(7) -0.1593(8) 1.0517(7) 0.154(5) Uani 1 1 d . U . . .
H90 H 0.147585 -0.130404 1.030771 0.185 Uiso 1 1 calc R U . . .
C135 C 0.4392(7) 0.1697(7) 0.6879(5) 0.131(4) Uani 1 1 d . . . . .
H135 H 0.446706 0.139957 0.649923 0.157 Uiso 1 1 calc R U . . .
C118 C 0.3098(4) -0.4147(6) 0.6860(5) 0.115(4) Uani 1 1 d . U . . .
H118 H 0.321811 -0.425094 0.648235 0.138 Uiso 1 1 calc R U . . .
C117 C 0.3230(6) -0.4457(6) 0.7227(6) 0.130(4) Uani 1 1 d . U . . .
H117 H 0.345261 -0.483441 0.711660 0.156 Uiso 1 1 calc R U . . .
C116 C 0.3004(4) -0.4161(6) 0.7783(6) 0.118(4) Uani 1 1 d . U . . .
H116 H 0.305448 -0.428362 0.810024 0.142 Uiso 1 1 calc R U . . .
C115 C 0.2679(4) -0.3625(4) 0.7749(5) 0.088(3) Uani 1 1 d . U . . .
C133 C 0.4003(5) 0.2187(6) 0.7751(6) 0.108(4) Uani 1 1 d . . . . .
C154 C 0.2638(10) 0.3982(11) 0.7284(10) 0.276(8) Uani 1 1 d . U . . .
H15D H 0.230465 0.426541 0.741376 0.414 Uiso 1 1 calc R U . . .
H15E H 0.269478 0.390740 0.688193 0.414 Uiso 1 1 calc R U . . .
H15F H 0.301457 0.419187 0.754357 0.414 Uiso 1 1 calc R U . . .
C148 C 0.1985(4) 0.0869(5) 0.7471(4) 0.088(3) Uani 1 1 d . . . . .
C149 C 0.1785(4) 0.1454(6) 0.7458(5) 0.100(3) Uani 1 1 d . U . . .
C153 C 0.2465(13) 0.3263(15) 0.7306(14) 0.263(8) Uani 1 1 d D U . . .
C064 C 0.4631(5) 0.3753(7) 0.9710(6) 0.145(5) Uani 1 1 d . . . . .
H064 H 0.464627 0.387409 0.937353 0.174 Uiso 1 1 calc R U . . .
C141 C 0.1361(5) 0.1403(7) 0.8948(7) 0.138(5) Uani 1 1 d . . . . .
H141 H 0.146478 0.095853 0.867885 0.166 Uiso 1 1 calc R U . . .
C070 C 0.3717(7) 0.4477(7) 0.8805(9) 0.195(8) Uani 1 1 d . . . . .
H07A H 0.407623 0.451521 0.907928 0.292 Uiso 1 1 calc R U . . .
H07B H 0.375071 0.482515 0.867308 0.292 Uiso 1 1 calc R U . . .
H07C H 0.369076 0.405214 0.846662 0.292 Uiso 1 1 calc R U . . .
C119 C 0.3922(5) -0.0694(4) 1.1029(4) 0.092(3) Uani 1 1 d . . . . .
H11A H 0.431895 -0.062244 1.126295 0.139 Uiso 1 1 calc R U . . .
H11B H 0.359668 -0.069728 1.126568 0.139 Uiso 1 1 calc R U . . .
H11C H 0.387346 -0.034242 1.090155 0.139 Uiso 1 1 calc R U . . .
C074 C 0.3288(7) 0.4958(7) 0.9690(7) 0.163(6) Uani 1 1 d . . . . .
H07D H 0.290753 0.500864 0.986969 0.244 Uiso 1 1 calc R U . . .
H07E H 0.345342 0.538349 0.973100 0.244 Uiso 1 1 calc R U . . .
H07F H 0.358390 0.477899 0.988570 0.244 Uiso 1 1 calc R U . . .
C130 C 0.5375(5) 0.0956(7) 0.7432(5) 0.105(3) Uani 1 1 d . . . . .
H130 H 0.554611 0.074944 0.707399 0.126 Uiso 1 1 calc R U . . .
C94 C -0.0300(8) -0.3001(9) 0.9644(7) 0.180(7) Uani 1 1 d . . . . .
H94A H -0.047936 -0.345025 0.949802 0.270 Uiso 1 1 calc R U . . .
H94B H -0.052624 -0.271075 0.995319 0.270 Uiso 1 1 calc R U . . .
H94C H 0.012728 -0.297678 0.980200 0.270 Uiso 1 1 calc R U . . .
C91 C 0.0910(6) -0.1493(9) 1.0806(7) 0.204(7) Uani 1 1 d . U . . .
H91A H 0.056967 -0.147218 1.053779 0.306 Uiso 1 1 calc R U . . .
H91B H 0.096440 -0.108441 1.116286 0.306 Uiso 1 1 calc R U . . .
H91C H 0.082161 -0.185748 1.090763 0.306 Uiso 1 1 calc R U . . .
C101 C 0.0575(4) -0.2890(5) 0.6829(4) 0.110(4) Uani 1 1 d . . . . .
H10K H 0.082545 -0.315279 0.652821 0.165 Uiso 1 1 calc R U . . .
H10L H 0.033992 -0.261285 0.668925 0.165 Uiso 1 1 calc R U . . .
H10M H 0.029562 -0.317860 0.690979 0.165 Uiso 1 1 calc R U . . .
C84 C 0.1705(8) -0.4503(7) 0.8960(8) 0.188(7) Uani 1 1 d . . . . .
H84A H 0.154759 -0.484618 0.857410 0.282 Uiso 1 1 calc R U . . .
H84B H 0.184042 -0.470145 0.922369 0.282 Uiso 1 1 calc R U . . .
H84C H 0.204901 -0.424698 0.891956 0.282 Uiso 1 1 calc R U . . .
C108 C 0.3509(3) -0.2038(4) 0.8466(4) 0.068(2) Uani 1 1 d . . . . .
C140 C 0.1350(6) 0.1371(7) 0.9488(7) 0.149(5) Uani 1 1 d . . . . .
H14M H 0.142862 0.181065 0.980567 0.223 Uiso 1 1 calc R U . . .
H14N H 0.166554 0.109529 0.953336 0.223 Uiso 1 1 calc R U . . .
H14O H 0.094933 0.118437 0.950317 0.223 Uiso 1 1 calc R U . . .
C95 C 0.0608(6) -0.0507(6) 0.9573(6) 0.155(6) Uani 1 1 d . . . . .
H95A H 0.021898 -0.075631 0.937328 0.232 Uiso 1 1 calc R U . . .
H95B H 0.054838 -0.003930 0.973769 0.232 Uiso 1 1 calc R U . . .
H95C H 0.075599 -0.062738 0.988885 0.232 Uiso 1 1 calc R U . . .
Ti3 Ti 0.22146(5) 0.62476(7) 0.34766(7) 0.0607(4) Uani 1 1 d . . . . .
Fe4 Fe 0.42195(5) 0.57617(6) 0.21311(5) 0.0675(3) Uani 1 1 d . . . . .
Fe3 Fe 0.35756(6) 0.11126(6) 0.28540(6) 0.0841(4) Uani 1 1 d . . . . .
Ti5 Ti 0.29391(5) 0.48812(6) 0.34986(5) 0.0444(3) Uani 1 1 d . . . . .
Ti1 Ti 0.18098(9) 0.74614(10) 0.30065(10) 0.1010(6) Uani 1 1 d . . . . .
Ti6 Ti 0.33284(4) 0.49009(6) 0.46823(5) 0.0404(3) Uani 1 1 d . . . . .
Ti8 Ti 0.29872(5) 0.33833(6) 0.47614(5) 0.0467(3) Uani 1 1 d . . . . .
Ti11 Ti 0.10067(7) 0.12105(8) 0.39545(7) 0.0764(5) Uani 1 1 d . . . . .
Ti9 Ti 0.17326(5) 0.26556(6) 0.40111(5) 0.0447(3) Uani 1 1 d . . . . .
Ti2 Ti 0.29207(8) 0.76383(8) 0.39545(8) 0.0810(5) Uani 1 1 d . . . . .
Ti7 Ti 0.27745(5) 0.36513(6) 0.36793(5) 0.0420(3) Uani 1 1 d . . . . .
Ti10 Ti 0.21318(6) 0.19975(7) 0.48520(6) 0.0552(3) Uani 1 1 d . . . . .
Ti4 Ti 0.33833(5) 0.62853(6) 0.43336(6) 0.0520(3) Uani 1 1 d . . . . .
O01G O 0.2904(2) 0.6295(2) 0.4955(2) 0.0571(12) Uani 1 1 d . . . . .
O011 O 0.22152(19) 0.1934(2) 0.34620(18) 0.0481(11) Uani 1 1 d . . . . .
O01W O 0.1619(2) 0.6265(3) 0.3902(2) 0.0713(15) Uani 1 1 d . . . . .
O014 O 0.22479(18) 0.4697(2) 0.2901(2) 0.0536(12) Uani 1 1 d . . . . .
O03I O 0.0308(3) 0.1020(4) 0.4149(4) 0.128(3) Uani 1 1 d . . . . .
O023 O 0.3279(2) 0.7059(3) 0.3127(3) 0.0707(15) Uani 1 1 d . . . . .
O01V O 0.2781(2) 0.1760(3) 0.5177(2) 0.0653(14) Uani 1 1 d . . . . .
O00W O 0.20605(18) 0.3242(2) 0.31051(19) 0.0503(11) Uani 1 1 d . . . . .
O013 O 0.38143(17) 0.5324(2) 0.54493(18) 0.0523(12) Uani 1 1 d . . . . .
O02O O 0.2643(4) 0.8145(3) 0.4638(3) 0.110(2) Uani 1 1 d . . . . .
O04J O 0.1213(4) 0.7967(4) 0.3120(5) 0.160(4) Uani 1 1 d . . . . .
O03F O 0.3667(3) 0.8049(3) 0.4145(3) 0.097(2) Uani 1 1 d . . . . .
O00R O 0.26176(16) 0.4547(2) 0.39967(17) 0.0414(10) Uani 1 1 d . . . . .
O00T O 0.33657(16) 0.3990(2) 0.44062(18) 0.0419(10) Uani 1 1 d . . . . .
O00V O 0.35464(16) 0.5323(2) 0.42160(18) 0.0437(10) Uani 1 1 d . . . . .
O00Z O 0.36119(18) 0.5030(2) 0.30573(19) 0.0476(11) Uani 1 1 d . . . . .
O01R O 0.1782(2) 0.2432(2) 0.5511(2) 0.0628(13) Uani 1 1 d . . . . .
O00U O 0.26058(18) 0.4167(2) 0.52672(18) 0.0475(11) Uani 1 1 d . . . . .
O020 O 0.2957(2) 0.6851(2) 0.4094(2) 0.0626(13) Uani 1 1 d . . . . .
O00Y O 0.31106(17) 0.3933(2) 0.31011(17) 0.0447(11) Uani 1 1 d . . . . .
O018 O 0.1445(2) 0.2037(2) 0.4301(2) 0.0578(12) Uani 1 1 d . . . . .
O01E O 0.12030(18) 0.3248(2) 0.4311(2) 0.0580(13) Uani 1 1 d . U . . .
O02B O 0.2153(2) 0.7123(3) 0.3528(3) 0.0790(17) Uani 1 1 d . . . . .
O012 O 0.34685(18) 0.2695(2) 0.4165(2) 0.0523(12) Uani 1 1 d . . . . .
O032 O 0.2511(3) 0.8104(3) 0.3483(3) 0.100(2) Uani 1 1 d . . . . .
O00X O 0.23825(18) 0.2755(2) 0.47212(18) 0.0461(11) Uani 1 1 d . . . . .
O01F O 0.2512(2) 0.1437(2) 0.4037(2) 0.0552(12) Uani 1 1 d . . . . .
O01Z O 0.0601(2) 0.1602(3) 0.3449(2) 0.0745(16) Uani 1 1 d . . . . .
O02J O 0.1238(3) 0.6683(3) 0.2734(3) 0.099(2) Uani 1 1 d . . . . .
O03A O 0.1233(3) 0.0534(3) 0.3333(3) 0.113(2) Uani 1 1 d . . . . .
O015 O 0.39292(19) 0.6076(2) 0.3678(2) 0.0526(11) Uani 1 1 d . . . . .
O01B O 0.33033(19) 0.2902(2) 0.3368(2) 0.0547(12) Uani 1 1 d . . . . .
O00S O 0.23769(16) 0.3316(2) 0.40942(18) 0.0420(10) Uani 1 1 d . . . . .
O01A O 0.26989(17) 0.5704(2) 0.3743(2) 0.0509(11) Uani 1 1 d . . . . .
O01X O 0.1575(2) 0.1152(3) 0.4574(2) 0.0719(15) Uani 1 1 d . . . . .
O021 O 0.3973(2) 0.6801(2) 0.4858(2) 0.0631(13) Uani 1 1 d . . . . .
O01J O 0.2750(2) 0.6076(3) 0.2817(2) 0.0630(13) Uani 1 1 d . . . . .
O01H O 0.35338(19) 0.3440(2) 0.5340(2) 0.0556(12) Uani 1 1 d . . . . .
N01I N 0.2650(2) 0.4728(3) 0.5200(2) 0.0458(13) Uani 1 1 d . . . . .
N022 N 0.1662(2) 0.2827(3) 0.3180(2) 0.0479(13) Uani 1 1 d . . . . .
N01Y N 0.2787(2) 0.5750(3) 0.5038(2) 0.0479(14) Uani 1 1 d . . . . .
N030 N 0.1464(3) 0.6136(4) 0.2762(4) 0.080(2) Uani 1 1 d . . . . .
N02D N 0.1938(2) 0.5184(3) 0.2863(3) 0.0584(16) Uani 1 1 d . . . . .
N02L N 0.0951(2) 0.2029(3) 0.3343(3) 0.0594(16) Uani 1 1 d . . . . .
N01K N 0.4228(2) 0.5079(3) 0.5067(2) 0.0464(13) Uani 1 1 d . . . . .
C11 C 0.2215(7) 0.7889(7) 0.5357(6) 0.159(6) Uani 1 1 d . . . . .
H11D H 0.258867 0.765885 0.531285 0.238 Uiso 1 1 calc R U . . .
H11E H 0.186636 0.758889 0.531760 0.238 Uiso 1 1 calc R U . . .
H11F H 0.225227 0.825759 0.574420 0.238 Uiso 1 1 calc R U . . .
C62 C 0.3817(5) 0.1769(7) 0.5046(8) 0.176(7) Uani 1 1 d . . . . .
H62A H 0.375184 0.188122 0.471107 0.264 Uiso 1 1 calc R U . . .
H62B H 0.417991 0.152409 0.501311 0.264 Uiso 1 1 calc R U . . .
H62C H 0.387541 0.216968 0.541039 0.264 Uiso 1 1 calc R U . . .
C75 C 0.1270(4) 0.4333(5) 0.2077(5) 0.103(3) Uani 1 1 d . . . . .
H75A H 0.138951 0.422109 0.168472 0.155 Uiso 1 1 calc R U . . .
H75B H 0.082516 0.428021 0.205206 0.155 Uiso 1 1 calc R U . . .
H75C H 0.145307 0.404438 0.223651 0.155 Uiso 1 1 calc R U . . .
C42 C 0.4809(3) 0.6076(4) 0.2881(4) 0.067(2) Uani 1 1 d . . . . .
H42 H 0.484209 0.650176 0.319193 0.080 Uiso 1 1 calc R U . . .
C24 C 0.1418(5) 0.3479(5) 0.5890(4) 0.100(3) Uani 1 1 d . . . . .
H24A H 0.158213 0.362896 0.630305 0.149 Uiso 1 1 calc R U . . .
H24B H 0.105594 0.370866 0.586285 0.149 Uiso 1 1 calc R U . . .
H24C H 0.172749 0.357089 0.567588 0.149 Uiso 1 1 calc R U . . .
C69 C 0.4011(4) 0.1839(5) 0.2735(5) 0.101(3) Uani 1 1 d . . . . .
H69 H 0.385339 0.202781 0.248293 0.121 Uiso 1 1 calc R U . . .
C61 C 0.3379(6) 0.1030(6) 0.5447(6) 0.139(5) Uani 1 1 d . . . . .
H61A H 0.332735 0.133352 0.584861 0.209 Uiso 1 1 calc R U . . .
H61B H 0.378965 0.087886 0.543628 0.209 Uiso 1 1 calc R U . . .
H61C H 0.307626 0.065596 0.531332 0.209 Uiso 1 1 calc R U . . .
C71 C 0.4225(3) 0.1652(4) 0.3546(5) 0.085(3) Uani 1 1 d . . . . .
H71 H 0.424950 0.168074 0.393272 0.103 Uiso 1 1 calc R U . . .
C03L C 0.3137(3) 0.6484(5) 0.2762(4) 0.067(2) Uani 1 1 d . . . . .
C28 C -0.0391(9) 0.1690(12) 0.4568(10) 0.266(11) Uani 1 1 d . U . . .
H28A H -0.028599 0.175703 0.497542 0.400 Uiso 1 1 calc R U . . .
H28B H -0.080868 0.180722 0.451625 0.400 Uiso 1 1 calc R U . . .
H28C H -0.010813 0.196486 0.447456 0.400 Uiso 1 1 calc R U . . .
C82 C 0.1170(4) 0.2617(6) 0.2193(4) 0.085(3) Uani 1 1 d D . . . .
H82A H 0.088(3) 0.285(4) 0.215(5) 0.127 Uiso 1 1 d D U . . .
H82B H 0.150(5) 0.279(5) 0.210(5) 0.127 Uiso 1 1 d . U . . .
C34 C 0.1582(7) 0.0841(6) 0.5375(5) 0.147(5) Uani 1 1 d . . . . .
H34A H 0.186730 0.121824 0.561992 0.221 Uiso 1 1 calc R U . . .
H34B H 0.164265 0.048919 0.549896 0.221 Uiso 1 1 calc R U . . .
H34C H 0.116257 0.096678 0.541546 0.221 Uiso 1 1 calc R U . . .
C78 C 0.0653(4) 0.5486(6) 0.1983(5) 0.126(4) Uani 1 1 d . . . . .
H78A H 0.028240 0.552563 0.217659 0.189 Uiso 1 1 calc R U . . .
H78B H 0.063808 0.505171 0.165795 0.189 Uiso 1 1 calc R U . . .
H78C H 0.067861 0.581859 0.183118 0.189 Uiso 1 1 calc R U . . .
C35 C 0.3331(3) 0.3590(4) 0.2541(3) 0.072(2) Uani 1 1 d D . . . .
H35 H 0.329165 0.388946 0.234275 0.087 Uiso 0.661(18) 1 calc R U P C 1
H35A H 0.319602 0.314074 0.248787 0.087 Uiso 0.339(18) 1 calc R U P C 2
C02W C 0.2470(3) 0.1486(4) 0.3558(3) 0.0528(17) Uani 1 1 d . . . . .
C44 C 0.3333(4) 0.5551(5) 0.1787(4) 0.080(3) Uani 1 1 d . . . . .
H44 H 0.306899 0.521852 0.179986 0.096 Uiso 1 1 calc R U . . .
C43 C 0.4965(4) 0.5222(5) 0.2042(4) 0.081(3) Uani 1 1 d . . . . .
H43 H 0.512646 0.496416 0.168976 0.097 Uiso 1 1 calc R U . . .
C13 C 0.4331(5) 0.7214(5) 0.5417(5) 0.112(3) Uani 1 1 d D U . . .
C56 C 0.3965(6) 0.3638(6) 0.5820(5) 0.118(3) Uani 1 1 d . U . . .
C65 C 0.3016(6) 0.0436(5) 0.2139(4) 0.122(4) Uani 1 1 d . . . . .
H65 H 0.305238 0.030220 0.173503 0.146 Uiso 1 1 calc R U . . .
C54 C 0.1048(6) 0.6160(7) 0.4028(7) 0.143(5) Uani 1 1 d . U . . .
H54 H 0.090428 0.580025 0.363456 0.171 Uiso 1 1 calc R U . . .
C5 C 0.3096(6) 0.8508(7) 0.2946(7) 0.161(6) Uani 1 1 d . . . . .
H5A H 0.308337 0.882970 0.278036 0.242 Uiso 1 1 calc R U . . .
H5B H 0.297867 0.807171 0.263306 0.242 Uiso 1 1 calc R U . . .
H5C H 0.350968 0.851967 0.312906 0.242 Uiso 1 1 calc R U . . .
C8 C 0.4630(6) 0.7708(6) 0.4204(6) 0.136(5) Uani 1 1 d . . . . .
H8A H 0.470864 0.794529 0.463171 0.204 Uiso 1 1 calc R U . . .
H8B H 0.501663 0.765631 0.403565 0.204 Uiso 1 1 calc R U . . .
H8C H 0.442592 0.727673 0.410230 0.204 Uiso 1 1 calc R U . . .
C2 C 0.0363(7) 0.8087(9) 0.2577(7) 0.211(8) Uani 1 1 d . . . . .
H2A H 0.067469 0.820401 0.237821 0.316 Uiso 1 1 calc R U . . .
H2B H 0.002780 0.837039 0.261859 0.316 Uiso 1 1 calc R U . . .
H2C H 0.020739 0.763149 0.234538 0.316 Uiso 1 1 calc R U . . .
C76 C 0.1486(3) 0.5014(5) 0.2463(4) 0.073(2) Uani 1 1 d . . . . .
C73 C 0.4817(2) 0.5153(3) 0.5235(3) 0.0423(15) Uani 1 1 d . . . . .
C7 C 0.4235(6) 0.8076(6) 0.3969(6) 0.126(4) Uani 1 1 d . . . . .
H7 H 0.420343 0.787123 0.353093 0.151 Uiso 1 1 calc R U . . .
C80 C 0.0836(3) 0.2068(4) 0.2847(3) 0.0570(19) Uani 1 1 d . . . . .
C66 C 0.2695(4) 0.0969(5) 0.2502(4) 0.088(3) Uani 1 1 d . . . . .
H66 H 0.248729 0.125834 0.237753 0.106 Uiso 1 1 calc R U . . .
C67 C 0.4499(5) 0.1194(6) 0.3068(7) 0.131(5) Uani 1 1 d . . . . .
H67 H 0.473440 0.085614 0.308272 0.158 Uiso 1 1 calc R U . . .
C21 C 0.0827(6) 0.3683(8) 0.4300(6) 0.147(4) Uani 1 1 d D U . . .
C1 C 0.0622(8) 0.8168(10) 0.3135(9) 0.188(6) Uani 1 1 d . U . . .
C40 C 0.4497(3) 0.5007(5) 0.2292(4) 0.073(2) Uani 1 1 d . . . . .
H40 H 0.428723 0.458591 0.212846 0.087 Uiso 1 1 calc R U . . .
C12 C 0.2144(11) 0.8977(11) 0.5290(10) 0.286(11) Uani 1 1 d . U . D 1
H12M H 0.196642 0.906868 0.565406 0.429 Uiso 1 1 calc R U . D 1
H12N H 0.191201 0.917580 0.506527 0.429 Uiso 1 1 calc R U . D 1
H12O H 0.256918 0.916061 0.538290 0.429 Uiso 1 1 calc R U . D 1
C17 C 0.2390(3) 0.5766(4) 0.5380(3) 0.0559(19) Uani 1 1 d . . . . .
C49 C 0.3419(3) 0.6204(5) 0.2211(4) 0.068(2) Uani 1 1 d . . . . .
C79 C 0.0341(3) 0.1626(4) 0.2372(4) 0.080(3) Uani 1 1 d . . . . .
H79A H 0.052126 0.124707 0.209421 0.120 Uiso 1 1 calc R U . . .
H79B H 0.015264 0.186780 0.216486 0.120 Uiso 1 1 calc R U . . .
H79C H 0.003003 0.147957 0.255228 0.120 Uiso 1 1 calc R U . . .
C55 C 0.0627(5) 0.6577(7) 0.4003(8) 0.178(7) Uani 1 1 d . . . . .
H55A H 0.075204 0.701640 0.430837 0.267 Uiso 1 1 calc R U . . .
H55B H 0.022948 0.642963 0.406684 0.267 Uiso 1 1 calc R U . . .
H55C H 0.059548 0.658619 0.361778 0.267 Uiso 1 1 calc R U . . .
C46 C 0.4026(4) 0.6084(7) 0.1493(5) 0.103(4) Uani 1 1 d . . . . .
H46 H 0.430725 0.617376 0.126899 0.123 Uiso 1 1 calc R U . . .
C6 C 0.2843(9) 0.9263(7) 0.3994(9) 0.217(9) Uani 1 1 d . . . . .
H6A H 0.251586 0.930475 0.424026 0.325 Uiso 1 1 calc R U . . .
H6B H 0.289616 0.966076 0.393334 0.325 Uiso 1 1 calc R U . . .
H6C H 0.322412 0.919816 0.418791 0.325 Uiso 1 1 calc R U . . .
C29 C 0.1087(7) 0.0138(6) 0.2735(6) 0.138(5) Uani 1 1 d . . . . .
H29 H 0.117491 0.041299 0.252430 0.166 Uiso 1 1 calc R U . . .
C33 C 0.1696(5) 0.0607(5) 0.4737(5) 0.098(3) Uani 1 1 d . . . . .
H33 H 0.213732 0.052916 0.471377 0.117 Uiso 1 1 calc R U . . .
C27 C -0.0351(8) 0.1051(9) 0.4203(9) 0.192(7) Uani 1 1 d . U . . .
H27 H -0.059276 0.093217 0.381366 0.231 Uiso 1 1 calc R U . . .
C53 C 0.1018(8) 0.5776(10) 0.4345(8) 0.217(8) Uani 1 1 d . U . . .
H53A H 0.134153 0.547543 0.425174 0.325 Uiso 1 1 calc R U . . .
H53B H 0.061991 0.552678 0.423675 0.325 Uiso 1 1 calc R U . . .
H53C H 0.107048 0.606053 0.476573 0.325 Uiso 1 1 calc R U . . .
C10 C 0.2118(9) 0.8142(9) 0.4878(8) 0.194(8) Uani 1 1 d . . . . .
C31 C 0.0450(7) -0.0087(7) 0.2577(7) 0.203(8) Uani 1 1 d . . . . .
H31A H 0.037030 -0.045195 0.268034 0.304 Uiso 1 1 calc R U . . .
H31B H 0.034517 -0.023279 0.215408 0.304 Uiso 1 1 calc R U . . .
H31C H 0.020267 0.026916 0.278891 0.304 Uiso 1 1 calc R U . . .
C68 C 0.4370(6) 0.1319(6) 0.2575(6) 0.135(5) Uani 1 1 d . . . . .
H68 H 0.450291 0.108856 0.220164 0.162 Uiso 1 1 calc R U . . .
C48 C 0.3861(4) 0.6553(6) 0.2042(5) 0.086(3) Uani 1 1 d . . . . .
H48 H 0.401169 0.699738 0.224862 0.103 Uiso 1 1 calc R U . . .
C32 C 0.1338(5) -0.0006(5) 0.4351(6) 0.133(5) Uani 1 1 d . . . . .
H32A H 0.090256 0.006519 0.434630 0.200 Uiso 1 1 calc R U . . .
H32B H 0.142024 -0.033752 0.449733 0.200 Uiso 1 1 calc R U . . .
H32C H 0.145184 -0.015488 0.395332 0.200 Uiso 1 1 calc R U . . .
C19 C 0.1861(3) 0.5097(4) 0.5850(3) 0.064(2) Uani 1 1 d . . . . .
H19A H 0.176602 0.463097 0.573433 0.096 Uiso 1 1 calc R U . . .
H19B H 0.148668 0.529863 0.580074 0.096 Uiso 1 1 calc R U . . .
H19C H 0.203813 0.530564 0.626203 0.096 Uiso 1 1 calc R U . . .
C3 C 0.0386(8) 0.8254(9) 0.3597(8) 0.193(6) Uani 1 1 d . U . . .
H3A H 0.061025 0.818279 0.390129 0.232 Uiso 1 1 calc R U . . .
H3B H -0.001583 0.839083 0.363841 0.232 Uiso 1 1 calc R U . . .
C20 C 0.2049(5) 0.6364(5) 0.5685(4) 0.103(4) Uani 1 1 d . . . . .
H20A H 0.231565 0.668757 0.601943 0.154 Uiso 1 1 calc R U . . .
H20B H 0.168739 0.623946 0.582305 0.154 Uiso 1 1 calc R U . . .
H20C H 0.192345 0.655047 0.540893 0.154 Uiso 1 1 calc R U . . .
C23 C 0.0402(6) 0.3885(8) 0.4719(6) 0.185(7) Uani 1 1 d D U . E 1
H23A H 0.009697 0.352292 0.463351 0.278 Uiso 1 1 calc R U . E 1
H23B H 0.019783 0.425488 0.469977 0.278 Uiso 1 1 calc R U . E 1
H23C H 0.061713 0.401655 0.511271 0.278 Uiso 1 1 calc R U . E 1
C07A C -0.0443(6) 0.0516(11) 0.4417(10) 0.243(11) Uani 1 1 d . . . . .
H07G H -0.033073 0.010106 0.412357 0.364 Uiso 1 1 calc R U . . .
H07H H -0.087162 0.047215 0.447400 0.364 Uiso 1 1 calc R U . . .
H07I H -0.018508 0.063264 0.478852 0.364 Uiso 1 1 calc R U . . .
C74 C 0.5073(3) 0.5512(4) 0.5851(3) 0.0561(19) Uani 1 1 d . . . . .
H74A H 0.525659 0.520921 0.599310 0.084 Uiso 1 1 calc R U . . .
H74B H 0.474847 0.572052 0.608616 0.084 Uiso 1 1 calc R U . . .
H74C H 0.538625 0.584627 0.588371 0.084 Uiso 1 1 calc R U . . .
C64 C 0.3270(5) 0.0145(5) 0.2502(4) 0.097(3) Uani 1 1 d . . . . .
H64 H 0.352210 -0.020954 0.239047 0.117 Uiso 1 1 calc R U . . .
C45 C 0.3707(4) 0.5471(6) 0.1335(5) 0.099(3) Uani 1 1 d . . . . .
H45 H 0.373622 0.508146 0.099405 0.119 Uiso 1 1 calc R U . . .
C37 C 0.4017(3) 0.3529(4) 0.2637(3) 0.067(2) Uani 1 1 d . . . . .
H37A H 0.423182 0.396520 0.282119 0.100 Uiso 1 1 calc R U . . .
H37B H 0.416387 0.327856 0.225806 0.100 Uiso 1 1 calc R U . . .
H37C H 0.409385 0.330514 0.289150 0.100 Uiso 1 1 calc R U . . .
C70 C 0.3912(4) 0.2052(4) 0.3332(4) 0.080(3) Uani 1 1 d . . . . .
C77 C 0.1204(4) 0.5582(6) 0.2418(5) 0.081(3) Uani 1 1 d . . . . .
C81 C 0.1238(3) 0.2529(4) 0.2753(3) 0.0519(17) Uani 1 1 d . . . . .
C26 C 0.0930(5) 0.2585(6) 0.6041(5) 0.124(4) Uani 1 1 d . . . . .
H26A H 0.084333 0.211037 0.586567 0.186 Uiso 1 1 calc R U . . .
H26B H 0.054616 0.279584 0.610832 0.186 Uiso 1 1 calc R U . . .
H26C H 0.118921 0.272350 0.641519 0.186 Uiso 1 1 calc R U . . .
C22 C 0.0953(7) 0.4152(7) 0.4098(8) 0.179(6) Uani 1 1 d . U . . .
H22A H 0.133626 0.440668 0.430868 0.269 Uiso 1 1 calc R U . . .
H22B H 0.062118 0.444317 0.416429 0.269 Uiso 1 1 calc R U . . .
H22C H 0.099036 0.393845 0.367716 0.269 Uiso 1 1 calc R U . . .
C39 C 0.4402(3) 0.5535(4) 0.2828(3) 0.0527(18) Uani 1 1 d . . . . .
C41 C 0.5141(3) 0.5877(5) 0.2407(4) 0.071(2) Uani 1 1 d . . . . .
H41 H 0.544034 0.614110 0.234102 0.086 Uiso 1 1 calc R U . . .
C38 C 0.3951(3) 0.5548(4) 0.3213(3) 0.0492(17) Uani 1 1 d . . . . .
C18 C 0.2308(3) 0.5184(3) 0.5474(3) 0.0465(16) Uani 1 1 d . . . . .
C58 C 0.3532(7) 0.3519(8) 0.6226(6) 0.183(5) Uani 1 1 d . U . . .
H58A H 0.317887 0.377631 0.625351 0.274 Uiso 1 1 calc R U . . .
H58B H 0.375278 0.365082 0.661821 0.274 Uiso 1 1 calc R U . . .
H58C H 0.339397 0.305474 0.606233 0.274 Uiso 1 1 calc R U . . .
C63 C 0.2734(3) 0.0997(4) 0.3061(3) 0.063(2) Uani 1 1 d . . . . .
C25 C 0.1251(4) 0.2776(4) 0.5636(4) 0.075(2) Uani 1 1 d . . . . .
H25 H 0.097530 0.265108 0.526227 0.090 Uiso 1 1 calc R U . . .
C60 C 0.3290(4) 0.1373(6) 0.5049(5) 0.099(3) Uani 1 1 d . . . . .
H60 H 0.318936 0.102613 0.464121 0.119 Uiso 1 1 calc R U . . .
C36 C 0.2963(5) 0.3009(5) 0.2162(4) 0.057(4) Uani 0.661(18) 1 d D . P C 1
H36A H 0.303222 0.266768 0.229888 0.086 Uiso 0.661(18) 1 calc R U P C 1
H36B H 0.307280 0.286183 0.176246 0.086 Uiso 0.661(18) 1 calc R U P C 1
H36C H 0.253194 0.309765 0.216406 0.086 Uiso 0.661(18) 1 calc R U P C 1
C30 C 0.1494(7) -0.0391(7) 0.2550(6) 0.176(7) Uani 1 1 d . . . . .
H30A H 0.189561 -0.022052 0.251913 0.265 Uiso 1 1 calc R U . . .
H30B H 0.132351 -0.073192 0.216841 0.265 Uiso 1 1 calc R U . . .
H30C H 0.153416 -0.057419 0.283982 0.265 Uiso 1 1 calc R U . . .
C9 C 0.4517(8) 0.8812(7) 0.4220(10) 0.244(11) Uani 1 1 d . . . . .
H9A H 0.422123 0.907595 0.412300 0.366 Uiso 1 1 calc R U . . .
H9B H 0.489079 0.882706 0.404371 0.366 Uiso 1 1 calc R U . . .
H9C H 0.461281 0.898634 0.464627 0.366 Uiso 1 1 calc R U . . .
C72 C 0.3539(3) 0.2590(4) 0.3650(4) 0.0573(19) Uani 1 1 d . . . . .
C049 C 0.3073(4) 0.0488(4) 0.3069(4) 0.075(2) Uani 1 1 d . . . . .
H049 H 0.315752 0.038676 0.339595 0.090 Uiso 1 1 calc R U . . .
C59 C 0.4105(5) 0.4328(5) 0.6148(5) 0.125(4) Uani 1 1 d . . . . .
H59A H 0.417299 0.452623 0.587856 0.188 Uiso 1 1 calc R U . . .
H59B H 0.447435 0.440796 0.642342 0.188 Uiso 1 1 calc R U . . .
H59C H 0.376414 0.452010 0.636622 0.188 Uiso 1 1 calc R U . . .
C4 C 0.2673(6) 0.8661(6) 0.3385(7) 0.132(5) Uani 1 1 d . . . . .
H4 H 0.228898 0.876081 0.320531 0.158 Uiso 1 1 calc R U . . .
O16 O 0.2062(5) 0.7224(5) 0.2316(4) 0.156(3) Uani 1 1 d . . . . .
C50 C 0.1946(7) 0.6283(10) 0.1404(8) 0.184(7) Uani 1 1 d . . . . .
H50A H 0.229369 0.616564 0.117670 0.275 Uiso 1 1 calc R U . . .
H50B H 0.156582 0.610378 0.114023 0.275 Uiso 1 1 calc R U . . .
H50C H 0.197630 0.610321 0.169622 0.275 Uiso 1 1 calc R U . . .
C51 C 0.1948(14) 0.6953(14) 0.1683(10) 0.262(9) Uani 1 1 d . U . . .
H51 H 0.228417 0.713792 0.154574 0.314 Uiso 1 1 calc R U . . .
C52 C 0.1302(11) 0.7183(12) 0.1471(9) 0.288(9) Uani 1 1 d . U . . .
H52A H 0.133374 0.721183 0.109809 0.432 Uiso 1 1 calc R U . . .
H52B H 0.122364 0.761055 0.176849 0.432 Uiso 1 1 calc R U . . .
H52C H 0.096639 0.686306 0.141914 0.432 Uiso 1 1 calc R U . . .
C107 C 0.3093(6) -0.1315(9) 0.7067(6) 0.076(6) Uani 0.55(2) 1 d . U P B 1
H10N H 0.320168 -0.137278 0.668240 0.114 Uiso 0.55(2) 1 calc R U P B 1
H10O H 0.266771 -0.120700 0.709623 0.114 Uiso 0.55(2) 1 calc R U P B 1
H10P H 0.314182 -0.172035 0.711315 0.114 Uiso 0.55(2) 1 calc R U P B 1
C155 C 0.0764(12) 0.3773(13) 0.8980(11) 0.308(9) Uani 1 1 d D U . A 1
H15G H 0.075282 0.331972 0.893135 0.461 Uiso 1 1 calc R U . A 1
H15H H 0.034648 0.390410 0.896449 0.461 Uiso 1 1 calc R U . A 1
H15I H 0.099220 0.405694 0.935879 0.461 Uiso 1 1 calc R U . A 1
C109 C 0.1058(9) 0.3828(15) 0.8514(14) 0.309(9) Uani 1 1 d D U . A 1
C156 C 0.0851(12) 0.3549(13) 0.7805(12) 0.316(9) Uani 1 1 d . U . A 1
H15J H 0.113007 0.374628 0.763440 0.475 Uiso 1 1 calc R U . A 1
H15K H 0.043508 0.366064 0.773708 0.475 Uiso 1 1 calc R U . A 1
H15L H 0.086500 0.307397 0.762221 0.475 Uiso 1 1 calc R U . A 1
C157 C 0.4913(5) 0.4331(7) 1.0291(7) 0.196(7) Uani 1 1 d . U . . .
H15M H 0.470423 0.472341 1.034369 0.295 Uiso 1 1 calc R U . . .
H15N H 0.534792 0.441111 1.027365 0.295 Uiso 1 1 calc R U . . .
H15O H 0.486539 0.422145 1.062194 0.295 Uiso 1 1 calc R U . . .
C158 C 0.3241(10) -0.0716(14) 0.7054(10) 0.096(9) Uani 0.45(2) 1 d . U P B 2
H15P H 0.342847 -0.032091 0.704846 0.144 Uiso 0.45(2) 1 calc R U P B 2
H15Q H 0.280139 -0.067938 0.707026 0.144 Uiso 0.45(2) 1 calc R U P B 2
H15R H 0.330942 -0.109615 0.669798 0.144 Uiso 0.45(2) 1 calc R U P B 2
C36A C 0.2955(16) 0.3577(17) 0.2040(12) 0.119(16) Uani 0.339(18) 1 d . . P C 2
H36D H 0.282251 0.401363 0.212735 0.178 Uiso 0.339(18) 1 calc R U P C 2
H36E H 0.259757 0.326853 0.194709 0.178 Uiso 0.339(18) 1 calc R U P C 2
H36F H 0.319004 0.344003 0.170402 0.178 Uiso 0.339(18) 1 calc R U P C 2
C14 C 0.4287(9) 0.7023(10) 0.5843(7) 0.127(8) Uani 0.617(18) 1 d . U P F 1
H14P H 0.388854 0.711723 0.598709 0.191 Uiso 0.617(18) 1 calc R U P F 1
H14Q H 0.461059 0.725677 0.616537 0.191 Uiso 0.617(18) 1 calc R U P F 1
H14R H 0.432975 0.655259 0.569179 0.191 Uiso 0.617(18) 1 calc R U P F 1
C15 C 0.4992(5) 0.6913(7) 0.5317(7) 0.180(5) Uani 1 1 d D U . . .
H15S H 0.502600 0.669488 0.489577 0.270 Uiso 1 1 calc R U . . .
H15T H 0.503201 0.659650 0.548703 0.270 Uiso 1 1 calc R U . . .
H15U H 0.531696 0.726536 0.550700 0.270 Uiso 1 1 calc R U . . .
C14A C 0.3857(12) 0.7702(15) 0.5764(11) 0.118(12) Uani 0.383(18) 1 d . U P F 2
H14S H 0.382268 0.804893 0.562977 0.178 Uiso 0.383(18) 1 calc R U P F 2
H14T H 0.399831 0.789400 0.618468 0.178 Uiso 0.383(18) 1 calc R U P F 2
H14U H 0.345722 0.746374 0.569178 0.178 Uiso 0.383(18) 1 calc R U P F 2

loop_
_atom_site_aniso_label
_atom_site_aniso_U_11
_atom_site_aniso_U_22
_atom_site_aniso_U_33
_atom_site_aniso_U_23
_atom_site_aniso_U_13
_atom_site_aniso_U_12
Fe2 0.0754(9) 0.1305(13) 0.0952(10) 0.0685(10) -0.0213(8) -0.0296(8)
Fe1 0.0413(6) 0.0830(9) 0.1053(10) -0.0184(8) 0.0096(6) 0.0109(6)
Ti13 0.0623(9) 0.0784(12) 0.1307(16) 0.0396(11) 0.0274(10) 0.0008(8)
Ti20 0.0479(8) 0.0611(9) 0.0800(10) 0.0118(8) -0.0167(7) -0.0168(7)
Ti15 0.0310(6) 0.0686(9) 0.0610(8) 0.0125(7) 0.0088(6) 0.0056(6)
Ti22 0.0631(10) 0.0635(11) 0.1543(18) 0.0287(12) -0.0362(11) -0.0216(9)
Ti14 0.0237(6) 0.0584(9) 0.0906(10) 0.0081(8) 0.0078(6) 0.0029(6)
Ti21 0.0489(8) 0.0656(10) 0.1157(14) 0.0264(10) -0.0319(9) -0.0170(7)
Ti16 0.0294(6) 0.0632(9) 0.0536(8) 0.0051(7) -0.0021(5) -0.0036(6)
Ti18 0.0309(6) 0.0643(9) 0.0505(8) 0.0054(7) 0.0010(5) -0.0061(6)
Ti12 0.0605(10) 0.0716(11) 0.1354(17) 0.0075(11) 0.0347(11) -0.0116(8)
Ti23 0.053(2) 0.068(2) 0.107(8) 0.017(3) -0.007(3) -0.0026(16)
Ti17 0.076(4) 0.079(4) 0.060(5) 0.039(3) -0.015(3) -0.019(3)
Ti19 0.0395(7) 0.0656(9) 0.0629(9) 0.0146(7) -0.0104(6) -0.0104(6)
O1 0.045(3) 0.064(3) 0.071(3) 0.015(3) -0.014(2) -0.014(2)
O2 0.046(3) 0.084(4) 0.076(4) 0.032(3) -0.019(3) -0.020(3)
O3 0.106(5) 0.059(4) 0.181(8) 0.029(5) 0.059(5) -0.016(4)
O4 0.049(3) 0.080(4) 0.064(3) 0.024(3) -0.012(3) -0.023(3)
O5 0.050(3) 0.071(4) 0.070(4) 0.009(3) -0.019(3) -0.011(3)
O6 0.055(3) 0.071(4) 0.163(7) 0.045(5) 0.029(4) 0.011(3)
O7 0.056(3) 0.075(4) 0.100(4) 0.012(3) -0.021(3) -0.031(3)
O8 0.028(2) 0.054(3) 0.063(3) 0.003(2) -0.002(2) -0.005(2)
O9 0.026(2) 0.065(3) 0.063(3) -0.012(3) 0.010(2) 0.007(2)
O10 0.051(4) 0.066(4) 0.210(8) 0.024(5) -0.015(5) -0.010(3)
O11 0.144(14) 0.177(18) 0.152(19) 0.049(16) 0.003(13) -0.096(12)
O12 0.067(3) 0.048(3) 0.089(4) 0.006(3) 0.005(3) -0.011(3)
O13 0.048(3) 0.067(4) 0.119(5) 0.010(3) -0.019(3) -0.006(3)
O47 0.055(3) 0.071(4) 0.128(5) 0.025(4) 0.002(3) -0.022(3)
O15 0.056(3) 0.061(4) 0.082(4) 0.013(3) -0.025(3) -0.006(3)
O16L 0.036(2) 0.060(3) 0.058(3) 0.005(2) -0.011(2) -0.009(2)
O26 0.033(2) 0.069(4) 0.116(5) 0.017(3) 0.016(3) 0.003(2)
O18 0.16(3) 0.088(17) 0.048(13) 0.045(11) -0.025(13) -0.043(15)
O19 0.044(3) 0.078(4) 0.058(3) 0.018(3) 0.008(2) 0.013(2)
O20 0.060(3) 0.075(4) 0.105(5) 0.037(4) -0.034(3) -0.021(3)
O21 0.038(2) 0.074(3) 0.047(3) 0.008(3) 0.000(2) -0.010(2)
O22 0.054(3) 0.098(5) 0.091(4) 0.009(4) -0.006(3) -0.005(3)
O23 0.042(3) 0.067(3) 0.079(4) 0.018(3) -0.021(3) -0.011(2)
O24 0.037(3) 0.062(3) 0.082(4) 0.012(3) 0.005(2) 0.008(2)
O25 0.086(5) 0.094(5) 0.158(7) 0.068(5) 0.003(5) 0.006(4)
O17 0.063(4) 0.090(5) 0.122(6) 0.046(4) -0.035(4) -0.024(3)
O27 0.053(3) 0.053(3) 0.075(4) 0.018(3) 0.021(3) 0.002(2)
O28 0.063(4) 0.074(4) 0.137(6) 0.020(4) -0.029(4) -0.024(3)
O29 0.056(3) 0.068(4) 0.168(6) 0.034(4) -0.043(4) -0.009(3)
O30 0.083(8) 0.091(9) 0.121(12) 0.031(7) 0.015(7) -0.007(6)
O31 0.084(11) 0.067(8) 0.15(2) 0.052(9) -0.072(12) -0.026(7)
O32 0.084(4) 0.095(5) 0.140(6) 0.028(5) 0.052(4) -0.002(4)
O33 0.072(4) 0.114(6) 0.127(6) -0.010(5) 0.038(4) -0.023(4)
O34 0.078(4) 0.088(5) 0.178(7) 0.055(5) -0.054(5) -0.012(4)
O35 0.141(6) 0.066(4) 0.119(6) 0.002(4) 0.061(5) -0.005(4)
O36 0.093(5) 0.081(5) 0.242(10) 0.051(6) -0.066(6) -0.045(4)
O37 0.035(2) 0.069(3) 0.052(3) 0.009(3) 0.006(2) 0.010(2)
O38 0.023(2) 0.067(3) 0.058(3) 0.013(2) 0.001(2) -0.002(2)
O39 0.040(3) 0.071(4) 0.049(3) 0.004(3) 0.004(2) 0.003(2)
O40 0.023(2) 0.068(3) 0.053(3) 0.000(2) -0.0014(19) -0.005(2)
O41 0.029(2) 0.060(3) 0.106(4) 0.002(3) 0.014(3) 0.009(2)
O42 0.044(3) 0.068(3) 0.077(4) 0.020(3) 0.013(3) 0.002(2)
O43 0.048(3) 0.097(5) 0.071(4) 0.009(4) 0.009(3) 0.005(3)
N1 0.030(3) 0.061(4) 0.081(5) 0.010(4) -0.003(3) 0.002(3)
N2 0.046(3) 0.060(4) 0.070(4) 0.009(3) 0.007(3) -0.004(3)
N3 0.045(4) 0.082(5) 0.087(5) 0.028(4) -0.030(4) -0.017(3)
N4 0.058(4) 0.066(5) 0.156(8) 0.041(5) -0.038(5) -0.021(4)
N5 0.026(3) 0.057(4) 0.115(6) 0.006(4) 0.003(4) -0.005(3)
C100 0.036(4) 0.078(7) 0.115(8) 0.014(6) 0.000(5) -0.005(4)
C125 0.073(6) 0.116(9) 0.079(7) 0.003(7) -0.003(5) -0.016(6)
C144 0.042(4) 0.079(6) 0.067(5) -0.012(5) 0.015(4) -0.002(4)
C151 0.036(4) 0.075(6) 0.065(5) -0.003(4) 0.007(4) 0.007(4)
C89 0.112(10) 0.198(15) 0.153(12) 0.063(11) 0.021(9) -0.041(10)
C145 0.040(4) 0.070(6) 0.073(5) 0.006(5) 0.012(4) 0.009(4)
C143 0.086(7) 0.073(6) 0.131(9) 0.007(6) 0.037(6) 0.014(5)
C121 0.056(5) 0.108(8) 0.125(9) 0.028(7) 0.006(5) 0.000(5)
C110 0.047(5) 0.108(8) 0.095(7) -0.021(7) 0.012(5) 0.039(5)
C111 0.043(5) 0.118(9) 0.085(7) -0.015(7) 0.015(5) 0.010(5)
C147 0.179(12) 0.108(9) 0.089(8) 0.000(7) -0.075(8) 0.025(9)
C138 0.101(9) 0.074(8) 0.192(15) 0.001(8) 0.005(9) 0.016(7)
C102 0.193(18) 0.22(2) 0.214(19) -0.030(15) 0.095(16) -0.054(16)
C131 0.087(7) 0.151(11) 0.125(9) 0.094(9) -0.011(7) -0.023(7)
C47 0.268(12) 0.270(12) 0.273(11) 0.166(10) -0.006(9) -0.011(9)
C86 0.127(12) 0.29(2) 0.213(18) 0.169(18) 0.020(13) 0.009(13)
C136 0.100(8) 0.176(13) 0.135(11) 0.113(11) -0.045(8) -0.032(8)
C105 0.059(5) 0.154(10) 0.049(5) 0.019(6) 0.002(4) -0.010(6)
C96 0.098(8) 0.071(7) 0.163(12) 0.008(7) -0.013(8) 0.016(6)
C106 0.042(4) 0.144(9) 0.069(6) 0.019(6) 0.009(4) -0.005(5)
C93 0.151(13) 0.128(12) 0.146(13) 0.004(11) 0.065(11) -0.021(10)
C97 0.048(5) 0.081(7) 0.106(7) 0.010(6) -0.004(5) 0.018(5)
C129 0.079(6) 0.121(9) 0.081(7) 0.049(6) 0.012(5) 0.000(6)
C83 0.159(13) 0.086(9) 0.202(17) 0.063(10) 0.043(12) -0.010(9)
C87 0.127(13) 0.184(16) 0.207(19) 0.104(15) -0.023(13) -0.018(12)
C85 0.39(3) 0.205(19) 0.159(16) 0.131(16) -0.010(19) -0.038(19)
C134 0.109(10) 0.203(16) 0.164(14) 0.131(13) -0.071(11) -0.069(10)
C03W 0.053(5) 0.098(7) 0.079(6) 0.049(6) -0.020(5) -0.013(5)
C127 0.068(5) 0.116(8) 0.093(7) 0.062(6) -0.014(5) -0.029(5)
C137 0.210(18) 0.197(18) 0.34(3) 0.18(2) 0.161(19) 0.112(15)
C128 0.047(4) 0.107(7) 0.084(6) 0.053(6) -0.017(4) -0.025(4)
C104 0.181(18) 0.180(18) 0.25(2) -0.024(16) 0.072(18) -0.027(14)
C06J 0.091(9) 0.151(14) 0.209(16) -0.012(12) 0.003(10) -0.014(9)
C92 0.084(7) 0.142(11) 0.086(7) 0.019(7) 0.009(6) 0.025(7)
C06V 0.111(10) 0.115(11) 0.179(15) 0.029(11) -0.032(10) -0.027(9)
C152 0.051(5) 0.084(6) 0.095(7) 0.006(5) -0.001(5) 0.020(5)
C142 0.082(9) 0.39(3) 0.166(14) 0.139(17) -0.042(9) -0.044(12)
C126 0.149(11) 0.086(8) 0.129(10) 0.019(7) 0.033(9) 0.018(8)
C123 0.034(4) 0.082(6) 0.061(5) 0.020(4) 0.003(3) -0.001(4)
C120 0.068(6) 0.127(9) 0.088(7) 0.024(7) -0.012(5) 0.014(6)
C122 0.055(4) 0.080(6) 0.045(4) 0.004(4) -0.006(4) -0.013(4)
C98 0.036(4) 0.067(6) 0.092(7) 0.002(5) -0.016(4) -0.010(4)
C88 0.064(7) 0.26(2) 0.253(18) 0.171(17) 0.018(9) 0.006(9)
C99 0.119(9) 0.127(10) 0.093(8) 0.046(7) -0.039(7) -0.042(7)
C114 0.042(4) 0.059(6) 0.138(10) 0.023(6) 0.015(5) 0.002(4)
C146 0.067(5) 0.089(7) 0.094(7) 0.006(5) 0.046(5) 0.010(5)
C04O 0.071(6) 0.097(8) 0.102(8) 0.049(7) -0.035(6) -0.014(6)
C124 0.083(7) 0.087(7) 0.122(9) 0.030(7) -0.001(6) 0.005(6)
C112 0.048(4) 0.103(7) 0.068(6) -0.014(5) 0.010(4) 0.017(5)
C103 0.144(9) 0.143(9) 0.149(9) 0.037(7) 0.025(7) 0.040(8)
C113 0.051(4) 0.109(7) 0.106(6) 0.003(5) -0.002(5) 0.009(5)
C139 0.108(11) 0.172(16) 0.39(3) 0.090(18) 0.040(15) 0.061(11)
C132 0.095(8) 0.162(12) 0.100(9) 0.077(9) -0.029(7) -0.031(8)
C150 0.098(6) 0.105(7) 0.130(8) 0.049(6) -0.041(6) -0.006(5)
C90 0.133(8) 0.176(9) 0.142(8) 0.055(7) 0.019(7) 0.012(7)
C135 0.141(11) 0.172(13) 0.096(9) 0.084(9) -0.026(8) -0.015(10)
C118 0.073(5) 0.110(7) 0.106(7) -0.008(6) 0.010(5) 0.000(5)
C117 0.104(7) 0.102(7) 0.141(8) 0.010(6) 0.022(7) -0.005(6)
C116 0.080(6) 0.102(7) 0.151(8) 0.032(6) 0.017(6) 0.013(5)
C115 0.049(4) 0.068(5) 0.121(7) 0.012(5) 0.018(5) 0.016(4)
C133 0.108(9) 0.119(9) 0.102(9) 0.071(8) -0.061(8) -0.050(7)
C154 0.294(12) 0.271(12) 0.295(12) 0.166(10) -0.025(10) -0.011(10)
C148 0.069(5) 0.074(6) 0.104(7) 0.031(6) -0.028(5) -0.009(5)
C149 0.071(5) 0.104(7) 0.117(7) 0.048(6) -0.037(5) -0.016(5)
C153 0.277(10) 0.266(10) 0.277(10) 0.154(8) -0.004(7) -0.014(7)
C064 0.075(7) 0.128(11) 0.169(13) 0.008(9) -0.012(8) -0.027(8)
C141 0.061(7) 0.162(13) 0.148(12) 0.029(10) 0.001(8) -0.021(7)
C070 0.128(12) 0.142(14) 0.30(2) 0.089(15) -0.028(14) -0.048(11)
C119 0.115(8) 0.084(7) 0.054(5) 0.007(5) 0.004(5) 0.021(6)
C074 0.174(14) 0.097(10) 0.199(16) 0.046(11) 0.014(13) 0.013(10)
C130 0.078(7) 0.158(11) 0.100(8) 0.072(8) 0.022(6) 0.017(7)
C94 0.206(17) 0.216(18) 0.147(14) 0.091(14) 0.064(13) 0.080(14)
C91 0.118(10) 0.258(15) 0.149(11) 0.000(10) 0.020(9) 0.039(10)
C101 0.065(6) 0.089(7) 0.115(8) -0.004(6) -0.038(6) -0.024(5)
C84 0.201(16) 0.093(10) 0.28(2) 0.080(12) 0.065(16) 0.026(11)
C108 0.019(3) 0.078(6) 0.069(6) -0.002(5) -0.013(4) -0.010(3)
C140 0.113(10) 0.133(12) 0.176(14) 0.038(11) 0.043(10) 0.006(8)
C95 0.132(10) 0.094(8) 0.201(14) 0.012(9) 0.072(10) 0.057(8)
Ti3 0.0411(7) 0.0771(10) 0.0808(10) 0.0477(8) 0.0128(7) 0.0196(7)
Fe4 0.0474(6) 0.1037(10) 0.0676(7) 0.0517(7) 0.0103(5) 0.0045(6)
Fe3 0.0975(9) 0.0796(9) 0.0958(10) 0.0459(8) 0.0523(8) 0.0515(8)
Ti5 0.0308(6) 0.0571(8) 0.0497(7) 0.0264(6) 0.0060(5) 0.0068(5)
Ti1 0.0962(13) 0.1177(16) 0.1329(16) 0.0914(14) 0.0232(12) 0.0418(12)
Ti6 0.0264(5) 0.0532(7) 0.0427(7) 0.0208(6) 0.0056(5) 0.0061(5)
Ti8 0.0340(6) 0.0554(8) 0.0507(7) 0.0243(6) -0.0030(5) 0.0004(5)
Ti11 0.0574(9) 0.0745(11) 0.0920(12) 0.0341(9) -0.0014(8) -0.0211(8)
Ti9 0.0304(6) 0.0555(8) 0.0449(7) 0.0183(6) 0.0039(5) 0.0002(5)
Ti2 0.0885(11) 0.0686(10) 0.1014(13) 0.0486(10) 0.0186(10) 0.0183(9)
Ti7 0.0315(5) 0.0518(7) 0.0435(7) 0.0201(6) 0.0080(5) 0.0068(5)
Ti10 0.0503(7) 0.0639(9) 0.0543(8) 0.0283(7) 0.0061(6) -0.0020(6)
Ti4 0.0439(7) 0.0569(8) 0.0589(8) 0.0274(7) 0.0081(6) 0.0061(6)
O01G 0.057(3) 0.058(3) 0.065(3) 0.031(3) 0.019(2) 0.016(2)
O011 0.045(2) 0.054(3) 0.042(3) 0.017(2) 0.005(2) 0.007(2)
O01W 0.045(3) 0.088(4) 0.096(4) 0.050(3) 0.021(3) 0.024(3)
O014 0.039(2) 0.069(3) 0.061(3) 0.037(3) 0.001(2) 0.005(2)
O03I 0.058(4) 0.156(7) 0.220(9) 0.130(7) 0.018(5) -0.022(4)
O023 0.064(3) 0.076(4) 0.086(4) 0.051(4) 0.001(3) -0.004(3)
O01V 0.066(3) 0.076(4) 0.063(3) 0.040(3) 0.001(3) 0.010(3)
O00W 0.039(2) 0.067(3) 0.047(3) 0.027(2) 0.001(2) -0.003(2)
O013 0.032(2) 0.076(3) 0.046(3) 0.022(2) 0.011(2) 0.009(2)
O02O 0.133(6) 0.079(4) 0.142(6) 0.059(4) 0.056(5) 0.044(4)
O04J 0.115(6) 0.125(7) 0.256(11) 0.097(7) 0.009(7) 0.069(5)
O03F 0.100(5) 0.075(4) 0.116(5) 0.042(4) 0.015(4) -0.008(4)
O00R 0.028(2) 0.052(3) 0.044(2) 0.019(2) 0.0070(18) 0.0073(19)
O00T 0.0244(19) 0.052(3) 0.053(3) 0.025(2) 0.0038(18) 0.0052(18)
O00V 0.029(2) 0.062(3) 0.045(2) 0.026(2) 0.0063(19) 0.004(2)
O00Z 0.037(2) 0.062(3) 0.050(3) 0.029(2) 0.007(2) 0.004(2)
O01R 0.060(3) 0.074(4) 0.059(3) 0.031(3) 0.012(3) 0.004(3)
O00U 0.046(2) 0.054(3) 0.044(3) 0.022(2) 0.007(2) -0.004(2)
O020 0.058(3) 0.061(3) 0.080(4) 0.038(3) 0.020(3) 0.021(2)
O00Y 0.038(2) 0.058(3) 0.043(2) 0.023(2) 0.0133(19) 0.014(2)
O018 0.049(3) 0.066(3) 0.056(3) 0.025(3) 0.008(2) -0.010(2)
O01E 0.034(2) 0.069(3) 0.061(3) 0.016(3) 0.010(2) 0.016(2)
O02B 0.074(3) 0.091(4) 0.102(4) 0.064(4) 0.031(3) 0.041(3)
O012 0.034(2) 0.068(3) 0.064(3) 0.036(3) 0.008(2) 0.010(2)
O032 0.097(5) 0.095(5) 0.136(6) 0.072(5) 0.023(4) 0.025(4)
O00X 0.042(2) 0.054(3) 0.045(3) 0.026(2) 0.004(2) -0.001(2)
O01F 0.053(3) 0.060(3) 0.056(3) 0.027(3) 0.005(2) 0.007(2)
O01Z 0.048(3) 0.090(4) 0.079(4) 0.033(3) 0.000(3) -0.029(3)
O02J 0.070(4) 0.134(6) 0.124(5) 0.086(5) 0.003(4) 0.046(4)
O03A 0.119(5) 0.082(5) 0.096(5) 0.004(4) -0.027(4) 0.011(4)
O015 0.049(3) 0.060(3) 0.052(3) 0.027(3) 0.007(2) 0.003(2)
O01B 0.048(3) 0.064(3) 0.061(3) 0.030(3) 0.025(2) 0.021(2)
O00S 0.030(2) 0.053(3) 0.046(2) 0.024(2) 0.0055(19) 0.0066(19)
O01A 0.033(2) 0.064(3) 0.061(3) 0.030(3) 0.010(2) 0.014(2)
O01X 0.074(3) 0.068(4) 0.084(4) 0.042(3) 0.012(3) -0.010(3)
O021 0.057(3) 0.062(3) 0.066(3) 0.024(3) -0.001(3) 0.002(3)
O01J 0.044(3) 0.084(4) 0.079(4) 0.052(3) 0.006(2) 0.011(3)
O01H 0.040(2) 0.073(3) 0.054(3) 0.031(3) -0.012(2) -0.003(2)
N01I 0.027(3) 0.065(4) 0.042(3) 0.020(3) 0.000(2) 0.002(3)
N022 0.037(3) 0.053(3) 0.047(3) 0.015(3) 0.004(3) 0.005(3)
N01Y 0.032(3) 0.060(4) 0.050(3) 0.020(3) 0.013(3) 0.009(3)
N030 0.045(4) 0.108(6) 0.112(6) 0.070(6) 0.010(4) 0.022(4)
N02D 0.035(3) 0.079(4) 0.072(4) 0.043(4) 0.005(3) 0.013(3)
N02L 0.034(3) 0.075(4) 0.063(4) 0.024(4) 0.008(3) 0.002(3)
N01K 0.042(3) 0.061(4) 0.042(3) 0.024(3) 0.013(2) 0.014(3)
C11 0.230(16) 0.142(12) 0.154(12) 0.093(10) 0.086(12) 0.080(11)
C62 0.060(6) 0.187(15) 0.34(2) 0.169(16) 0.015(10) 0.013(8)
C75 0.067(6) 0.126(9) 0.117(8) 0.059(7) -0.029(6) 0.003(6)
C42 0.048(4) 0.087(6) 0.077(6) 0.047(5) 0.003(4) -0.001(4)
C24 0.104(7) 0.097(8) 0.093(7) 0.031(6) 0.034(6) 0.009(6)
C69 0.108(7) 0.091(7) 0.131(9) 0.058(7) 0.076(7) 0.059(6)
C61 0.145(11) 0.148(11) 0.149(11) 0.089(10) -0.007(9) 0.054(9)
C71 0.055(5) 0.088(6) 0.130(8) 0.055(6) 0.038(5) 0.040(5)
C03L 0.039(4) 0.102(7) 0.082(6) 0.061(6) -0.002(4) 0.005(5)
C28 0.172(14) 0.290(19) 0.298(18) 0.078(14) 0.079(14) -0.018(14)
C82 0.059(5) 0.129(9) 0.069(6) 0.051(6) -0.018(5) -0.014(5)
C34 0.220(15) 0.143(11) 0.132(10) 0.096(9) 0.081(11) 0.040(10)
C78 0.074(6) 0.169(11) 0.152(10) 0.098(9) -0.048(7) 0.015(7)
C35 0.051(4) 0.114(7) 0.037(4) 0.015(5) 0.012(4) 0.029(5)
C02W 0.046(4) 0.054(5) 0.056(5) 0.022(4) 0.000(3) -0.001(3)
C44 0.057(5) 0.128(9) 0.059(5) 0.045(6) -0.001(4) 0.010(5)
C43 0.062(5) 0.126(9) 0.075(6) 0.056(6) 0.037(5) 0.026(5)
C13 0.104(6) 0.103(6) 0.118(6) 0.043(5) -0.021(5) 0.000(5)
C56 0.145(7) 0.128(7) 0.094(6) 0.068(5) -0.028(5) -0.014(6)
C65 0.193(12) 0.101(8) 0.059(6) 0.014(6) 0.038(7) 0.071(9)
C54 0.115(7) 0.160(9) 0.170(9) 0.080(7) 0.050(7) 0.014(7)
C5 0.173(13) 0.147(12) 0.217(16) 0.111(12) 0.110(13) 0.027(10)
C8 0.162(12) 0.095(9) 0.140(11) 0.042(8) 0.010(9) -0.025(8)
C2 0.151(13) 0.27(2) 0.183(16) 0.086(16) -0.058(12) 0.033(14)
C76 0.038(4) 0.105(7) 0.076(6) 0.041(6) -0.012(4) -0.001(4)
C73 0.027(3) 0.057(4) 0.049(4) 0.028(3) 0.007(3) 0.008(3)
C7 0.136(11) 0.105(10) 0.142(11) 0.059(9) 0.015(9) -0.001(8)
C80 0.040(4) 0.067(5) 0.054(5) 0.019(4) -0.002(3) 0.005(4)
C66 0.109(7) 0.092(7) 0.069(6) 0.031(5) 0.034(5) 0.058(6)
C67 0.096(8) 0.116(9) 0.233(15) 0.104(10) 0.090(9) 0.066(7)
C21 0.147(8) 0.159(8) 0.139(7) 0.061(6) 0.027(6) 0.072(6)
C1 0.157(8) 0.230(9) 0.179(9) 0.089(8) 0.000(7) 0.068(7)
C40 0.057(5) 0.091(6) 0.077(6) 0.041(5) 0.018(4) 0.004(4)
C12 0.327(19) 0.234(17) 0.316(19) 0.121(14) 0.082(15) 0.109(15)
C17 0.046(4) 0.063(5) 0.067(5) 0.031(4) 0.018(4) 0.025(4)
C49 0.049(4) 0.093(7) 0.077(6) 0.050(6) 0.002(4) 0.007(4)
C79 0.045(4) 0.093(7) 0.076(6) 0.017(5) -0.023(4) -0.014(4)
C55 0.085(8) 0.211(16) 0.31(2) 0.167(16) 0.084(11) 0.100(10)
C46 0.068(6) 0.177(12) 0.113(9) 0.112(9) 0.001(6) 0.011(7)
C6 0.29(2) 0.090(10) 0.31(2) 0.104(14) 0.16(2) 0.055(13)
C29 0.159(13) 0.089(9) 0.112(10) 0.004(8) -0.046(9) -0.007(9)
C33 0.091(7) 0.099(8) 0.122(9) 0.071(7) -0.011(6) -0.018(6)
C27 0.185(10) 0.168(10) 0.217(11) 0.067(8) 0.076(8) -0.024(8)
C53 0.180(13) 0.289(16) 0.260(15) 0.187(14) 0.062(12) -0.006(12)
C10 0.27(2) 0.189(17) 0.186(16) 0.108(14) 0.121(16) 0.138(16)
C31 0.171(14) 0.149(13) 0.197(16) 0.015(11) -0.114(13) -0.029(11)
C68 0.150(11) 0.133(10) 0.183(13) 0.100(10) 0.124(10) 0.084(9)
C48 0.065(5) 0.135(9) 0.100(7) 0.088(7) 0.017(5) 0.023(6)
C32 0.121(9) 0.098(9) 0.179(13) 0.067(9) -0.020(9) -0.033(7)
C19 0.048(4) 0.077(5) 0.061(5) 0.022(4) 0.021(4) 0.006(4)
C3 0.151(9) 0.246(10) 0.191(10) 0.102(9) 0.007(8) 0.038(8)
C20 0.124(8) 0.101(7) 0.120(8) 0.064(7) 0.080(7) 0.076(7)
C23 0.141(10) 0.258(15) 0.143(10) 0.058(10) 0.047(9) 0.120(11)
C07A 0.097(10) 0.35(3) 0.41(3) 0.28(3) 0.049(15) 0.006(13)
C74 0.038(3) 0.076(5) 0.040(4) 0.011(4) -0.001(3) 0.008(3)
C64 0.116(8) 0.073(6) 0.102(8) 0.031(6) 0.028(6) 0.044(6)
C45 0.067(6) 0.158(11) 0.091(7) 0.069(8) 0.014(5) 0.025(7)
C37 0.043(4) 0.097(6) 0.072(5) 0.043(5) 0.022(4) 0.020(4)
C70 0.065(5) 0.089(6) 0.114(7) 0.059(6) 0.054(5) 0.040(5)
C77 0.049(5) 0.114(8) 0.107(7) 0.075(7) -0.006(5) 0.020(5)
C81 0.041(4) 0.062(5) 0.045(4) 0.017(4) -0.002(3) -0.002(3)
C26 0.103(8) 0.162(11) 0.169(11) 0.114(10) 0.083(8) 0.059(8)
C22 0.142(11) 0.130(10) 0.266(15) 0.086(11) 0.002(11) 0.039(9)
C39 0.035(3) 0.066(5) 0.065(5) 0.035(4) 0.004(3) 0.001(3)
C41 0.051(4) 0.097(7) 0.089(6) 0.060(6) 0.015(4) 0.006(5)
C38 0.025(3) 0.071(5) 0.066(5) 0.045(5) 0.000(3) 0.001(3)
C18 0.029(3) 0.060(5) 0.047(4) 0.020(4) 0.005(3) 0.005(3)
C58 0.190(9) 0.185(9) 0.145(8) 0.052(7) -0.006(7) -0.051(8)
C63 0.069(5) 0.061(5) 0.052(5) 0.013(4) 0.016(4) 0.022(4)
C25 0.072(5) 0.082(6) 0.076(6) 0.038(5) 0.012(5) -0.001(5)
C60 0.089(7) 0.129(9) 0.104(8) 0.069(7) 0.016(6) 0.041(7)
C36 0.060(7) 0.057(8) 0.040(7) 0.005(6) 0.015(5) 0.015(6)
C30 0.188(15) 0.119(12) 0.142(12) -0.019(10) 0.004(11) -0.009(11)
C9 0.203(17) 0.105(12) 0.41(3) 0.090(16) 0.067(19) -0.035(11)
C72 0.039(4) 0.070(5) 0.079(6) 0.043(5) 0.019(4) 0.018(4)
C049 0.080(6) 0.077(6) 0.071(6) 0.030(5) 0.023(5) 0.023(5)
C59 0.113(8) 0.110(9) 0.148(10) 0.068(8) -0.057(8) -0.040(7)
C4 0.152(11) 0.107(10) 0.190(14) 0.112(11) 0.028(11) 0.023(9)
O16 0.185(9) 0.178(9) 0.145(8) 0.108(7) 0.027(7) -0.008(7)
C50 0.146(13) 0.26(2) 0.191(18) 0.136(18) 0.001(12) 0.045(14)
C51 0.34(2) 0.316(18) 0.166(13) 0.128(14) 0.036(13) 0.095(16)
C52 0.345(18) 0.332(17) 0.199(12) 0.119(12) 0.030(12) 0.097(14)
C107 0.061(8) 0.088(12) 0.049(8) 0.003(7) -0.006(7) -0.017(8)
C155 0.273(13) 0.303(13) 0.334(14) 0.123(12) 0.033(11) 0.015(12)
C109 0.295(11) 0.300(11) 0.321(12) 0.124(8) 0.024(9) 0.031(8)
C156 0.302(13) 0.307(12) 0.328(13) 0.127(11) 0.012(11) 0.036(10)
C157 0.084(8) 0.162(12) 0.221(13) -0.032(10) -0.002(9) -0.029(8)
C158 0.092(13) 0.118(18) 0.080(13) 0.044(12) 0.003(10) 0.020(12)
C36A 0.17(3) 0.16(3) 0.073(19) 0.08(2) 0.05(2) 0.11(3)
C14 0.171(15) 0.148(14) 0.062(9) 0.060(10) -0.031(9) -0.087(11)
C15 0.144(8) 0.151(8) 0.184(9) 0.020(7) -0.021(8) 0.011(7)
C14A 0.098(16) 0.129(19) 0.073(14) -0.008(12) -0.009(12) 0.013(14)

loop_
_atom_type_symbol
_atom_type_description
_atom_type_scat_dispersion_real
_atom_type_scat_dispersion_imag
_atom_type_scat_source
C C 0.0033 0.0016 'International Tables Vol C Tables 4.2.6.8 and 6.1.1.4'
H H 0.0000 0.0000 'International Tables Vol C Tables 4.2.6.8 and 6.1.1.4'
N N 0.0061 0.0033 'International Tables Vol C Tables 4.2.6.8 and 6.1.1.4'
O O 0.0106 0.0060 'International Tables Vol C Tables 4.2.6.8 and 6.1.1.4'
Ti Ti 0.2776 0.4457 'International Tables Vol C Tables 4.2.6.8 and 6.1.1.4'
Fe Fe 0.3463 0.8444 'International Tables Vol C Tables 4.2.6.8 and 6.1.1.4'

loop_
_geom_angle_atom_site_label_1
_geom_angle_atom_site_label_2
_geom_angle_atom_site_label_3
_geom_angle
_geom_angle_site_symmetry_1
_geom_angle_site_symmetry_3
_geom_angle_publ_flag
C131 Fe2 C130 40.4(4) . . ?
C136 Fe2 C131 170.8(6) . . ?
C136 Fe2 C129 108.9(5) . . ?
C136 Fe2 C134 67.1(5) . . ?
C136 Fe2 C127 148.2(5) . . ?
C136 Fe2 C128 115.7(4) . . ?
C136 Fe2 C132 68.0(5) . . ?
C136 Fe2 C135 42.3(5) . . ?
C136 Fe2 C133 40.2(5) . . ?
C136 Fe2 C130 131.9(6) . . ?
C129 Fe2 C131 68.0(4) . . ?
C129 Fe2 C134 150.4(6) . . ?
C129 Fe2 C132 170.6(5) . . ?
C129 Fe2 C130 39.9(4) . . ?
C134 Fe2 C131 111.0(5) . . ?
C134 Fe2 C130 119.7(6) . . ?
C127 Fe2 C131 39.9(4) . . ?
C127 Fe2 C129 68.4(4) . . ?
C127 Fe2 C134 131.1(5) . . ?
C127 Fe2 C132 109.2(5) . . ?
C127 Fe2 C130 67.3(4) . . ?
C128 Fe2 C131 68.1(4) . . ?
C128 Fe2 C129 40.4(3) . . ?
C128 Fe2 C134 168.9(6) . . ?
C128 Fe2 C127 41.2(3) . . ?
C128 Fe2 C132 131.9(5) . . ?
C128 Fe2 C130 67.4(4) . . ?
C132 Fe2 C131 116.4(5) . . ?
C132 Fe2 C134 37.7(5) . . ?
C132 Fe2 C130 148.6(5) . . ?
C135 Fe2 C131 130.3(5) . . ?
C135 Fe2 C129 116.3(5) . . ?
C135 Fe2 C134 40.2(5) . . ?
C135 Fe2 C127 168.5(5) . . ?
C135 Fe2 C128 148.8(5) . . ?
C135 Fe2 C132 67.9(5) . . ?
C135 Fe2 C133 68.6(5) . . ?
C135 Fe2 C130 108.9(5) . . ?
C133 Fe2 C131 148.1(5) . . ?
C133 Fe2 C129 132.2(4) . . ?
C133 Fe2 C134 64.7(6) . . ?
C133 Fe2 C127 116.9(5) . . ?
C133 Fe2 C128 109.7(4) . . ?
C133 Fe2 C132 39.9(4) . . ?
C133 Fe2 C130 170.5(5) . . ?
C151 Fe1 C110 69.0(4) . . ?
C151 Fe1 C111 68.2(3) . . ?
C151 Fe1 C112 40.8(3) . . ?
C151 Fe1 C113 116.7(4) . . ?
C151 Fe1 C118 149.3(5) . . ?
C151 Fe1 C117 170.3(5) . . ?
C151 Fe1 C116 131.8(4) . . ?
C151 Fe1 C115 110.2(3) . . ?
C110 Fe1 C111 39.6(4) . . ?
C110 Fe1 C112 67.7(5) . . ?
C110 Fe1 C118 127.7(4) . . ?
C110 Fe1 C117 108.0(5) . . ?
C110 Fe1 C116 113.7(5) . . ?
C110 Fe1 C115 147.3(5) . . ?
C111 Fe1 C118 107.1(4) . . ?
C111 Fe1 C117 115.8(5) . . ?
C111 Fe1 C116 145.4(5) . . ?
C111 Fe1 C115 172.6(5) . . ?
C152 Fe1 C151 42.6(3) . . ?
C152 Fe1 C110 40.4(3) . . ?
C152 Fe1 C111 68.0(4) . . ?
C152 Fe1 C112 69.5(4) . . ?
C152 Fe1 C113 148.9(4) . . ?
C152 Fe1 C118 166.0(4) . . ?
C152 Fe1 C117 129.3(6) . . ?
C152 Fe1 C116 106.4(5) . . ?
C152 Fe1 C115 116.1(4) . . ?
C112 Fe1 C111 40.1(4) . . ?
C112 Fe1 C118 115.8(5) . . ?
C112 Fe1 C117 147.7(5) . . ?
C112 Fe1 C116 172.2(4) . . ?
C112 Fe1 C115 134.1(4) . . ?
C113 Fe1 C110 170.4(4) . . ?
C113 Fe1 C111 133.4(5) . . ?
C113 Fe1 C112 110.8(5) . . ?
C113 Fe1 C118 43.5(4) . . ?
C113 Fe1 C117 67.8(5) . . ?
C113 Fe1 C116 69.1(5) . . ?
C113 Fe1 C115 40.2(4) . . ?
C118 Fe1 C117 39.8(5) . . ?
C118 Fe1 C116 69.8(5) . . ?
C118 Fe1 C115 70.4(4) . . ?
C117 Fe1 C116 40.0(4) . . ?
C115 Fe1 C117 67.0(4) . . ?
C115 Fe1 C116 41.1(4) . . ?
Ti14 Ti13 Ti12 68.95(6) . . ?
O3 Ti13 Ti14 106.2(3) . . ?
O3 Ti13 Ti12 37.6(3) . . ?
O3 Ti13 O6 82.1(3) . . ?
O6 Ti13 Ti14 73.5(2) . . ?
O6 Ti13 Ti12 76.45(18) . . ?
O26 Ti13 Ti14 36.06(15) . . ?
O26 Ti13 Ti12 34.45(16) . . ?
O26 Ti13 O3 72.0(3) . . ?
O26 Ti13 O6 79.6(2) . . ?
O25 Ti13 Ti14 141.5(2) . . ?
O25 Ti13 Ti12 136.8(2) . . ?
O25 Ti13 O3 101.9(3) . . ?
O25 Ti13 O6 85.1(3) . . ?
O25 Ti13 O26 164.1(3) . . ?
O25 Ti13 O32 98.2(4) . . ?
O25 Ti13 O42 105.1(3) . . ?
O32 Ti13 Ti14 104.1(3) . . ?
O32 Ti13 Ti12 100.5(2) . . ?
O32 Ti13 O3 96.4(3) . . ?
O32 Ti13 O6 176.6(3) . . ?
O32 Ti13 O26 97.1(3) . . ?
O32 Ti13 O42 95.6(3) . . ?
O42 Ti13 Ti14 42.28(16) . . ?
O42 Ti13 Ti12 111.22(18) . . ?
O42 Ti13 O3 148.3(3) . . ?
O42 Ti13 O6 84.2(2) . . ?
O42 Ti13 O26 77.6(2) . . ?
Ti19 Ti20 Ti21 69.59(5) . . ?
O2 Ti20 Ti21 89.70(15) . . ?
O2 Ti20 Ti19 76.47(16) . . ?
O2 Ti20 O16L 83.1(2) . . ?
O5 Ti20 Ti21 144.0(2) . . ?
O5 Ti20 Ti19 144.56(19) . . ?
O5 Ti20 O2 89.9(2) . . ?
O5 Ti20 O7 103.7(3) . . ?
O5 Ti20 O12 92.1(2) . . ?
O5 Ti20 O16L 105.0(2) . . ?
O5 Ti20 O23 178.4(3) . . ?
O7 Ti20 Ti21 40.46(16) . . ?
O7 Ti20 Ti19 109.69(18) . . ?
O7 Ti20 O2 93.9(3) . . ?
O7 Ti20 O12 96.9(3) . . ?
O7 Ti20 O16L 151.2(2) . . ?
O7 Ti20 O23 75.7(2) . . ?
O12 Ti20 Ti21 95.43(18) . . ?
O12 Ti20 Ti19 95.36(16) . . ?
O12 Ti20 O2 168.2(2) . . ?
O12 Ti20 O16L 85.2(2) . . ?
O12 Ti20 O23 89.4(2) . . ?
O16L Ti20 Ti21 110.75(13) . . ?
O16L Ti20 Ti19 41.69(12) . . ?
O23 Ti20 Ti21 35.31(15) . . ?
O23 Ti20 Ti19 35.55(15) . . ?
O23 Ti20 O2 88.7(2) . . ?
O23 Ti20 O16L 75.59(19) . . ?
Ti16 Ti15 Ti14 69.50(5) . . ?
O19 Ti15 Ti14 144.90(19) . . ?
O19 Ti15 Ti16 142.87(17) . . ?
O19 Ti15 O27 93.9(2) . . ?
O19 Ti15 O37 87.8(2) . . ?
O19 Ti15 O38 176.1(2) . . ?
O19 Ti15 O40 104.3(2) . . ?
O19 Ti15 O42 104.8(2) . . ?
O27 Ti15 Ti14 95.48(16) . . ?
O27 Ti15 Ti16 95.34(17) . . ?
O27 Ti15 O37 168.4(2) . . ?
O27 Ti15 O38 89.6(2) . . ?
O27 Ti15 O40 86.0(2) . . ?
O37 Ti15 Ti14 89.64(13) . . ?
O37 Ti15 Ti16 76.70(16) . . ?
O37 Ti15 O40 82.48(19) . . ?
O38 Ti15 Ti14 35.92(13) . . ?
O38 Ti15 Ti16 34.80(12) . . ?
O38 Ti15 O37 88.48(19) . . ?
O38 Ti15 O40 74.25(18) . . ?
O40 Ti15 Ti14 109.99(13) . . ?
O40 Ti15 Ti16 40.91(12) . . ?
O42 Ti15 Ti14 40.56(17) . . ?
O42 Ti15 Ti16 109.80(18) . . ?
O42 Ti15 O27 96.2(2) . . ?
O42 Ti15 O37 94.4(2) . . ?
O42 Ti15 O38 76.4(2) . . ?
O42 Ti15 O40 150.6(2) . . ?
Ti21 Ti22 Ti23 68.34(10) . . ?
Ti17 Ti22 Ti21 69.57(14) . . ?
O7 Ti22 Ti21 42.48(16) . . ?
O7 Ti22 Ti23 110.72(19) . . ?
O7 Ti22 Ti17 111.16(19) . . ?
O7 Ti22 O17 85.7(3) . . ?
O7 Ti22 O29 77.2(2) . . ?
O7 Ti22 O36 148.7(3) . . ?
O10 Ti22 Ti21 105.8(2) . . ?
O10 Ti22 Ti23 106.3(3) . . ?
O10 Ti22 Ti17 91.1(4) . . ?
O10 Ti22 O7 96.7(3) . . ?
O10 Ti22 O17 177.2(3) . . ?
O10 Ti22 O28 97.1(3) . . ?
O10 Ti22 O29 96.2(3) . . ?
O10 Ti22 O36 93.7(4) . . ?
O17 Ti22 Ti21 74.87(17) . . ?
O17 Ti22 Ti23 71.3(3) . . ?
O17 Ti22 Ti17 86.6(4) . . ?
O28 Ti22 Ti21 142.3(2) . . ?
O28 Ti22 Ti23 132.8(3) . . ?
O28 Ti22 Ti17 140.3(3) . . ?
O28 Ti22 O7 106.3(3) . . ?
O28 Ti22 O17 83.7(3) . . ?
O28 Ti22 O29 165.7(4) . . ?
O28 Ti22 O36 101.6(3) . . ?
O29 Ti22 Ti21 35.93(17) . . ?
O29 Ti22 Ti23 36.8(3) . . ?
O29 Ti22 Ti17 34.0(2) . . ?
O29 Ti22 O17 82.8(3) . . ?
O29 Ti22 O36 72.4(3) . . ?
O36 Ti22 Ti21 106.2(2) . . ?
O36 Ti22 Ti23 38.0(2) . . ?
O36 Ti22 Ti17 39.0(2) . . ?
O36 Ti22 O17 83.5(3) . . ?
Ti13 Ti14 Ti15 71.10(5) . . ?
O26 Ti14 Ti13 37.81(17) . . ?
O26 Ti14 Ti15 108.58(18) . . ?
O26 Ti14 O24 89.7(2) . . ?
O26 Ti14 O38 145.8(2) . . ?
O26 Ti14 O42 74.4(2) . . ?
O26 Ti14 N1 141.6(2) . . ?
O26 Ti14 N5 74.7(3) . . ?
O24 Ti14 Ti13 82.27(17) . . ?
O24 Ti14 Ti15 86.00(14) . . ?
O24 Ti14 O42 86.9(2) . . ?
O24 Ti14 N1 77.5(2) . . ?
O24 Ti14 N5 79.1(2) . . ?
O38 Ti14 Ti13 108.39(15) . . ?
O38 Ti14 Ti15 37.31(14) . . ?
O38 Ti14 O24 89.68(19) . . ?
O38 Ti14 O42 71.45(19) . . ?
O38 Ti14 N1 71.1(2) . . ?
O38 Ti14 N5 138.4(3) . . ?
O41 Ti14 Ti13 110.4(2) . . ?
O41 Ti14 Ti15 102.89(17) . . ?
O41 Ti14 O26 97.2(2) . . ?
O41 Ti14 O24 166.3(3) . . ?
O41 Ti14 O38 91.2(2) . . ?
O41 Ti14 O42 106.3(2) . . ?
O41 Ti14 N1 89.8(3) . . ?
O41 Ti14 N5 91.2(2) . . ?
O42 Ti14 Ti13 37.28(14) . . ?
O42 Ti14 Ti15 34.22(13) . . ?
O42 Ti14 N1 139.27(19) . . ?
O42 Ti14 N5 146.0(3) . . ?
N1 Ti14 Ti13 159.81(15) . . ?
N1 Ti14 Ti15 106.45(15) . . ?
N1 Ti14 N5 67.5(3) . . ?
N5 Ti14 Ti13 109.5(2) . . ?
N5 Ti14 Ti15 164.81(17) . . ?
Ti22 Ti21 Ti20 71.48(5) . . ?
O7 Ti21 Ti20 33.89(17) . . ?
O7 Ti21 Ti22 38.17(17) . . ?
O7 Ti21 N3 138.7(2) . . ?
O7 Ti21 N4 146.8(3) . . ?
O13 Ti21 Ti20 105.3(2) . . ?
O13 Ti21 Ti22 112.5(2) . . ?
O13 Ti21 O7 108.4(3) . . ?
O13 Ti21 O20 164.3(3) . . ?
O13 Ti21 O23 93.6(3) . . ?
O13 Ti21 O29 96.1(3) . . ?
O13 Ti21 N3 88.8(3) . . ?
O13 Ti21 N4 87.5(3) . . ?
O20 Ti21 Ti20 86.63(16) . . ?
O20 Ti21 Ti22 80.71(17) . . ?
O20 Ti21 O7 87.3(2) . . ?
O20 Ti21 N3 77.9(2) . . ?
O20 Ti21 N4 79.8(3) . . ?
O23 Ti21 Ti20 36.98(14) . . ?
O23 Ti21 Ti22 108.37(15) . . ?
O23 Ti21 O7 70.8(2) . . ?
O23 Ti21 O20 90.0(2) . . ?
O23 Ti21 N3 70.8(2) . . ?
O23 Ti21 N4 138.8(3) . . ?
O29 Ti21 Ti20 108.48(18) . . ?
O29 Ti21 Ti22 37.64(17) . . ?
O29 Ti21 O7 74.6(2) . . ?
O29 Ti21 O20 89.6(3) . . ?
O29 Ti21 O23 145.4(2) . . ?
O29 Ti21 N3 142.3(3) . . ?
O29 Ti21 N4 74.9(3) . . ?
N3 Ti21 Ti20 106.08(19) . . ?
N3 Ti21 Ti22 158.6(2) . . ?
N4 Ti21 Ti20 166.1(2) . . ?
N4 Ti21 Ti22 109.1(2) . . ?
N4 Ti21 N3 68.0(3) . . ?
Ti18 Ti16 Ti15 72.04(5) . . ?
Ti18 Ti16 Ti19 60.23(5) . . ?
Ti19 Ti16 Ti15 132.06(6) . . ?
O1 Ti16 Ti15 120.48(17) . . ?
O1 Ti16 Ti18 147.04(16) . . ?
O1 Ti16 Ti19 99.02(17) . . ?
O1 Ti16 O21 87.2(2) . . ?
O1 Ti16 O39 95.7(2) . . ?
O1 Ti16 O40 163.4(2) . . ?
O8 Ti16 Ti15 102.14(16) . . ?
O8 Ti16 Ti18 43.48(14) . . ?
O8 Ti16 Ti19 37.67(15) . . ?
O8 Ti16 O1 104.1(2) . . ?
O8 Ti16 O21 78.8(2) . . ?
O8 Ti16 O39 154.23(19) . . ?
O8 Ti16 O40 80.2(2) . . ?
O21 Ti16 Ti15 150.32(14) . . ?
O21 Ti16 Ti18 90.61(13) . . ?
O21 Ti16 Ti19 41.20(14) . . ?
O21 Ti16 O39 86.0(2) . . ?
O38 Ti16 Ti15 39.65(14) . . ?
O38 Ti16 Ti18 98.69(15) . . ?
O38 Ti16 Ti19 141.52(15) . . ?
O38 Ti16 O1 82.2(2) . . ?
O38 Ti16 O8 104.4(2) . . ?
O38 Ti16 O21 169.34(19) . . ?
O38 Ti16 O39 94.4(2) . . ?
O38 Ti16 O40 81.21(19) . . ?
O39 Ti16 Ti15 81.10(17) . . ?
O39 Ti16 Ti18 116.93(14) . . ?
O39 Ti16 Ti19 123.49(16) . . ?
O40 Ti16 Ti15 43.23(14) . . ?
O40 Ti16 Ti18 37.57(14) . . ?
O40 Ti16 Ti19 94.05(15) . . ?
O40 Ti16 O21 109.42(18) . . ?
O40 Ti16 O39 85.47(19) . . ?
Ti16 Ti18 Ti19 59.91(5) . . ?
O8 Ti18 Ti16 38.35(13) . . ?
O8 Ti18 Ti19 38.67(13) . . ?
O8 Ti18 O22 86.88(19) . . ?
O8 Ti18 O43 86.14(19) . . ?
O8 Ti18 N2 153.0(2) . . ?
O9 Ti18 Ti16 147.64(17) . . ?
O9 Ti18 Ti19 146.28(17) . . ?
O9 Ti18 O8 169.20(17) . . ?
O9 Ti18 O22 84.0(2) . . ?
O9 Ti18 O43 85.3(2) . . ?
O9 Ti18 N2 37.78(19) . . ?
O16L Ti18 Ti16 96.36(15) . . ?
O16L Ti18 Ti19 40.82(13) . . ?
O16L Ti18 O8 78.83(19) . . ?
O16L Ti18 O9 105.5(2) . . ?
O16L Ti18 O22 81.8(2) . . ?
O16L Ti18 O40 121.2(2) . . ?
O16L Ti18 O43 149.0(2) . . ?
O16L Ti18 N2 91.1(2) . . ?
O22 Ti18 Ti16 123.18(15) . . ?
O22 Ti18 Ti19 88.30(19) . . ?
O40 Ti18 Ti16 40.61(14) . . ?
O40 Ti18 Ti19 96.52(15) . . ?
O40 Ti18 O8 78.15(19) . . ?
O40 Ti18 O9 107.0(2) . . ?
O40 Ti18 O22 148.6(2) . . ?
O40 Ti18 O43 81.2(2) . . ?
O40 Ti18 N2 86.1(2) . . ?
O43 Ti18 Ti16 88.05(15) . . ?
O43 Ti18 Ti19 122.63(15) . . ?
O43 Ti18 O22 70.3(3) . . ?
N2 Ti18 Ti16 120.14(17) . . ?
N2 Ti18 Ti19 123.88(18) . . ?
N2 Ti18 O22 116.7(2) . . ?
N2 Ti18 O43 113.2(2) . . ?
O3 Ti12 Ti13 39.19(18) . . ?
O47 Ti12 Ti13 116.75(17) . . ?
O47 Ti12 O3 152.9(2) . . ?
O26 Ti12 Ti13 37.26(19) . . ?
O26 Ti12 O3 76.3(3) . . ?
O26 Ti12 O47 81.8(3) . . ?
O33 Ti12 Ti13 114.7(3) . . ?
O33 Ti12 O3 100.6(4) . . ?
O33 Ti12 O47 102.8(4) . . ?
O33 Ti12 O26 114.2(3) . . ?
O33 Ti12 O35 105.4(3) . . ?
O35 Ti12 Ti13 122.7(3) . . ?
O35 Ti12 O3 96.1(4) . . ?
O35 Ti12 O47 90.6(3) . . ?
O35 Ti12 O26 140.3(3) . . ?
O11 Ti23 Ti22 118.9(6) . . ?
O11 Ti23 O29 135.6(9) . . ?
O11 Ti23 O30 106.8(14) . . ?
O11 Ti23 O34 100.2(9) . . ?
O11 Ti23 O36 106.2(7) . . ?
O11 Ti23 C153 18.3(9) . . ?
O29 Ti23 Ti22 34.7(2) . . ?
O29 Ti23 O36 68.5(5) . . ?
O29 Ti23 C153 144.9(7) . . ?
O30 Ti23 Ti22 122.4(11) . . ?
O30 Ti23 O29 117.5(13) . . ?
O30 Ti23 O34 89.9(5) . . ?
O30 Ti23 O36 100.8(8) . . ?
O30 Ti23 C153 94.2(12) . . ?
O34 Ti23 Ti22 112.7(6) . . ?
O34 Ti23 O29 78.8(5) . . ?
O34 Ti23 O36 147.0(9) . . ?
O34 Ti23 C153 87.2(9) . . ?
O36 Ti23 Ti22 36.1(3) . . ?
O36 Ti23 C153 122.6(9) . . ?
C153 Ti23 Ti22 136.8(7) . . ?
O18 Ti17 Ti22 120.2(10) . . ?
O18 Ti17 O29 134.5(15) . . ?
O18 Ti17 O34 84.9(8) . . ?
O18 Ti17 O36 87.0(8) . . ?
O29 Ti17 Ti22 38.8(2) . . ?
O29 Ti17 O34 80.3(5) . . ?
O29 Ti17 O36 79.4(4) . . ?
O31 Ti17 Ti22 125.7(9) . . ?
O31 Ti17 O18 99.0(14) . . ?
O31 Ti17 O29 126.1(11) . . ?
O31 Ti17 O34 102.7(5) . . ?
O31 Ti17 O36 115.2(8) . . ?
O34 Ti17 Ti22 115.9(5) . . ?
O36 Ti17 Ti22 41.3(3) . . ?
O36 Ti17 O34 142.0(9) . . ?
Ti16 Ti19 Ti20 131.79(6) . . ?
Ti16 Ti19 Ti18 59.86(4) . . ?
Ti18 Ti19 Ti20 72.04(5) . . ?
O4 Ti19 Ti20 80.63(16) . . ?
O4 Ti19 Ti16 123.19(17) . . ?
O4 Ti19 Ti18 117.15(15) . . ?
O8 Ti19 Ti20 102.83(14) . . ?
O8 Ti19 Ti16 37.22(14) . . ?
O8 Ti19 Ti18 43.30(13) . . ?
O8 Ti19 O4 153.8(2) . . ?
O8 Ti19 O15 104.1(2) . . ?
O8 Ti19 O16L 79.45(19) . . ?
O8 Ti19 O21 78.7(2) . . ?
O15 Ti19 Ti20 121.05(18) . . ?
O15 Ti19 Ti16 99.30(17) . . ?
O15 Ti19 Ti18 146.78(18) . . ?
O15 Ti19 O4 95.7(2) . . ?
O15 Ti19 O16L 164.2(2) . . ?
O15 Ti19 O21 87.6(2) . . ?
O16L Ti19 Ti20 43.71(14) . . ?
O16L Ti19 Ti16 92.69(15) . . ?
O16L Ti19 Ti18 36.80(14) . . ?
O16L Ti19 O4 86.1(2) . . ?
O21 Ti19 Ti20 149.09(14) . . ?
O21 Ti19 Ti16 41.51(14) . . ?
O21 Ti19 Ti18 90.52(15) . . ?
O21 Ti19 O4 85.3(2) . . ?
O21 Ti19 O16L 108.2(2) . . ?
O23 Ti19 Ti20 39.96(14) . . ?
O23 Ti19 Ti16 142.13(18) . . ?
O23 Ti19 Ti18 98.77(18) . . ?
O23 Ti19 O4 94.0(2) . . ?
O23 Ti19 O8 105.3(2) . . ?
O23 Ti19 O15 82.4(2) . . ?
O23 Ti19 O16L 81.8(2) . . ?
O23 Ti19 O21 169.8(2) . . ?
N1 O1 Ti16 119.1(4) . . ?
C03W O2 Ti20 131.0(5) . . ?
Ti12 O3 Ti13 103.2(3) . . ?
C83 O3 Ti13 128.1(9) . . ?
C83 O3 Ti12 127.9(8) . . ?
C03W O4 Ti19 127.0(6) . . ?
C125 O5 Ti20 158.0(6) . . ?
C114 O6 Ti13 130.7(6) . . ?
Ti20 O7 Ti22 151.6(3) . . ?
Ti20 O7 Ti21 105.6(3) . . ?
Ti22 O7 Ti21 99.3(3) . . ?
Ti16 O8 Ti18 98.2(2) . . ?
Ti16 O8 Ti19 105.1(2) . . ?
Ti19 O8 Ti18 98.03(18) . . ?
N2 O9 Ti18 77.8(3) . . ?
C138 O10 Ti22 136.9(8) . . ?
C153 O11 Ti23 132(2) . . ?
O22 O12 Ti20 123.3(4) . . ?
C141 O13 Ti21 148.7(7) . . ?
N5 O47 Ti12 123.7(6) . . ?
N3 O15 Ti19 119.6(4) . . ?
Ti18 O16L Ti20 128.2(2) . . ?
Ti18 O16L Ti19 102.4(2) . . ?
Ti19 O16L Ti20 94.6(2) . . ?
Ti14 O26 Ti13 106.1(2) . . ?
Ti12 O26 Ti13 108.3(3) . . ?
Ti12 O26 Ti14 139.0(4) . . ?
C120 O19 Ti15 161.4(6) . . ?
C04O O20 Ti21 129.5(7) . . ?
Ti19 O21 Ti16 97.29(19) . . ?
C105 O21 Ti16 134.4(6) . . ?
C105 O21 Ti19 127.2(6) . . ?
O12 O22 Ti18 120.2(5) . . ?
C144 O22 Ti18 118.6(6) . . ?
C144 O22 O12 120.8(7) . . ?
Ti21 O23 Ti20 107.7(2) . . ?
Ti19 O23 Ti20 104.5(2) . . ?
Ti19 O23 Ti21 142.1(3) . . ?
C114 O24 Ti14 128.5(6) . . ?
C87 O25 Ti13 160.8(10) . . ?
C04O O17 Ti22 130.6(7) . . ?
O43 O27 Ti15 121.6(4) . . ?
C064 O28 Ti22 145.3(7) . . ?
Ti22 O29 Ti23 108.5(3) . . ?
Ti21 O29 Ti22 106.4(3) . . ?
Ti21 O29 Ti23 129.2(5) . . ?
Ti17 O29 Ti22 107.2(3) . . ?
Ti17 O29 Ti21 144.6(4) . . ?
C109 O30 Ti23 147.3(19) . . ?
C90 O32 Ti13 137.6(8) . . ?
C93 O33 Ti12 141.4(7) . . ?
N4 O34 Ti23 120.4(5) . . ?
N4 O34 Ti17 118.6(6) . . ?
C103 O35 Ti12 141.3(10) . . ?
Ti22 O36 Ti23 105.9(4) . . ?
Ti17 O36 Ti22 99.7(4) . . ?
C06V O36 Ti22 137.1(7) . . ?
C06V O36 Ti23 112.7(9) . . ?
C06V O36 Ti17 123.1(8) . . ?
C108 O37 Ti15 130.8(5) . . ?
Ti14 O38 Ti15 106.8(2) . . ?
Ti16 O38 Ti15 105.55(19) . . ?
Ti16 O38 Ti14 142.2(3) . . ?
C108 O39 Ti16 125.3(5) . . ?
Ti16 O40 Ti15 95.86(17) . . ?
Ti18 O40 Ti15 127.4(2) . . ?
Ti18 O40 Ti16 101.8(2) . . ?
C97 O41 Ti14 144.2(5) . . ?
Ti13 O42 Ti14 100.4(2) . . ?
Ti15 O42 Ti13 152.0(3) . . ?
Ti15 O42 Ti14 105.2(2) . . ?
O27 O43 Ti18 122.5(4) . . ?
C145 O43 Ti18 118.3(6) . . ?
C145 O43 O27 118.9(6) . . ?
O1 N1 Ti14 123.2(4) . . ?
C98 N1 Ti14 122.8(6) . . ?
C98 N1 O1 114.0(7) . . ?
O9 N2 Ti18 64.4(3) . . ?
C123 N2 Ti18 171.5(5) . . ?
C123 N2 O9 123.9(6) . . ?
O15 N3 Ti21 123.0(5) . . ?
C148 N3 Ti21 118.3(6) . . ?
C148 N3 O15 118.6(7) . . ?
O34 N4 Ti21 121.1(6) . . ?
C149 N4 Ti21 121.9(7) . . ?
C149 N4 O34 116.9(9) . . ?
O47 N5 Ti14 119.1(7) . . ?
C100 N5 Ti14 120.8(6) . . ?
C100 N5 O47 119.7(8) . . ?
N5 C100 C98 116.6(9) . . ?
N5 C100 C101 122.6(9) . . ?
C98 C100 C101 120.8(11) . . ?
O5 C125 H125 109.9 . . ?
O5 C125 C126 107.5(9) . . ?
O5 C125 C124 106.4(8) . . ?
C126 C125 H125 109.9 . . ?
C126 C125 C124 113.0(8) . . ?
C124 C125 H125 109.9 . . ?
O22 C144 C145 115.1(7) . . ?
O22 C144 C143 120.8(9) . . ?
C145 C144 C143 124.1(8) . . ?
C152 C151 Fe1 68.0(5) . . ?
C152 C151 C108 125.4(8) . . ?
C112 C151 Fe1 70.3(5) . . ?
C112 C151 C152 106.5(8) . . ?
C112 C151 C108 128.0(9) . . ?
C108 C151 Fe1 123.3(5) . . ?
H89A C89 H89B 109.5 . . ?
H89A C89 H89C 109.5 . . ?
H89B C89 H89C 109.5 . . ?
C90 C89 H89A 109.5 . . ?
C90 C89 H89B 109.5 . . ?
C90 C89 H89C 109.5 . . ?
O43 C145 C144 116.6(7) . . ?
O43 C145 C146 122.5(8) . . ?
C144 C145 C146 120.9(7) . . ?
C144 C143 H14A 109.5 . . ?
C144 C143 H14B 109.5 . . ?
C144 C143 H14C 109.5 . . ?
H14A C143 H14B 109.5 . . ?
H14A C143 H14C 109.5 . . ?
H14B C143 H14C 109.5 . . ?
H12A C121 H12B 109.5 . . ?
H12A C121 H12C 109.5 . . ?
H12B C121 H12C 109.5 . . ?
C120 C121 H12A 109.5 . . ?
C120 C121 H12B 109.5 . . ?
C120 C121 H12C 109.5 . . ?
Fe1 C110 H110 127.1 . . ?
C111 C110 Fe1 70.6(6) . . ?
C111 C110 H110 125.5 . . ?
C111 C110 C152 109.1(10) . . ?
C152 C110 Fe1 68.4(5) . . ?
C152 C110 H110 125.5 . . ?
Fe1 C111 H111 126.7 . . ?
C110 C111 Fe1 69.8(6) . . ?
C110 C111 H111 125.3 . . ?
C110 C111 C112 109.3(9) . . ?
C112 C111 Fe1 69.7(5) . . ?
C112 C111 H111 125.3 . . ?
H14D C147 H14E 109.5 . . ?
H14D C147 H14F 109.5 . . ?
H14E C147 H14F 109.5 . . ?
C148 C147 H14D 109.5 . . ?
C148 C147 H14E 109.5 . . ?
C148 C147 H14F 109.5 . . ?
O10 C138 H138 108.0 . . ?
O10 C138 C137 109.2(13) . . ?
O10 C138 C139 109.2(12) . . ?
C137 C138 H138 108.0 . . ?
C137 C138 C139 114.1(15) . . ?
C139 C138 H138 108.0 . . ?
H10A C102 H10B 109.5 . . ?
H10A C102 H10C 109.5 . . ?
H10B C102 H10C 109.5 . . ?
C103 C102 H10A 109.5 . . ?
C103 C102 H10B 109.5 . . ?
C103 C102 H10C 109.5 . . ?
Fe2 C131 H131 126.3 . . ?
C127 C131 Fe2 68.8(6) . . ?
C127 C131 H131 126.3 . . ?
C127 C131 C130 107.3(9) . . ?
C130 C131 Fe2 70.1(6) . . ?
C130 C131 H131 126.3 . . ?
H47A C47 H47B 109.5 . . ?
H47A C47 H47C 109.5 . . ?
H47B C47 H47C 109.5 . . ?
C153 C47 H47A 109.5 . . ?
C153 C47 H47B 109.5 . . ?
C153 C47 H47C 109.5 . . ?
H86A C86 H86B 109.5 . . ?
H86A C86 H86C 109.5 . . ?
H86B C86 H86C 109.5 . . ?
C87 C86 H86A 109.5 . . ?
C87 C86 H86B 109.5 . . ?
C87 C86 H86C 109.5 . . ?
Fe2 C136 H136 125.4 . . ?
C135 C136 Fe2 69.1(6) . . ?
C135 C136 H136 126.7 . . ?
C133 C136 Fe2 70.4(7) . . ?
C133 C136 H136 126.7 . . ?
C133 C136 C135 106.6(12) . . ?
O21 C105 H105 105.6 . . ?
O21 C105 H10D 96.1 . . ?
O21 C105 C106 108.7(7) . . ?
O21 C105 C107 114.6(9) . . ?
C106 C105 H105 105.6 . . ?
C106 C105 H10D 96.1 . . ?
C107 C105 H105 105.6 . . ?
C107 C105 C106 115.7(11) . . ?
C158 C105 O21 123.9(12) . . ?
C158 C105 H10D 96.1 . . ?
C158 C105 C106 123.9(12) . . ?
H96A C96 H96B 109.5 . . ?
H96A C96 H96C 109.5 . . ?
H96B C96 H96C 109.5 . . ?
C97 C96 H96A 109.5 . . ?
C97 C96 H96B 109.5 . . ?
C97 C96 H96C 109.5 . . ?
C105 C106 H10E 109.5 . . ?
C105 C106 H10F 109.5 . . ?
C105 C106 H10G 109.5 . . ?
H10E C106 H10F 109.5 . . ?
H10E C106 H10G 109.5 . . ?
H10F C106 H10G 109.5 . . ?
O33 C93 H93 104.5 . . ?
O33 C93 C92 108.2(11) . . ?
C92 C93 H93 104.5 . . ?
C94 C93 O33 107.0(15) . . ?
C94 C93 H93 104.5 . . ?
C94 C93 C92 126.1(15) . . ?
O41 C97 C96 112.0(8) . . ?
O41 C97 H97 107.8 . . ?
O41 C97 C95 105.1(8) . . ?
C96 C97 H97 107.8 . . ?
C96 C97 C95 116.1(9) . . ?
C95 C97 H97 107.8 . . ?
Fe2 C129 H129 124.5 . . ?
C128 C129 Fe2 69.7(6) . . ?
C128 C129 H129 125.8 . . ?
C130 C129 Fe2 71.6(7) . . ?
C130 C129 H129 125.8 . . ?
C130 C129 C128 108.5(10) . . ?
O3 C83 H83 104.4 . . ?
O3 C83 C84 115.2(12) . . ?
C85 C83 O3 109.8(12) . . ?
C85 C83 H83 104.4 . . ?
C85 C83 C84 117.1(17) . . ?
C84 C83 H83 104.4 . . ?
O25 C87 C86 110.9(16) . . ?
O25 C87 H87 104.8 . . ?
C86 C87 H87 104.8 . . ?
C88 C87 O25 114.9(15) . . ?
C88 C87 C86 115.4(15) . . ?
C88 C87 H87 104.8 . . ?
C83 C85 H85A 109.5 . . ?
C83 C85 H85B 109.5 . . ?
C83 C85 H85C 109.5 . . ?
H85A C85 H85B 109.5 . . ?
H85A C85 H85C 109.5 . . ?
H85B C85 H85C 109.5 . . ?
Fe2 C134 H134 128.7 . . ?
C132 C134 Fe2 70.9(8) . . ?
C132 C134 H134 123.6 . . ?
C132 C134 C135 112.9(13) . . ?
C135 C134 Fe2 68.7(7) . . ?
C135 C134 H134 123.6 . . ?
O2 C03W C128 117.3(8) . . ?
O4 C03W O2 124.9(8) . . ?
O4 C03W C128 117.8(9) . . ?
Fe2 C127 H127 125.1 . . ?
C131 C127 Fe2 71.4(6) . . ?
C131 C127 H127 125.7 . . ?
C131 C127 C128 108.5(10) . . ?
C128 C127 Fe2 69.4(5) . . ?
C128 C127 H127 125.7 . . ?
C138 C137 H13A 109.5 . . ?
C138 C137 H13B 109.5 . . ?
C138 C137 H13C 109.5 . . ?
H13A C137 H13B 109.5 . . ?
H13A C137 H13C 109.5 . . ?
H13B C137 H13C 109.5 . . ?
C129 C128 Fe2 69.9(6) . . ?
C129 C128 C03W 126.6(8) . . ?
C129 C128 C127 107.4(8) . . ?
C03W C128 Fe2 121.4(6) . . ?
C127 C128 Fe2 69.4(5) . . ?
C127 C128 C03W 125.8(9) . . ?
H10H C104 H10I 109.5 . . ?
H10H C104 H10J 109.5 . . ?
H10I C104 H10J 109.5 . . ?
C103 C104 H10H 109.5 . . ?
C103 C104 H10I 109.5 . . ?
C103 C104 H10J 109.5 . . ?
H06A C06J H06B 109.5 . . ?
H06A C06J H06C 109.5 . . ?
H06B C06J H06C 109.5 . . ?
C064 C06J H06A 109.5 . . ?
C064 C06J H06B 109.5 . . ?
C064 C06J H06C 109.5 . . ?
C93 C92 H92A 109.5 . . ?
C93 C92 H92B 109.5 . . ?
C93 C92 H92C 109.5 . . ?
H92A C92 H92B 109.5 . . ?
H92A C92 H92C 109.5 . . ?
H92B C92 H92C 109.5 . . ?
O36 C06V H06V 109.6 . . ?
C070 C06V O36 112.9(13) . . ?
C070 C06V H06V 109.6 . . ?
C074 C06V O36 103.7(14) . . ?
C074 C06V H06V 109.6 . . ?
C074 C06V C070 111.2(14) . . ?
Fe1 C152 H152 124.6 . . ?
C151 C152 Fe1 69.4(5) . . ?
C151 C152 H152 126.5 . . ?
C110 C152 Fe1 71.1(5) . . ?
C110 C152 C151 107.1(10) . . ?
C110 C152 H152 126.5 . . ?
H14G C142 H14H 109.5 . . ?
H14G C142 H14I 109.5 . . ?
H14H C142 H14I 109.5 . . ?
C141 C142 H14G 109.5 . . ?
C141 C142 H14H 109.5 . . ?
C141 C142 H14I 109.5 . . ?
C125 C126 H12D 109.5 . . ?
C125 C126 H12E 109.5 . . ?
C125 C126 H12F 109.5 . . ?
H12D C126 H12E 109.5 . . ?
H12D C126 H12F 109.5 . . ?
H12E C126 H12F 109.5 . . ?
N2 C123 C123 115.5(8) . 2_657 ?
N2 C123 C122 122.1(6) . . ?
C123 C123 C122 122.3(8) 2_657 . ?
O19 C120 C121 109.0(8) . . ?
O19 C120 H120 107.9 . . ?
O19 C120 C119 112.3(8) . . ?
C121 C120 H120 107.9 . . ?
C119 C120 C121 111.8(9) . . ?
C119 C120 H120 107.9 . . ?
C123 C122 H12G 109.5 . . ?
C123 C122 H12H 109.5 . . ?
C123 C122 H12I 109.5 . . ?
H12G C122 H12H 109.5 . . ?
H12G C122 H12I 109.5 . . ?
H12H C122 H12I 109.5 . . ?
N1 C98 C100 112.2(9) . . ?
N1 C98 C99 125.1(8) . . ?
C100 C98 C99 122.7(8) . . ?
C87 C88 H88A 109.5 . . ?
C87 C88 H88B 109.5 . . ?
C87 C88 H88C 109.5 . . ?
H88A C88 H88B 109.5 . . ?
H88A C88 H88C 109.5 . . ?
H88B C88 H88C 109.5 . . ?
C98 C99 H99A 109.5 . . ?
C98 C99 H99B 109.5 . . ?
C98 C99 H99C 109.5 . . ?
H99A C99 H99B 109.5 . . ?
H99A C99 H99C 109.5 . . ?
H99B C99 H99C 109.5 . . ?
O6 C114 O24 124.5(9) . . ?
O6 C114 C115 117.6(10) . . ?
O24 C114 C115 118.0(11) . . ?
C145 C146 H14J 109.5 . . ?
C145 C146 H14K 109.5 . . ?
C145 C146 H14L 109.5 . . ?
H14J C146 H14K 109.5 . . ?
H14J C146 H14L 109.5 . . ?
H14K C146 H14L 109.5 . . ?
O20 C04O C133 118.5(10) . . ?
O17 C04O O20 124.1(11) . . ?
O17 C04O C133 117.4(10) . . ?
C125 C124 H12J 109.5 . . ?
C125 C124 H12K 109.5 . . ?
C125 C124 H12L 109.5 . . ?
H12J C124 H12K 109.5 . . ?
H12J C124 H12L 109.5 . . ?
H12K C124 H12L 109.5 . . ?
Fe1 C112 H112 126.5 . . ?
C151 C112 Fe1 68.9(5) . . ?
C151 C112 H112 126.0 . . ?
C111 C112 Fe1 70.2(6) . . ?
C111 C112 C151 108.0(10) . . ?
C111 C112 H112 126.0 . . ?
O35 C103 C102 117.2(14) . . ?
O35 C103 C104 109.4(15) . . ?
O35 C103 H103 100.6 . . ?
C102 C103 H103 100.6 . . ?
C104 C103 C102 123.5(17) . . ?
C104 C103 H103 100.6 . . ?
Fe1 C113 H113 125.9 . . ?
C118 C113 Fe1 69.0(5) . . ?
C118 C113 H113 125.8 . . ?
C115 C113 Fe1 70.9(6) . . ?
C115 C113 H113 125.8 . . ?
C115 C113 C118 108.4(11) . . ?
C138 C139 H13D 109.5 . . ?
C138 C139 H13E 109.5 . . ?
C138 C139 H13F 109.5 . . ?
H13D C139 H13E 109.5 . . ?
H13D C139 H13F 109.5 . . ?
H13E C139 H13F 109.5 . . ?
Fe2 C132 H132 124.4 . . ?
C134 C132 Fe2 71.4(9) . . ?
C134 C132 H132 126.5 . . ?
C134 C132 C133 107.1(13) . . ?
C133 C132 Fe2 69.4(8) . . ?
C133 C132 H132 126.5 . . ?
H15A C150 H15B 109.5 . . ?
H15A C150 H15C 109.5 . . ?
H15B C150 H15C 109.5 . . ?
C149 C150 H15A 109.5 . . ?
C149 C150 H15B 109.5 . . ?
C149 C150 H15C 109.5 . . ?
O32 C90 C89 113.5(13) . . ?
O32 C90 H90 106.6 . . ?
O32 C90 C91 109.6(13) . . ?
C89 C90 H90 106.6 . . ?
C89 C90 C91 113.4(13) . . ?
C91 C90 H90 106.6 . . ?
Fe2 C135 H135 123.9 . . ?
C136 C135 Fe2 68.7(6) . . ?
C136 C135 H135 128.2 . . ?
C134 C135 Fe2 71.1(7) . . ?
C134 C135 C136 103.7(13) . . ?
C134 C135 H135 128.2 . . ?
Fe1 C118 H118 124.7 . . ?
C113 C118 Fe1 67.5(5) . . ?
C113 C118 H118 128.3 . . ?
C117 C118 Fe1 71.1(7) . . ?
C117 C118 C113 103.3(11) . . ?
C117 C118 H118 128.3 . . ?
Fe1 C117 H117 128.1 . . ?
C118 C117 Fe1 69.2(7) . . ?
C118 C117 H117 122.7 . . ?
C118 C117 C116 114.6(12) . . ?
C116 C117 Fe1 71.9(7) . . ?
C116 C117 H117 122.7 . . ?
Fe1 C116 H116 128.0 . . ?
C117 C116 Fe1 68.1(7) . . ?
C117 C116 H116 128.3 . . ?
C117 C116 C115 103.5(12) . . ?
C115 C116 Fe1 67.0(6) . . ?
C115 C116 H116 128.3 . . ?
C114 C115 Fe1 124.1(6) . . ?
C114 C115 C116 125.9(11) . . ?
C113 C115 Fe1 68.8(5) . . ?
C113 C115 C114 124.0(10) . . ?
C113 C115 C116 110.1(9) . . ?
C116 C115 Fe1 71.9(5) . . ?
C136 C133 Fe2 69.4(8) . . ?
C136 C133 C04O 124.1(11) . . ?
C136 C133 C132 109.6(13) . . ?
C04O C133 Fe2 125.7(7) . . ?
C132 C133 Fe2 70.7(8) . . ?
C132 C133 C04O 126.4(12) . . ?
H15D C154 H15E 109.5 . . ?
H15D C154 H15F 109.5 . . ?
H15E C154 H15F 109.5 . . ?
C153 C154 H15D 109.5 . . ?
C153 C154 H15E 109.5 . . ?
C153 C154 H15F 109.5 . . ?
N3 C148 C147 119.7(9) . . ?
N3 C148 C149 118.1(9) . . ?
C149 C148 C147 122.2(9) . . ?
N4 C149 C150 123.5(10) . . ?
N4 C149 C148 113.6(9) . . ?
C148 C149 C150 122.9(10) . . ?
O11 C153 Ti23 29.6(15) . . ?
O11 C153 C47 100(3) . . ?
O11 C153 C154 104(3) . . ?
C47 C153 Ti23 113.3(19) . . ?
C47 C153 C154 116(2) . . ?
C154 C153 Ti23 116.3(18) . . ?
O28 C064 C06J 111.8(11) . . ?
O28 C064 H064 110.1 . . ?
O28 C064 C157 104.0(10) . . ?
C06J C064 H064 110.1 . . ?
C06J C064 C157 110.7(12) . . ?
C157 C064 H064 110.1 . . ?
O13 C141 C142 113.5(14) . . ?
O13 C141 H141 104.0 . . ?
O13 C141 C140 112.4(11) . . ?
C142 C141 H141 104.0 . . ?
C140 C141 C142 117.2(13) . . ?
C140 C141 H141 104.0 . . ?
C06V C070 H07A 109.5 . . ?
C06V C070 H07B 109.5 . . ?
C06V C070 H07C 109.5 . . ?
H07A C070 H07B 109.5 . . ?
H07A C070 H07C 109.5 . . ?
H07B C070 H07C 109.5 . . ?
C120 C119 H11A 109.5 . . ?
C120 C119 H11B 109.5 . . ?
C120 C119 H11C 109.5 . . ?
H11A C119 H11B 109.5 . . ?
H11A C119 H11C 109.5 . . ?
H11B C119 H11C 109.5 . . ?
C06V C074 H07D 109.5 . . ?
C06V C074 H07E 109.5 . . ?
C06V C074 H07F 109.5 . . ?
H07D C074 H07E 109.5 . . ?
H07D C074 H07F 109.5 . . ?
H07E C074 H07F 109.5 . . ?
Fe2 C130 H130 127.7 . . ?
C131 C130 Fe2 69.5(7) . . ?
C131 C130 H130 125.9 . . ?
C129 C130 Fe2 68.5(6) . . ?
C129 C130 C131 108.3(10) . . ?
C129 C130 H130 125.9 . . ?
C93 C94 H94A 109.5 . . ?
C93 C94 H94B 109.5 . . ?
C93 C94 H94C 109.5 . . ?
H94A C94 H94B 109.5 . . ?
H94A C94 H94C 109.5 . . ?
H94B C94 H94C 109.5 . . ?
C90 C91 H91A 109.5 . . ?
C90 C91 H91B 109.5 . . ?
C90 C91 H91C 109.5 . . ?
H91A C91 H91B 109.5 . . ?
H91A C91 H91C 109.5 . . ?
H91B C91 H91C 109.5 . . ?
C100 C101 H10K 109.5 . . ?
C100 C101 H10L 109.5 . . ?
C100 C101 H10M 109.5 . . ?
H10K C101 H10L 109.5 . . ?
H10K C101 H10M 109.5 . . ?
H10L C101 H10M 109.5 . . ?
C83 C84 H84A 109.5 . . ?
C83 C84 H84B 109.5 . . ?
C83 C84 H84C 109.5 . . ?
H84A C84 H84B 109.5 . . ?
H84A C84 H84C 109.5 . . ?
H84B C84 H84C 109.5 . . ?
O37 C108 O39 126.1(7) . . ?
O37 C108 C151 117.1(9) . . ?
O39 C108 C151 116.8(8) . . ?
C141 C140 H14M 109.5 . . ?
C141 C140 H14N 109.5 . . ?
C141 C140 H14O 109.5 . . ?
H14M C140 H14N 109.5 . . ?
H14M C140 H14O 109.5 . . ?
H14N C140 H14O 109.5 . . ?
C97 C95 H95A 109.5 . . ?
C97 C95 H95B 109.5 . . ?
C97 C95 H95C 109.5 . . ?
H95A C95 H95B 109.5 . . ?
H95A C95 H95C 109.5 . . ?
H95B C95 H95C 109.5 . . ?
Ti2 Ti3 Ti4 71.78(5) . . ?
O01W Ti3 Ti2 110.4(2) . . ?
O01W Ti3 Ti4 101.52(18) . . ?
O01W Ti3 O020 105.0(2) . . ?
O01W Ti3 O02B 96.5(2) . . ?
O01W Ti3 O01A 94.4(2) . . ?
O01W Ti3 O01J 165.8(3) . . ?
O01W Ti3 N030 85.7(2) . . ?
O01W Ti3 N02D 91.2(2) . . ?
O020 Ti3 Ti2 37.65(13) . . ?
O020 Ti3 Ti4 34.64(12) . . ?
O020 Ti3 N030 147.5(3) . . ?
O020 Ti3 N02D 140.72(19) . . ?
O02B Ti3 Ti2 36.51(18) . . ?
O02B Ti3 Ti4 107.59(19) . . ?
O02B Ti3 O020 73.0(2) . . ?
O02B Ti3 O01J 88.0(2) . . ?
O02B Ti3 N030 75.4(3) . . ?
O02B Ti3 N02D 141.5(2) . . ?
O01A Ti3 Ti2 108.36(15) . . ?
O01A Ti3 Ti4 37.09(14) . . ?
O01A Ti3 O020 71.72(19) . . ?
O01A Ti3 O02B 144.6(2) . . ?
O01A Ti3 O01J 89.61(18) . . ?
O01A Ti3 N030 139.0(3) . . ?
O01A Ti3 N02D 71.5(2) . . ?
O01J Ti3 Ti2 81.04(16) . . ?
O01J Ti3 Ti4 89.90(13) . . ?
O01J Ti3 O020 89.2(2) . . ?
O01J Ti3 N030 82.4(2) . . ?
O01J Ti3 N02D 77.2(2) . . ?
N030 Ti3 Ti2 109.9(2) . . ?
N030 Ti3 Ti4 171.7(2) . . ?
N030 Ti3 N02D 67.5(3) . . ?
N02D Ti3 Ti2 158.25(15) . . ?
N02D Ti3 Ti4 107.73(14) . . ?
C42 Fe4 C43 67.1(4) . . ?
C42 Fe4 C49 115.2(3) . . ?
C42 Fe4 C46 134.9(4) . . ?
C42 Fe4 C48 109.7(4) . . ?
C42 Fe4 C45 173.5(4) . . ?
C42 Fe4 C39 41.6(3) . . ?
C42 Fe4 C41 39.4(3) . . ?
C44 Fe4 C42 145.2(3) . . ?
C44 Fe4 C43 134.1(4) . . ?
C44 Fe4 C49 40.6(3) . . ?
C44 Fe4 C46 68.1(4) . . ?
C44 Fe4 C48 69.1(4) . . ?
C44 Fe4 C45 41.1(3) . . ?
C44 Fe4 C39 112.5(3) . . ?
C44 Fe4 C41 173.5(4) . . ?
C43 Fe4 C48 145.3(3) . . ?
C43 Fe4 C41 39.7(3) . . ?
C40 Fe4 C42 68.8(3) . . ?
C40 Fe4 C44 107.9(4) . . ?
C40 Fe4 C43 41.2(3) . . ?
C40 Fe4 C49 132.8(3) . . ?
C40 Fe4 C46 144.8(5) . . ?
C40 Fe4 C48 172.9(3) . . ?
C40 Fe4 C45 112.9(4) . . ?
C40 Fe4 C39 41.1(3) . . ?
C40 Fe4 C41 68.4(3) . . ?
C49 Fe4 C43 173.3(4) . . ?
C49 Fe4 C46 68.0(4) . . ?
C49 Fe4 C48 40.9(3) . . ?
C49 Fe4 C45 68.7(4) . . ?
C49 Fe4 C41 145.8(4) . . ?
C46 Fe4 C43 115.4(4) . . ?
C46 Fe4 C48 41.0(4) . . ?
C46 Fe4 C41 111.6(4) . . ?
C45 Fe4 C43 109.7(4) . . ?
C45 Fe4 C46 40.5(4) . . ?
C45 Fe4 C48 69.4(5) . . ?
C45 Fe4 C41 134.6(4) . . ?
C39 Fe4 C43 68.7(3) . . ?
C39 Fe4 C49 108.5(3) . . ?
C39 Fe4 C46 174.1(4) . . ?
C39 Fe4 C48 133.4(4) . . ?
C39 Fe4 C45 143.6(4) . . ?
C39 Fe4 C41 68.5(3) . . ?
C41 Fe4 C48 115.2(4) . . ?
C69 Fe3 C71 67.7(4) . . ?
C69 Fe3 C65 116.6(5) . . ?
C69 Fe3 C67 66.5(4) . . ?
C69 Fe3 C68 39.5(4) . . ?
C69 Fe3 C64 147.1(4) . . ?
C69 Fe3 C70 41.1(4) . . ?
C69 Fe3 C049 171.3(3) . . ?
C71 Fe3 C65 170.0(4) . . ?
C71 Fe3 C68 68.0(5) . . ?
C66 Fe3 C69 110.4(4) . . ?
C66 Fe3 C71 147.9(3) . . ?
C66 Fe3 C65 41.0(4) . . ?
C66 Fe3 C67 170.4(5) . . ?
C66 Fe3 C68 132.2(5) . . ?
C66 Fe3 C64 68.5(4) . . ?
C66 Fe3 C70 116.6(3) . . ?
C66 Fe3 C049 67.3(4) . . ?
C67 Fe3 C71 40.7(4) . . ?
C67 Fe3 C65 131.1(5) . . ?
C67 Fe3 C68 39.7(5) . . ?
C67 Fe3 C64 108.7(4) . . ?
C67 Fe3 C049 117.1(4) . . ?
C68 Fe3 C65 109.0(5) . . ?
C64 Fe3 C71 131.3(4) . . ?
C64 Fe3 C65 40.4(4) . . ?
C64 Fe3 C68 115.4(4) . . ?
C70 Fe3 C71 40.1(3) . . ?
C70 Fe3 C65 148.8(4) . . ?
C70 Fe3 C67 67.7(4) . . ?
C70 Fe3 C68 68.2(4) . . ?
C70 Fe3 C64 170.1(4) . . ?
C70 Fe3 C049 131.4(3) . . ?
C63 Fe3 C69 132.7(3) . . ?
C63 Fe3 C71 116.1(3) . . ?
C63 Fe3 C65 68.4(4) . . ?
C63 Fe3 C66 40.1(3) . . ?
C63 Fe3 C67 148.6(5) . . ?
C63 Fe3 C68 170.6(4) . . ?
C63 Fe3 C64 68.9(3) . . ?
C63 Fe3 C70 109.0(3) . . ?
C63 Fe3 C049 40.3(3) . . ?
C049 Fe3 C71 109.3(4) . . ?
C049 Fe3 C65 67.8(4) . . ?
C049 Fe3 C68 148.2(4) . . ?
C049 Fe3 C64 41.0(3) . . ?
Ti6 Ti5 Ti7 60.05(4) . . ?
Ti6 Ti5 Ti4 72.62(4) . . ?
Ti7 Ti5 Ti4 132.55(5) . . ?
O014 Ti5 Ti6 143.80(13) . . ?
O014 Ti5 Ti7 97.61(14) . . ?
O014 Ti5 Ti4 120.65(15) . . ?
O014 Ti5 O00V 163.27(19) . . ?
O014 Ti5 O00Z 98.95(18) . . ?
O014 Ti5 O00Y 88.32(19) . . ?
O00R Ti5 Ti6 43.21(12) . . ?
O00R Ti5 Ti7 37.32(12) . . ?
O00R Ti5 Ti4 103.27(13) . . ?
O00R Ti5 O014 101.37(18) . . ?
O00R Ti5 O00V 80.31(17) . . ?
O00R Ti5 O00Z 153.24(17) . . ?
O00R Ti5 O00Y 78.70(17) . . ?
O00V Ti5 Ti6 37.74(12) . . ?
O00V Ti5 Ti7 93.64(13) . . ?
O00V Ti5 Ti4 43.74(12) . . ?
O00V Ti5 O00Z 85.21(17) . . ?
O00V Ti5 O00Y 108.26(17) . . ?
O00Z Ti5 Ti6 116.94(13) . . ?
O00Z Ti5 Ti7 122.59(13) . . ?
O00Z Ti5 Ti4 80.72(14) . . ?
O00Y Ti5 Ti6 90.39(12) . . ?
O00Y Ti5 Ti7 41.40(11) . . ?
O00Y Ti5 Ti4 149.17(12) . . ?
O00Y Ti5 O00Z 84.71(17) . . ?
O01A Ti5 Ti6 98.60(15) . . ?
O01A Ti5 Ti7 142.15(14) . . ?
O01A Ti5 Ti4 39.42(14) . . ?
O01A Ti5 O014 82.2(2) . . ?
O01A Ti5 O00R 105.29(19) . . ?
O01A Ti5 O00V 81.35(19) . . ?
O01A Ti5 O00Z 94.53(19) . . ?
O01A Ti5 O00Y 170.22(19) . . ?
O04J Ti1 Ti2 124.7(4) . . ?
O04J Ti1 O02B 126.4(4) . . ?
O04J Ti1 O032 101.1(4) . . ?
O04J Ti1 O02J 91.5(4) . . ?
O04J Ti1 O16 113.7(5) . . ?
O02B Ti1 Ti2 36.06(19) . . ?
O02B Ti1 O032 75.4(3) . . ?
O02B Ti1 O02J 83.0(3) . . ?
O032 Ti1 Ti2 39.78(18) . . ?
O02J Ti1 Ti2 118.74(16) . . ?
O02J Ti1 O032 158.4(3) . . ?
O16 Ti1 Ti2 110.1(3) . . ?
O16 Ti1 O02B 119.8(4) . . ?
O16 Ti1 O032 98.2(4) . . ?
O16 Ti1 O02J 92.6(4) . . ?
Ti5 Ti6 Ti7 60.03(4) . . ?
O013 Ti6 Ti5 148.88(15) . . ?
O013 Ti6 Ti7 148.22(15) . . ?
O013 Ti6 O00R 164.59(16) . . ?
O013 Ti6 N01I 82.71(18) . . ?
O013 Ti6 N01Y 83.53(19) . . ?
O013 Ti6 N01K 39.06(17) . . ?
O00R Ti6 Ti5 38.46(11) . . ?
O00R Ti6 Ti7 38.47(11) . . ?
O00R Ti6 N01I 84.46(17) . . ?
O00R Ti6 N01Y 84.09(18) . . ?
O00T Ti6 Ti5 95.77(13) . . ?
O00T Ti6 Ti7 40.20(12) . . ?
O00T Ti6 O013 108.43(19) . . ?
O00T Ti6 O00R 78.07(17) . . ?
O00T Ti6 N01I 82.03(19) . . ?
O00T Ti6 N01Y 148.08(19) . . ?
O00T Ti6 N01K 91.98(19) . . ?
O00V Ti6 Ti5 40.67(13) . . ?
O00V Ti6 Ti7 96.26(14) . . ?
O00V Ti6 O013 108.57(19) . . ?
O00V Ti6 O00R 78.52(17) . . ?
O00V Ti6 O00T 119.89(18) . . ?
O00V Ti6 N01I 147.99(19) . . ?
O00V Ti6 N01Y 81.38(19) . . ?
O00V Ti6 N01K 88.32(19) . . ?
N01I Ti6 Ti5 120.75(13) . . ?
N01I Ti6 Ti7 86.58(15) . . ?
N01Y Ti6 Ti5 86.04(15) . . ?
N01Y Ti6 Ti7 120.49(14) . . ?
N01Y Ti6 N01I 70.0(2) . . ?
N01K Ti6 Ti5 123.54(14) . . ?
N01K Ti6 Ti7 125.87(15) . . ?
N01K Ti6 O00R 156.33(17) . . ?
N01K Ti6 N01I 115.70(19) . . ?
N01K Ti6 N01Y 113.5(2) . . ?
Ti7 Ti8 Ti9 69.89(4) . . ?
O00T Ti8 Ti9 110.19(11) . . ?
O00T Ti8 Ti7 40.79(11) . . ?
O00U Ti8 Ti9 93.93(13) . . ?
O00U Ti8 Ti7 94.21(13) . . ?
O00U Ti8 O00T 85.44(17) . . ?
O00U Ti8 O012 167.73(19) . . ?
O00U Ti8 O00S 87.96(17) . . ?
O012 Ti8 Ti9 90.70(13) . . ?
O012 Ti8 Ti7 76.72(13) . . ?
O012 Ti8 O00T 82.29(17) . . ?
O00X Ti8 Ti9 40.11(13) . . ?
O00X Ti8 Ti7 109.40(14) . . ?
O00X Ti8 O00T 150.14(18) . . ?
O00X Ti8 O00U 97.73(18) . . ?
O00X Ti8 O012 93.14(19) . . ?
O00X Ti8 O00S 76.44(17) . . ?
O00S Ti8 Ti9 36.33(12) . . ?
O00S Ti8 Ti7 34.78(11) . . ?
O00S Ti8 O00T 74.00(16) . . ?
O00S Ti8 O012 89.06(17) . . ?
O01H Ti8 Ti9 144.25(16) . . ?
O01H Ti8 Ti7 144.40(16) . . ?
O01H Ti8 O00T 105.34(19) . . ?
O01H Ti8 O00U 92.7(2) . . ?
O01H Ti8 O012 90.1(2) . . ?
O01H Ti8 O00X 104.2(2) . . ?
O01H Ti8 O00S 179.01(19) . . ?
O03I Ti11 Ti10 124.4(3) . . ?
O03I Ti11 O018 125.1(3) . . ?
O03I Ti11 O01Z 92.5(3) . . ?
O03I Ti11 O03A 111.7(4) . . ?
O03I Ti11 O01X 100.4(3) . . ?
O018 Ti11 Ti10 37.41(15) . . ?
O018 Ti11 O01Z 81.5(2) . . ?
O018 Ti11 O01X 76.8(2) . . ?
O01Z Ti11 Ti10 118.33(15) . . ?
O03A Ti11 Ti10 111.6(2) . . ?
O03A Ti11 O018 123.0(3) . . ?
O03A Ti11 O01Z 92.6(3) . . ?
O03A Ti11 O01X 98.7(3) . . ?
O01X Ti11 Ti10 40.02(15) . . ?
O01X Ti11 O01Z 158.2(2) . . ?
Ti10 Ti9 Ti8 71.85(4) . . ?
O011 Ti9 Ti8 88.75(12) . . ?
O011 Ti9 Ti10 81.03(13) . . ?
O011 Ti9 O00X 88.67(17) . . ?
O011 Ti9 N022 76.74(18) . . ?
O011 Ti9 N02L 80.79(19) . . ?
O018 Ti9 Ti8 108.75(14) . . ?
O018 Ti9 Ti10 37.46(14) . . ?
O018 Ti9 O011 88.03(19) . . ?
O018 Ti9 O00X 73.84(18) . . ?
O018 Ti9 O00S 146.07(19) . . ?
O018 Ti9 N022 140.9(2) . . ?
O018 Ti9 N02L 74.2(2) . . ?
O01E Ti9 Ti8 102.55(16) . . ?
O01E Ti9 Ti10 111.59(17) . . ?
O01E Ti9 O011 165.1(2) . . ?
O01E Ti9 O018 97.4(2) . . ?
O01E Ti9 O00X 106.2(2) . . ?
O01E Ti9 O00S 92.9(2) . . ?
O01E Ti9 N022 90.5(2) . . ?
O01E Ti9 N02L 87.3(2) . . ?
O00X Ti9 Ti8 34.93(11) . . ?
O00X Ti9 Ti10 37.49(12) . . ?
O00X Ti9 N022 140.01(18) . . ?
O00X Ti9 N02L 146.6(2) . . ?
O00S Ti9 Ti8 37.32(12) . . ?
O00S Ti9 Ti10 108.91(12) . . ?
O00S Ti9 O011 90.24(17) . . ?
O00S Ti9 O00X 72.24(16) . . ?
O00S Ti9 N022 70.82(18) . . ?
O00S Ti9 N02L 138.8(2) . . ?
N022 Ti9 Ti8 106.72(14) . . ?
N022 Ti9 Ti10 157.76(14) . . ?
N02L Ti9 Ti8 169.08(15) . . ?
N02L Ti9 Ti10 109.26(18) . . ?
N02L Ti9 N022 67.9(2) . . ?
Ti3 Ti2 Ti1 68.00(6) . . ?
O023 Ti2 Ti3 74.91(16) . . ?
O023 Ti2 Ti1 77.16(15) . . ?
O02O Ti2 Ti3 107.4(2) . . ?
O02O Ti2 Ti1 103.3(3) . . ?
O02O Ti2 O023 177.6(3) . . ?
O02O Ti2 O020 96.4(3) . . ?
O02O Ti2 O02B 98.9(3) . . ?
O02O Ti2 O032 95.5(3) . . ?
O03F Ti2 Ti3 143.0(2) . . ?
O03F Ti2 Ti1 135.0(2) . . ?
O03F Ti2 O023 82.8(3) . . ?
O03F Ti2 O02O 95.3(3) . . ?
O03F Ti2 O020 108.3(3) . . ?
O03F Ti2 O02B 164.5(3) . . ?
O03F Ti2 O032 100.0(3) . . ?
O020 Ti2 Ti3 41.87(16) . . ?
O020 Ti2 Ti1 109.84(17) . . ?
O020 Ti2 O023 85.5(2) . . ?
O020 Ti2 O02B 76.5(2) . . ?
O020 Ti2 O032 148.1(3) . . ?
O02B Ti2 Ti3 35.88(14) . . ?
O02B Ti2 Ti1 34.54(15) . . ?
O02B Ti2 O023 82.9(2) . . ?
O02B Ti2 O032 72.5(2) . . ?
O032 Ti2 Ti3 106.2(2) . . ?
O032 Ti2 Ti1 38.4(2) . . ?
O032 Ti2 O023 83.5(2) . . ?
Ti5 Ti7 Ti6 59.92(4) . . ?
Ti5 Ti7 Ti8 132.29(5) . . ?
Ti6 Ti7 Ti8 72.51(4) . . ?
O00W Ti7 Ti5 98.20(14) . . ?
O00W Ti7 Ti6 144.70(14) . . ?
O00W Ti7 Ti8 120.48(14) . . ?
O00W Ti7 O00T 163.66(18) . . ?
O00W Ti7 O00Y 88.23(18) . . ?
O00W Ti7 O01B 96.9(2) . . ?
O00R Ti7 Ti5 37.25(12) . . ?
O00R Ti7 Ti6 43.13(12) . . ?
O00R Ti7 Ti8 102.95(13) . . ?
O00R Ti7 O00W 102.31(18) . . ?
O00R Ti7 O00T 80.17(17) . . ?
O00R Ti7 O00Y 78.81(17) . . ?
O00R Ti7 O01B 154.45(18) . . ?
O00T Ti7 Ti5 93.38(12) . . ?
O00T Ti7 Ti6 37.65(12) . . ?
O00T Ti7 Ti8 43.97(12) . . ?
O00T Ti7 O00Y 108.06(17) . . ?
O00T Ti7 O01B 86.16(18) . . ?
O00Y Ti7 Ti5 41.58(12) . . ?
O00Y Ti7 Ti6 90.41(13) . . ?
O00Y Ti7 Ti8 149.33(12) . . ?
O01B Ti7 Ti5 123.50(14) . . ?
O01B Ti7 Ti6 118.14(15) . . ?
O01B Ti7 Ti8 81.11(14) . . ?
O01B Ti7 O00Y 85.15(18) . . ?
O00S Ti7 Ti5 141.62(14) . . ?
O00S Ti7 Ti6 98.44(14) . . ?
O00S Ti7 Ti8 39.46(13) . . ?
O00S Ti7 O00W 82.13(18) . . ?
O00S Ti7 O00R 104.85(18) . . ?
O00S Ti7 O00T 81.64(17) . . ?
O00S Ti7 O00Y 170.20(19) . . ?
O00S Ti7 O01B 94.28(18) . . ?
Ti11 Ti10 Ti9 68.68(4) . . ?
O01V Ti10 Ti11 133.12(18) . . ?
O01V Ti10 Ti9 143.38(17) . . ?
O01V Ti10 O01R 98.1(2) . . ?
O01V Ti10 O018 164.2(2) . . ?
O01V Ti10 O00X 108.8(2) . . ?
O01V Ti10 O01F 83.4(2) . . ?
O01V Ti10 O01X 98.7(2) . . ?
O01R Ti10 Ti11 102.08(16) . . ?
O01R Ti10 Ti9 105.41(17) . . ?
O01R Ti10 O018 95.8(2) . . ?
O01R Ti10 O00X 97.1(2) . . ?
O01R Ti10 O01F 177.1(2) . . ?
O01R Ti10 O01X 95.4(2) . . ?
O018 Ti10 Ti11 35.14(14) . . ?
O018 Ti10 Ti9 36.52(13) . . ?
O018 Ti10 O01F 82.45(18) . . ?
O018 Ti10 O01X 72.4(2) . . ?
O00X Ti10 Ti11 110.04(13) . . ?
O00X Ti10 Ti9 41.36(12) . . ?
O00X Ti10 O018 76.72(18) . . ?
O00X Ti10 O01F 84.82(18) . . ?
O00X Ti10 O01X 147.7(2) . . ?
O01F Ti10 Ti11 75.13(13) . . ?
O01F Ti10 Ti9 74.56(13) . . ?
O01X Ti10 Ti11 37.92(16) . . ?
O01X Ti10 Ti9 106.46(16) . . ?
O01X Ti10 O01F 81.8(2) . . ?
Ti5 Ti4 Ti3 69.25(4) . . ?
O01G Ti4 Ti3 93.95(14) . . ?
O01G Ti4 Ti5 93.95(15) . . ?
O01G Ti4 O00V 84.78(18) . . ?
O01G Ti4 O015 167.2(2) . . ?
O01G Ti4 O01A 88.08(19) . . ?
O00V Ti4 Ti3 109.58(12) . . ?
O00V Ti4 Ti5 40.88(11) . . ?
O020 Ti4 Ti3 40.53(16) . . ?
O020 Ti4 Ti5 108.77(17) . . ?
O020 Ti4 O01G 100.0(2) . . ?
O020 Ti4 O00V 149.6(2) . . ?
O020 Ti4 O015 91.7(2) . . ?
O020 Ti4 O01A 76.0(2) . . ?
O015 Ti4 Ti3 91.43(13) . . ?
O015 Ti4 Ti5 77.08(14) . . ?
O015 Ti4 O00V 82.44(17) . . ?
O01A Ti4 Ti3 35.48(13) . . ?
O01A Ti4 Ti5 34.91(12) . . ?
O01A Ti4 O00V 74.21(17) . . ?
O01A Ti4 O015 89.57(18) . . ?
O021 Ti4 Ti3 144.06(17) . . ?
O021 Ti4 Ti5 145.78(17) . . ?
O021 Ti4 O01G 91.2(2) . . ?
O021 Ti4 O00V 106.3(2) . . ?
O021 Ti4 O020 103.6(2) . . ?
O021 Ti4 O015 91.3(2) . . ?
O021 Ti4 O01A 179.1(2) . . ?
N01Y O01G Ti4 121.7(4) . . ?
C02W O011 Ti9 128.0(4) . . ?
C54 O01W Ti3 158.8(8) . . ?
N02D O014 Ti5 120.8(4) . . ?
C27 O03I Ti11 155.8(9) . . ?
C03L O023 Ti2 130.2(5) . . ?
C60 O01V Ti10 143.8(6) . . ?
N022 O00W Ti7 120.1(4) . . ?
N01K O013 Ti6 75.4(3) . . ?
C10 O02O Ti2 134.9(10) . . ?
C1 O04J Ti1 160.5(11) . . ?
C7 O03F Ti2 146.0(8) . . ?
Ti5 O00R Ti6 98.33(17) . . ?
Ti5 O00R Ti7 105.43(19) . . ?
Ti7 O00R Ti6 98.41(17) . . ?
Ti6 O00T Ti8 126.8(2) . . ?
Ti6 O00T Ti7 102.15(18) . . ?
Ti7 O00T Ti8 95.23(17) . . ?
Ti5 O00V Ti4 95.38(17) . . ?
Ti6 O00V Ti5 101.59(19) . . ?
Ti6 O00V Ti4 127.6(2) . . ?
C38 O00Z Ti5 126.2(4) . . ?
C25 O01R Ti10 134.4(5) . . ?
N01I O00U Ti8 121.8(3) . . ?
Ti2 O020 Ti3 100.5(2) . . ?
Ti4 O020 Ti3 104.8(2) . . ?
Ti4 O020 Ti2 151.8(3) . . ?
Ti7 O00Y Ti5 97.01(17) . . ?
C35 O00Y Ti5 128.6(5) . . ?
C35 O00Y Ti7 133.9(5) . . ?
Ti11 O018 Ti9 134.7(3) . . ?
Ti11 O018 Ti10 107.5(2) . . ?
Ti9 O018 Ti10 106.0(2) . . ?
C21 O01E Ti9 154.1(7) . . ?
Ti3 O02B Ti2 107.6(2) . . ?
Ti1 O02B Ti3 133.8(4) . . ?
Ti1 O02B Ti2 109.4(3) . . ?
C72 O012 Ti8 130.3(4) . . ?
Ti1 O032 Ti2 101.8(3) . . ?
C4 O032 Ti1 122.1(7) . . ?
C4 O032 Ti2 135.2(7) . . ?
Ti8 O00X Ti9 104.96(19) . . ?
Ti8 O00X Ti10 150.7(2) . . ?
Ti10 O00X Ti9 101.16(19) . . ?
C02W O01F Ti10 131.0(4) . . ?
N02L O01Z Ti11 116.5(4) . . ?
N030 O02J Ti1 116.7(5) . . ?
C29 O03A Ti11 144.7(8) . . ?
C38 O015 Ti4 130.3(4) . . ?
C72 O01B Ti7 126.3(4) . . ?
Ti9 O00S Ti8 106.35(19) . . ?
Ti7 O00S Ti8 105.76(19) . . ?
Ti7 O00S Ti9 142.4(2) . . ?
Ti3 O01A Ti4 107.4(2) . . ?
Ti5 O01A Ti3 141.8(3) . . ?
Ti5 O01A Ti4 105.67(19) . . ?
Ti11 O01X Ti10 102.1(2) . . ?
C33 O01X Ti11 131.7(5) . . ?
C33 O01X Ti10 125.0(5) . . ?
C13 O021 Ti4 161.9(6) . . ?
C03L O01J Ti3 127.8(6) . . ?
C56 O01H Ti8 166.5(6) . . ?
O00U N01I Ti6 121.6(4) . . ?
C18 N01I Ti6 119.7(5) . . ?
C18 N01I O00U 118.6(5) . . ?
O00W N022 Ti9 122.3(4) . . ?
C81 N022 Ti9 121.5(5) . . ?
C81 N022 O00W 116.2(5) . . ?
O01G N01Y Ti6 121.7(3) . . ?
C17 N01Y Ti6 120.1(5) . . ?
C17 N01Y O01G 117.8(6) . . ?
O02J N030 Ti3 119.6(6) . . ?
C77 N030 Ti3 121.4(6) . . ?
C77 N030 O02J 118.6(7) . . ?
O014 N02D Ti3 121.5(4) . . ?
C76 N02D Ti3 122.2(6) . . ?
C76 N02D O014 116.3(7) . . ?
O01Z N02L Ti9 120.7(4) . . ?
C80 N02L Ti9 120.7(5) . . ?
C80 N02L O01Z 118.6(6) . . ?
O013 N01K Ti6 65.6(3) . . ?
C73 N01K Ti6 172.0(4) . . ?
C73 N01K O013 122.4(5) . . ?
H11D C11 H11E 109.5 . . ?
H11D C11 H11F 109.5 . . ?
H11E C11 H11F 109.5 . . ?
C10 C11 H11D 109.5 . . ?
C10 C11 H11E 109.5 . . ?
C10 C11 H11F 109.5 . . ?
H62A C62 H62B 109.5 . . ?
H62A C62 H62C 109.5 . . ?
H62B C62 H62C 109.5 . . ?
C60 C62 H62A 109.5 . . ?
C60 C62 H62B 109.5 . . ?
C60 C62 H62C 109.5 . . ?
H75A C75 H75B 109.5 . . ?
H75A C75 H75C 109.5 . . ?
H75B C75 H75C 109.5 . . ?
C76 C75 H75A 109.5 . . ?
C76 C75 H75B 109.5 . . ?
C76 C75 H75C 109.5 . . ?
Fe4 C42 H42 125.5 . . ?
C39 C42 Fe4 69.4(4) . . ?
C39 C42 H42 125.4 . . ?
C41 C42 Fe4 71.3(5) . . ?
C41 C42 H42 125.4 . . ?
C41 C42 C39 109.3(8) . . ?
H24A C24 H24B 109.5 . . ?
H24A C24 H24C 109.5 . . ?
H24B C24 H24C 109.5 . . ?
C25 C24 H24A 109.5 . . ?
C25 C24 H24B 109.5 . . ?
C25 C24 H24C 109.5 . . ?
Fe3 C69 H69 125.1 . . ?
C68 C69 Fe3 71.7(6) . . ?
C68 C69 H69 125.1 . . ?
C68 C69 C70 109.8(10) . . ?
C70 C69 Fe3 69.6(5) . . ?
C70 C69 H69 125.1 . . ?
H61A C61 H61B 109.5 . . ?
H61A C61 H61C 109.5 . . ?
H61B C61 H61C 109.5 . . ?
C60 C61 H61A 109.5 . . ?
C60 C61 H61B 109.5 . . ?
C60 C61 H61C 109.5 . . ?
Fe3 C71 H71 127.0 . . ?
C67 C71 Fe3 69.1(7) . . ?
C67 C71 H71 126.7 . . ?
C70 C71 Fe3 68.8(6) . . ?
C70 C71 H71 126.7 . . ?
C70 C71 C67 106.6(9) . . ?
O023 C03L O01J 125.9(8) . . ?
O023 C03L C49 120.7(8) . . ?
O01J C03L C49 113.4(9) . . ?
H28A C28 H28B 109.5 . . ?
H28A C28 H28C 109.5 . . ?
H28B C28 H28C 109.5 . . ?
C27 C28 H28A 109.5 . . ?
C27 C28 H28B 109.5 . . ?
C27 C28 H28C 109.5 . . ?
H82A C82 H82B 102(9) . . ?
C81 C82 H82A 117(7) . . ?
C81 C82 H82B 118(7) . . ?
H34A C34 H34B 109.5 . . ?
H34A C34 H34C 109.5 . . ?
H34B C34 H34C 109.5 . . ?
C33 C34 H34A 109.5 . . ?
C33 C34 H34B 109.5 . . ?
C33 C34 H34C 109.5 . . ?
H78A C78 H78B 109.5 . . ?
H78A C78 H78C 109.5 . . ?
H78B C78 H78C 109.5 . . ?
C77 C78 H78A 109.5 . . ?
C77 C78 H78B 109.5 . . ?
C77 C78 H78C 109.5 . . ?
O00Y C35 H35 105.2 . . ?
O00Y C35 H35A 96.6 . . ?
O00Y C35 C37 109.4(6) . . ?
C37 C35 H35 105.2 . . ?
C37 C35 H35A 96.6 . . ?
C36 C35 O00Y 113.8(7) . . ?
C36 C35 H35 105.2 . . ?
C36 C35 C37 116.8(8) . . ?
C36A C35 O00Y 116.1(12) . . ?
C36A C35 H35A 96.6 . . ?
C36A C35 C37 130.5(14) . . ?
O011 C02W C63 116.0(7) . . ?
O01F C02W O011 125.1(6) . . ?
O01F C02W C63 118.8(6) . . ?
Fe4 C44 H44 125.2 . . ?
C49 C44 Fe4 70.5(5) . . ?
C49 C44 H44 125.6 . . ?
C49 C44 C45 108.8(9) . . ?
C45 C44 Fe4 70.3(5) . . ?
C45 C44 H44 125.6 . . ?
Fe4 C43 H43 127.3 . . ?
C40 C43 Fe4 67.9(5) . . ?
C40 C43 H43 125.9 . . ?
C41 C43 Fe4 70.4(5) . . ?
C41 C43 H43 125.9 . . ?
C41 C43 C40 108.1(8) . . ?
O021 C13 C15 101.1(9) . . ?
O021 C13 C14A 103.2(11) . . ?
C14 C13 O021 115.1(11) . . ?
C14 C13 C15 89.7(13) . . ?
C14A C13 C15 155.7(13) . . ?
O01H C56 C58 95.4(10) . . ?
O01H C56 C59 116.8(9) . . ?
C59 C56 C58 98.9(11) . . ?
Fe3 C65 H65 128.2 . . ?
C66 C65 Fe3 67.6(6) . . ?
C66 C65 H65 126.6 . . ?
C64 C65 Fe3 69.1(6) . . ?
C64 C65 H65 126.6 . . ?
C64 C65 C66 106.7(8) . . ?
O01W C54 H54 96.1 . . ?
O01W C54 C53 114.6(13) . . ?
C55 C54 O01W 117.2(12) . . ?
C55 C54 H54 96.1 . . ?
C55 C54 C53 124.9(13) . . ?
C53 C54 H54 96.1 . . ?
H5A C5 H5B 109.5 . . ?
H5A C5 H5C 109.5 . . ?
H5B C5 H5C 109.5 . . ?
C4 C5 H5A 109.5 . . ?
C4 C5 H5B 109.5 . . ?
C4 C5 H5C 109.5 . . ?
H8A C8 H8B 109.5 . . ?
H8A C8 H8C 109.5 . . ?
H8B C8 H8C 109.5 . . ?
C7 C8 H8A 109.5 . . ?
C7 C8 H8B 109.5 . . ?
C7 C8 H8C 109.5 . . ?
H2A C2 H2B 109.5 . . ?
H2A C2 H2C 109.5 . . ?
H2B C2 H2C 109.5 . . ?
C1 C2 H2A 109.5 . . ?
C1 C2 H2B 109.5 . . ?
C1 C2 H2C 109.5 . . ?
N02D C76 C75 124.2(8) . . ?
N02D C76 C77 112.6(8) . . ?
C75 C76 C77 123.2(8) . . ?
N01K C73 C73 114.1(7) . 2_666 ?
N01K C73 C74 122.4(5) . . ?
C73 C73 C74 123.5(6) 2_666 . ?
O03F C7 C8 107.3(11) . . ?
O03F C7 H7 109.8 . . ?
O03F C7 C9 110.7(12) . . ?
C8 C7 H7 109.8 . . ?
C8 C7 C9 109.3(13) . . ?
C9 C7 H7 109.8 . . ?
N02L C80 C79 122.2(7) . . ?
N02L C80 C81 116.0(6) . . ?
C81 C80 C79 121.7(7) . . ?
Fe3 C66 H66 125.0 . . ?
C65 C66 Fe3 71.4(6) . . ?
C65 C66 H66 125.3 . . ?
C63 C66 Fe3 69.8(5) . . ?
C63 C66 C65 109.4(8) . . ?
C63 C66 H66 125.3 . . ?
Fe3 C67 H67 125.3 . . ?
C71 C67 Fe3 70.2(5) . . ?
C71 C67 H67 125.2 . . ?
C68 C67 Fe3 70.8(7) . . ?
C68 C67 C71 109.5(9) . . ?
C68 C67 H67 125.2 . . ?
O01E C21 C23 118.5(12) . . ?
O01E C21 C22 124.3(12) . . ?
C22 C21 C23 111.8(14) . . ?
O04J C1 C2 111.2(17) . . ?
C3 C1 O04J 115.3(18) . . ?
C3 C1 C2 131.7(19) . . ?
Fe4 C40 H40 124.3 . . ?
C43 C40 Fe4 70.9(5) . . ?
C43 C40 H40 126.0 . . ?
C39 C40 Fe4 70.5(5) . . ?
C39 C40 C43 108.1(8) . . ?
C39 C40 H40 125.9 . . ?
H12M C12 H12N 109.5 . . ?
H12M C12 H12O 109.5 . . ?
H12N C12 H12O 109.5 . . ?
C10 C12 H12M 109.5 . . ?
C10 C12 H12N 109.5 . . ?
C10 C12 H12O 109.5 . . ?
N01Y C17 C20 122.4(7) . . ?
N01Y C17 C18 115.3(6) . . ?
C18 C17 C20 122.3(6) . . ?
C03L C49 Fe4 123.8(5) . . ?
C44 C49 Fe4 68.9(5) . . ?
C44 C49 C03L 126.1(8) . . ?
C44 C49 C48 109.1(8) . . ?
C48 C49 Fe4 70.5(5) . . ?
C48 C49 C03L 124.7(9) . . ?
C80 C79 H79A 109.5 . . ?
C80 C79 H79B 109.5 . . ?
C80 C79 H79C 109.5 . . ?
H79A C79 H79B 109.5 . . ?
H79A C79 H79C 109.5 . . ?
H79B C79 H79C 109.5 . . ?
C54 C55 H55A 109.5 . . ?
C54 C55 H55B 109.5 . . ?
C54 C55 H55C 109.5 . . ?
H55A C55 H55B 109.5 . . ?
H55A C55 H55C 109.5 . . ?
H55B C55 H55C 109.5 . . ?
Fe4 C46 H46 126.8 . . ?
C48 C46 Fe4 70.3(5) . . ?
C48 C46 H46 124.9 . . ?
C45 C46 Fe4 69.6(6) . . ?
C45 C46 H46 124.9 . . ?
C45 C46 C48 110.1(9) . . ?
H6A C6 H6B 109.5 . . ?
H6A C6 H6C 109.5 . . ?
H6B C6 H6C 109.5 . . ?
C4 C6 H6A 109.5 . . ?
C4 C6 H6B 109.5 . . ?
C4 C6 H6C 109.5 . . ?
O03A C29 H29 106.9 . . ?
O03A C29 C31 112.9(14) . . ?
O03A C29 C30 109.7(11) . . ?
C31 C29 H29 106.9 . . ?
C31 C29 C30 113.3(12) . . ?
C30 C29 H29 106.9 . . ?
O01X C33 C34 106.5(9) . . ?
O01X C33 H33 107.9 . . ?
C34 C33 H33 107.9 . . ?
C32 C33 O01X 113.7(8) . . ?
C32 C33 C34 112.6(10) . . ?
C32 C33 H33 107.9 . . ?
O03I C27 H27 111.0 . . ?
O03I C27 C07A 99.2(14) . . ?
C28 C27 O03I 102.7(16) . . ?
C28 C27 H27 111.0 . . ?
C28 C27 C07A 121(2) . . ?
C07A C27 H27 111.0 . . ?
C54 C53 H53A 109.5 . . ?
C54 C53 H53B 109.5 . . ?
C54 C53 H53C 109.5 . . ?
H53A C53 H53B 109.5 . . ?
H53A C53 H53C 109.5 . . ?
H53B C53 H53C 109.5 . . ?
O02O C10 C11 110.6(13) . . ?
O02O C10 C12 96.3(15) . . ?
C11 C10 C12 102.1(14) . . ?
C29 C31 H31A 109.5 . . ?
C29 C31 H31B 109.5 . . ?
C29 C31 H31C 109.5 . . ?
H31A C31 H31B 109.5 . . ?
H31A C31 H31C 109.5 . . ?
H31B C31 H31C 109.5 . . ?
Fe3 C68 H68 126.8 . . ?
C69 C68 Fe3 68.8(6) . . ?
C69 C68 C67 107.0(10) . . ?
C69 C68 H68 126.5 . . ?
C67 C68 Fe3 69.5(6) . . ?
C67 C68 H68 126.5 . . ?
Fe4 C48 H48 126.8 . . ?
C49 C48 Fe4 68.6(5) . . ?
C49 C48 C46 105.3(10) . . ?
C49 C48 H48 127.4 . . ?
C46 C48 Fe4 68.8(6) . . ?
C46 C48 H48 127.4 . . ?
C33 C32 H32A 109.5 . . ?
C33 C32 H32B 109.5 . . ?
C33 C32 H32C 109.5 . . ?
H32A C32 H32B 109.5 . . ?
H32A C32 H32C 109.5 . . ?
H32B C32 H32C 109.5 . . ?
H19A C19 H19B 109.5 . . ?
H19A C19 H19C 109.5 . . ?
H19B C19 H19C 109.5 . . ?
C18 C19 H19A 109.5 . . ?
C18 C19 H19B 109.5 . . ?
C18 C19 H19C 109.5 . . ?
C1 C3 H3A 120.0 . . ?
C1 C3 H3B 120.0 . . ?
H3A C3 H3B 120.0 . . ?
C17 C20 H20A 109.5 . . ?
C17 C20 H20B 109.5 . . ?
C17 C20 H20C 109.5 . . ?
H20A C20 H20B 109.5 . . ?
H20A C20 H20C 109.5 . . ?
H20B C20 H20C 109.5 . . ?
C21 C23 H23A 109.5 . . ?
C21 C23 H23B 109.5 . . ?
C21 C23 H23C 109.5 . . ?
H23A C23 H23B 109.5 . . ?
H23A C23 H23C 109.5 . . ?
H23B C23 H23C 109.5 . . ?
C27 C07A H07G 109.5 . . ?
C27 C07A H07H 109.5 . . ?
C27 C07A H07I 109.5 . . ?
H07G C07A H07H 109.5 . . ?
H07G C07A H07I 109.5 . . ?
H07H C07A H07I 109.5 . . ?
C73 C74 H74A 109.5 . . ?
C73 C74 H74B 109.5 . . ?
C73 C74 H74C 109.5 . . ?
H74A C74 H74B 109.5 . . ?
H74A C74 H74C 109.5 . . ?
H74B C74 H74C 109.5 . . ?
Fe3 C64 H64 125.3 . . ?
C65 C64 Fe3 70.5(6) . . ?
C65 C64 H64 126.5 . . ?
C65 C64 C049 107.0(8) . . ?
C049 C64 Fe3 69.3(5) . . ?
C049 C64 H64 126.5 . . ?
Fe4 C45 H45 126.4 . . ?
C44 C45 Fe4 68.6(5) . . ?
C44 C45 H45 126.7 . . ?
C46 C45 Fe4 69.9(6) . . ?
C46 C45 C44 106.7(10) . . ?
C46 C45 H45 126.7 . . ?
C35 C37 H37A 109.5 . . ?
C35 C37 H37B 109.5 . . ?
C35 C37 H37C 109.5 . . ?
H37A C37 H37B 109.5 . . ?
H37A C37 H37C 109.5 . . ?
H37B C37 H37C 109.5 . . ?
C69 C70 Fe3 69.2(6) . . ?
C69 C70 C72 125.0(8) . . ?
C71 C70 Fe3 71.1(6) . . ?
C71 C70 C69 107.2(8) . . ?
C71 C70 C72 127.9(8) . . ?
C72 C70 Fe3 124.3(6) . . ?
N030 C77 C78 123.6(9) . . ?
N030 C77 C76 115.4(7) . . ?
C76 C77 C78 121.0(10) . . ?
N022 C81 C82 124.1(7) . . ?
N022 C81 C80 113.9(6) . . ?
C80 C81 C82 122.0(7) . . ?
H26A C26 H26B 109.5 . . ?
H26A C26 H26C 109.5 . . ?
H26B C26 H26C 109.5 . . ?
C25 C26 H26A 109.5 . . ?
C25 C26 H26B 109.5 . . ?
C25 C26 H26C 109.5 . . ?
C21 C22 H22A 109.5 . . ?
C21 C22 H22B 109.5 . . ?
C21 C22 H22C 109.5 . . ?
H22A C22 H22B 109.5 . . ?
H22A C22 H22C 109.5 . . ?
H22B C22 H22C 109.5 . . ?
C42 C39 Fe4 69.0(4) . . ?
C42 C39 C38 126.9(7) . . ?
C40 C39 Fe4 68.5(4) . . ?
C40 C39 C42 105.7(6) . . ?
C40 C39 C38 127.1(7) . . ?
C38 C39 Fe4 122.6(4) . . ?
Fe4 C41 H41 126.8 . . ?
C42 C41 Fe4 69.3(4) . . ?
C42 C41 C43 108.8(7) . . ?
C42 C41 H41 125.6 . . ?
C43 C41 Fe4 69.9(5) . . ?
C43 C41 H41 125.6 . . ?
O00Z C38 O015 125.7(6) . . ?
O00Z C38 C39 116.2(7) . . ?
O015 C38 C39 118.1(6) . . ?
N01I C18 C17 114.7(6) . . ?
N01I C18 C19 121.5(6) . . ?
C17 C18 C19 123.9(6) . . ?
C56 C58 H58A 109.5 . . ?
C56 C58 H58B 109.5 . . ?
C56 C58 H58C 109.5 . . ?
H58A C58 H58B 109.5 . . ?
H58A C58 H58C 109.5 . . ?
H58B C58 H58C 109.5 . . ?
C02W C63 Fe3 123.9(6) . . ?
C66 C63 Fe3 70.1(5) . . ?
C66 C63 C02W 125.2(7) . . ?
C66 C63 C049 108.2(7) . . ?
C049 C63 Fe3 71.0(5) . . ?
C049 C63 C02W 126.6(7) . . ?
O01R C25 C24 109.7(7) . . ?
O01R C25 C26 108.7(7) . . ?
O01R C25 H25 108.9 . . ?
C24 C25 C26 111.7(8) . . ?
C24 C25 H25 108.9 . . ?
C26 C25 H25 108.9 . . ?
O01V C60 C62 109.2(9) . . ?
O01V C60 C61 111.1(8) . . ?
O01V C60 H60 106.8 . . ?
C62 C60 C61 115.5(10) . . ?
C62 C60 H60 106.8 . . ?
C61 C60 H60 106.8 . . ?
C35 C36 H36A 109.5 . . ?
C35 C36 H36B 109.5 . . ?
C35 C36 H36C 109.5 . . ?
H36A C36 H36B 109.5 . . ?
H36A C36 H36C 109.5 . . ?
H36B C36 H36C 109.5 . . ?
C29 C30 H30A 109.5 . . ?
C29 C30 H30B 109.5 . . ?
C29 C30 H30C 109.5 . . ?
H30A C30 H30B 109.5 . . ?
H30A C30 H30C 109.5 . . ?
H30B C30 H30C 109.5 . . ?
C7 C9 H9A 109.5 . . ?
C7 C9 H9B 109.5 . . ?
C7 C9 H9C 109.5 . . ?
H9A C9 H9B 109.5 . . ?
H9A C9 H9C 109.5 . . ?
H9B C9 H9C 109.5 . . ?
O012 C72 O01B 125.5(6) . . ?
O012 C72 C70 117.3(7) . . ?
O01B C72 C70 117.1(7) . . ?
Fe3 C049 H049 127.5 . . ?
C64 C049 Fe3 69.7(5) . . ?
C64 C049 H049 125.7 . . ?
C63 C049 Fe3 68.7(5) . . ?
C63 C049 C64 108.6(8) . . ?
C63 C049 H049 125.7 . . ?
C56 C59 H59A 109.5 . . ?
C56 C59 H59B 109.5 . . ?
C56 C59 H59C 109.5 . . ?
H59A C59 H59B 109.5 . . ?
H59A C59 H59C 109.5 . . ?
H59B C59 H59C 109.5 . . ?
O032 C4 C5 111.1(11) . . ?
O032 C4 C6 108.8(11) . . ?
O032 C4 H4 105.7 . . ?
C5 C4 C6 118.9(13) . . ?
C5 C4 H4 105.7 . . ?
C6 C4 H4 105.7 . . ?
C51 O16 Ti1 151.5(15) . . ?
H50A C50 H50B 109.5 . . ?
H50A C50 H50C 109.5 . . ?
H50B C50 H50C 109.5 . . ?
C51 C50 H50A 109.5 . . ?
C51 C50 H50B 109.5 . . ?
C51 C50 H50C 109.5 . . ?
O16 C51 H51 107.1 . . ?
O16 C51 C52 111(2) . . ?
C50 C51 O16 115(2) . . ?
C50 C51 H51 107.1 . . ?
C50 C51 C52 109(2) . . ?
C52 C51 H51 107.1 . . ?
C51 C52 H52A 109.5 . . ?
C51 C52 H52B 109.5 . . ?
C51 C52 H52C 109.5 . . ?
H52A C52 H52B 109.5 . . ?
H52A C52 H52C 109.5 . . ?
H52B C52 H52C 109.5 . . ?
C105 C107 H10N 109.5 . . ?
C105 C107 H10O 109.5 . . ?
C105 C107 H10P 109.5 . . ?
H10N C107 H10O 109.5 . . ?
H10N C107 H10P 109.5 . . ?
H10O C107 H10P 109.5 . . ?
H15G C155 H15H 109.5 . . ?
H15G C155 H15I 109.5 . . ?
H15H C155 H15I 109.5 . . ?
C109 C155 H15G 109.5 . . ?
C109 C155 H15H 109.5 . . ?
C109 C155 H15I 109.5 . . ?
O30 C109 C156 92.5(19) . . ?
C155 C109 O30 127(3) . . ?
C155 C109 C156 132(2) . . ?
C109 C156 H15J 109.5 . . ?
C109 C156 H15K 109.5 . . ?
C109 C156 H15L 109.5 . . ?
H15J C156 H15K 109.5 . . ?
H15J C156 H15L 109.5 . . ?
H15K C156 H15L 109.5 . . ?
C064 C157 H15M 109.5 . . ?
C064 C157 H15N 109.5 . . ?
C064 C157 H15O 109.5 . . ?
H15M C157 H15N 109.5 . . ?
H15M C157 H15O 109.5 . . ?
H15N C157 H15O 109.5 . . ?
C105 C158 H15P 109.5 . . ?
C105 C158 H15Q 109.5 . . ?
C105 C158 H15R 109.5 . . ?
H15P C158 H15Q 109.5 . . ?
H15P C158 H15R 109.5 . . ?
H15Q C158 H15R 109.5 . . ?
C35 C36A H36D 109.5 . . ?
C35 C36A H36E 109.5 . . ?
C35 C36A H36F 109.5 . . ?
H36D C36A H36E 109.5 . . ?
H36D C36A H36F 109.5 . . ?
H36E C36A H36F 109.5 . . ?
C13 C14 H14P 109.5 . . ?
C13 C14 H14Q 109.5 . . ?
C13 C14 H14R 109.5 . . ?
H14P C14 H14Q 109.5 . . ?
H14P C14 H14R 109.5 . . ?
H14Q C14 H14R 109.5 . . ?
C13 C15 H15S 109.5 . . ?
C13 C15 H15T 109.5 . . ?
C13 C15 H15U 109.5 . . ?
H15S C15 H15T 109.5 . . ?
H15S C15 H15U 109.5 . . ?
H15T C15 H15U 109.5 . . ?
C13 C14A H14S 109.5 . . ?
C13 C14A H14T 109.5 . . ?
C13 C14A H14U 109.5 . . ?
H14S C14A H14T 109.5 . . ?
H14S C14A H14U 109.5 . . ?
H14T C14A H14U 109.5 . . ?

loop_
_geom_bond_atom_site_label_1
_geom_bond_atom_site_label_2
_geom_bond_distance
_geom_bond_site_symmetry_2
_geom_bond_publ_flag
Fe2 C131 2.068(11) . ?
Fe2 C136 2.015(10) . ?
Fe2 C129 2.035(11) . ?
Fe2 C134 2.051(13) . ?
Fe2 C127 2.034(9) . ?
Fe2 C128 2.033(9) . ?
Fe2 C132 2.045(14) . ?
Fe2 C135 2.020(10) . ?
Fe2 C133 2.027(14) . ?
Fe2 C130 2.075(11) . ?
Fe1 C151 2.007(8) . ?
Fe1 C110 2.022(9) . ?
Fe1 C111 2.032(9) . ?
Fe1 C152 1.987(9) . ?
Fe1 C112 2.026(11) . ?
Fe1 C113 2.019(9) . ?
Fe1 C118 2.039(11) . ?
Fe1 C117 2.064(12) . ?
Fe1 C116 2.114(12) . ?
Fe1 C115 2.046(8) . ?
Ti13 Ti14 3.146(3) . ?
Ti13 Ti12 3.148(3) . ?
Ti13 O3 2.043(6) . ?
Ti13 O6 2.274(8) . ?
Ti13 O26 2.007(6) . ?
Ti13 O25 1.763(7) . ?
Ti13 O32 1.800(7) . ?
Ti13 O42 1.937(5) . ?
Ti20 Ti21 3.194(2) . ?
Ti20 Ti19 3.0408(19) . ?
Ti20 O2 2.063(6) . ?
Ti20 O5 1.761(5) . ?
Ti20 O7 1.850(7) . ?
Ti20 O12 1.950(6) . ?
Ti20 O16L 2.108(5) . ?
Ti20 O23 2.017(5) . ?
Ti15 Ti14 3.1929(18) . ?
Ti15 Ti16 3.052(2) . ?
Ti15 O19 1.768(5) . ?
Ti15 O27 1.954(5) . ?
Ti15 O37 2.046(5) . ?
Ti15 O38 2.021(5) . ?
Ti15 O40 2.101(5) . ?
Ti15 O42 1.861(5) . ?
Ti22 Ti21 3.145(2) . ?
Ti22 Ti23 3.337(13) . ?
Ti22 Ti17 3.054(5) . ?
Ti22 O7 1.969(6) . ?
Ti22 O10 1.752(9) . ?
Ti22 O17 2.201(8) . ?
Ti22 O28 1.809(6) . ?
Ti22 O29 2.002(6) . ?
Ti22 O36 2.045(9) . ?
Ti14 O26 1.927(6) . ?
Ti14 O24 2.053(5) . ?
Ti14 O38 1.956(4) . ?
Ti14 O41 1.777(5) . ?
Ti14 O42 2.152(5) . ?
Ti14 N1 2.265(7) . ?
Ti14 N5 2.284(7) . ?
Ti21 O7 2.152(5) . ?
Ti21 O13 1.768(6) . ?
Ti21 O20 2.043(7) . ?
Ti21 O23 1.938(5) . ?
Ti21 O29 1.924(6) . ?
Ti21 N3 2.277(7) . ?
Ti21 N4 2.251(8) . ?
Ti16 Ti18 3.0209(17) . ?
Ti16 Ti19 3.023(2) . ?
Ti16 O1 1.957(5) . ?
Ti16 O8 1.894(5) . ?
Ti16 O21 2.019(5) . ?
Ti16 O38 1.808(5) . ?
Ti16 O39 2.028(5) . ?
Ti16 O40 2.009(5) . ?
Ti18 Ti19 3.032(2) . ?
Ti18 O8 2.100(4) . ?
Ti18 O9 1.941(5) . ?
Ti18 O16L 1.860(5) . ?
Ti18 O22 2.235(6) . ?
Ti18 O40 1.882(5) . ?
Ti18 O43 2.226(6) . ?
Ti18 N2 2.104(6) . ?
Ti12 O3 1.974(9) . ?
Ti12 O47 1.970(7) . ?
Ti12 O26 1.875(5) . ?
Ti12 O33 1.770(6) . ?
Ti12 O35 1.787(6) . ?
Ti23 O11 1.73(3) . ?
Ti23 O29 2.109(16) . ?
Ti23 O30 1.763(17) . ?
Ti23 O34 1.901(8) . ?
Ti23 O36 2.134(12) . ?
Ti23 C153 2.61(4) . ?
Ti17 O18 1.74(2) . ?
Ti17 O29 1.789(9) . ?
Ti17 O31 1.65(3) . ?
Ti17 O34 2.143(11) . ?
Ti17 O36 1.949(8) . ?
Ti19 O4 2.035(5) . ?
Ti19 O8 1.913(5) . ?
Ti19 O15 1.933(5) . ?
Ti19 O16L 2.029(5) . ?
Ti19 O21 2.007(5) . ?
Ti19 O23 1.826(5) . ?
O1 N1 1.348(7) . ?
O2 C03W 1.264(10) . ?
O3 C83 1.438(14) . ?
O4 C03W 1.249(10) . ?
O5 C125 1.396(10) . ?
O6 C114 1.247(12) . ?
O9 N2 1.319(7) . ?
O10 C138 1.366(14) . ?
O11 C153 1.10(3) . ?
O12 O22 1.348(8) . ?
O13 C141 1.396(13) . ?
O47 N5 1.328(8) . ?
O15 N3 1.351(8) . ?
O19 C120 1.388(10) . ?
O20 C04O 1.285(11) . ?
O21 C105 1.451(9) . ?
O22 C144 1.299(9) . ?
O24 C114 1.281(11) . ?
O25 C87 1.394(16) . ?
O17 C04O 1.257(12) . ?
O27 O43 1.329(7) . ?
O28 C064 1.461(12) . ?
O30 C109 1.467(10) . ?
O32 C90 1.425(16) . ?
O33 C93 1.477(14) . ?
O34 N4 1.339(9) . ?
O35 C103 1.369(16) . ?
O36 C06V 1.521(16) . ?
O37 C108 1.264(10) . ?
O39 C108 1.280(10) . ?
O41 C97 1.430(10) . ?
O43 C145 1.298(9) . ?
N1 C98 1.336(10) . ?
N2 C123 1.289(8) . ?
N3 C148 1.281(10) . ?
N4 C149 1.278(12) . ?
N5 C100 1.305(12) . ?
C100 C98 1.434(12) . ?
C100 C101 1.489(12) . ?
C125 H125 1.0000 . ?
C125 C126 1.574(14) . ?
C125 C124 1.627(14) . ?
C144 C145 1.436(12) . ?
C144 C143 1.513(11) . ?
C151 C152 1.450(12) . ?
C151 C112 1.404(11) . ?
C151 C108 1.501(11) . ?
C89 H89A 0.9800 . ?
C89 H89B 0.9800 . ?
C89 H89C 0.9800 . ?
C89 C90 1.448(17) . ?
C145 C146 1.504(11) . ?
C143 H14A 0.9800 . ?
C143 H14B 0.9800 . ?
C143 H14C 0.9800 . ?
C121 H12A 0.9800 . ?
C121 H12B 0.9800 . ?
C121 H12C 0.9800 . ?
C121 C120 1.538(12) . ?
C110 H110 0.9500 . ?
C110 C111 1.373(15) . ?
C110 C152 1.386(11) . ?
C111 H111 0.9500 . ?
C111 C112 1.392(13) . ?
C147 H14D 0.9800 . ?
C147 H14E 0.9800 . ?
C147 H14F 0.9800 . ?
C147 C148 1.549(13) . ?
C138 H138 1.0000 . ?
C138 C137 1.460(19) . ?
C138 C139 1.508(16) . ?
C102 H10A 0.9800 . ?
C102 H10B 0.9800 . ?
C102 H10C 0.9800 . ?
C102 C103 1.445(9) . ?
C131 H131 0.9500 . ?
C131 C127 1.399(13) . ?
C131 C130 1.429(15) . ?
C47 H47A 0.9800 . ?
C47 H47B 0.9800 . ?
C47 H47C 0.9800 . ?
C47 C153 1.451(10) . ?
C86 H86A 0.9800 . ?
C86 H86B 0.9800 . ?
C86 H86C 0.9800 . ?
C86 C87 1.48(2) . ?
C136 H136 0.9500 . ?
C136 C135 1.455(16) . ?
C136 C133 1.390(16) . ?
C105 H105 1.0000 . ?
C105 H10D 1.0000 . ?
C105 C106 1.516(11) . ?
C105 C107 1.461(16) . ?
C105 C158 1.34(2) . ?
C96 H96A 0.9800 . ?
C96 H96B 0.9800 . ?
C96 H96C 0.9800 . ?
C96 C97 1.501(14) . ?
C106 H10E 0.9800 . ?
C106 H10F 0.9800 . ?
C106 H10G 0.9800 . ?
C93 H93 1.0000 . ?
C93 C92 1.517(17) . ?
C93 C94 1.354(18) . ?
C97 H97 1.0000 . ?
C97 C95 1.545(14) . ?
C129 H129 0.9500 . ?
C129 C128 1.406(12) . ?
C129 C130 1.402(13) . ?
C83 H83 1.0000 . ?
C83 C85 1.418(9) . ?
C83 C84 1.452(17) . ?
C87 H87 1.0000 . ?
C87 C88 1.354(19) . ?
C85 H85A 0.9800 . ?
C85 H85B 0.9800 . ?
C85 H85C 0.9800 . ?
C134 H134 0.9500 . ?
C134 C132 1.325(18) . ?
C134 C135 1.400(17) . ?
C03W C128 1.494(11) . ?
C127 H127 0.9500 . ?
C127 C128 1.431(11) . ?
C137 H13A 0.9800 . ?
C137 H13B 0.9800 . ?
C137 H13C 0.9800 . ?
C104 H10H 0.9800 . ?
C104 H10I 0.9800 . ?
C104 H10J 0.9800 . ?
C104 C103 1.37(2) . ?
C06J H06A 0.9800 . ?
C06J H06B 0.9800 . ?
C06J H06C 0.9800 . ?
C06J C064 1.503(18) . ?
C92 H92A 0.9800 . ?
C92 H92B 0.9800 . ?
C92 H92C 0.9800 . ?
C06V H06V 1.0000 . ?
C06V C070 1.452(19) . ?
C06V C074 1.394(18) . ?
C152 H152 0.9500 . ?
C142 H14G 0.9800 . ?
C142 H14H 0.9800 . ?
C142 H14I 0.9800 . ?
C142 C141 1.436(16) . ?
C126 H12D 0.9800 . ?
C126 H12E 0.9800 . ?
C126 H12F 0.9800 . ?
C123 C123 1.492(14) 2_657 ?
C123 C122 1.495(10) . ?
C120 H120 1.0000 . ?
C120 C119 1.489(12) . ?
C122 H12G 0.9800 . ?
C122 H12H 0.9800 . ?
C122 H12I 0.9800 . ?
C98 C99 1.479(13) . ?
C88 H88A 0.9800 . ?
C88 H88B 0.9800 . ?
C88 H88C 0.9800 . ?
C99 H99A 0.9800 . ?
C99 H99B 0.9800 . ?
C99 H99C 0.9800 . ?
C114 C115 1.454(13) . ?
C146 H14J 0.9800 . ?
C146 H14K 0.9800 . ?
C146 H14L 0.9800 . ?
C04O C133 1.473(15) . ?
C124 H12J 0.9800 . ?
C124 H12K 0.9800 . ?
C124 H12L 0.9800 . ?
C112 H112 0.9500 . ?
C103 H103 1.0000 . ?
C113 H113 0.9500 . ?
C113 C118 1.505(13) . ?
C113 C115 1.399(14) . ?
C139 H13D 0.9800 . ?
C139 H13E 0.9800 . ?
C139 H13F 0.9800 . ?
C132 H132 0.9500 . ?
C132 C133 1.390(14) . ?
C150 H15A 0.9800 . ?
C150 H15B 0.9800 . ?
C150 H15C 0.9800 . ?
C150 C149 1.497(13) . ?
C90 H90 1.0000 . ?
C90 C91 1.484(17) . ?
C135 H135 0.9500 . ?
C118 H118 0.9500 . ?
C118 C117 1.396(16) . ?
C117 H117 0.9500 . ?
C117 C116 1.429(15) . ?
C116 H116 0.9500 . ?
C116 C115 1.460(14) . ?
C154 H15D 0.9800 . ?
C154 H15E 0.9800 . ?
C154 H15F 0.9800 . ?
C154 C153 1.69(3) . ?
C148 C149 1.420(13) . ?
C064 H064 1.0000 . ?
C064 C157 1.559(16) . ?
C141 H141 1.0000 . ?
C141 C140 1.401(17) . ?
C070 H07A 0.9800 . ?
C070 H07B 0.9800 . ?
C070 H07C 0.9800 . ?
C119 H11A 0.9800 . ?
C119 H11B 0.9800 . ?
C119 H11C 0.9800 . ?
C074 H07D 0.9800 . ?
C074 H07E 0.9800 . ?
C074 H07F 0.9800 . ?
C130 H130 0.9500 . ?
C94 H94A 0.9800 . ?
C94 H94B 0.9800 . ?
C94 H94C 0.9800 . ?
C91 H91A 0.9800 . ?
C91 H91B 0.9800 . ?
C91 H91C 0.9800 . ?
C101 H10K 0.9800 . ?
C101 H10L 0.9800 . ?
C101 H10M 0.9800 . ?
C84 H84A 0.9800 . ?
C84 H84B 0.9800 . ?
C84 H84C 0.9800 . ?
C140 H14M 0.9800 . ?
C140 H14N 0.9800 . ?
C140 H14O 0.9800 . ?
C95 H95A 0.9800 . ?
C95 H95B 0.9800 . ?
C95 H95C 0.9800 . ?
Ti3 Ti2 3.155(2) . ?
Ti3 Ti4 3.1858(18) . ?
Ti3 O01W 1.768(5) . ?
Ti3 O020 2.142(5) . ?
Ti3 O02B 1.940(5) . ?
Ti3 O01A 1.938(4) . ?
Ti3 O01J 2.048(5) . ?
Ti3 N030 2.260(7) . ?
Ti3 N02D 2.277(7) . ?
Fe4 C42 2.036(8) . ?
Fe4 C44 2.024(8) . ?
Fe4 C43 2.055(8) . ?
Fe4 C40 2.015(9) . ?
Fe4 C49 2.045(8) . ?
Fe4 C46 2.049(9) . ?
Fe4 C48 2.069(9) . ?
Fe4 C45 2.046(10) . ?
Fe4 C39 2.042(7) . ?
Fe4 C41 2.061(8) . ?
Fe3 C69 2.023(10) . ?
Fe3 C71 2.058(10) . ?
Fe3 C65 2.070(12) . ?
Fe3 C66 2.019(10) . ?
Fe3 C67 2.044(11) . ?
Fe3 C68 2.061(11) . ?
Fe3 C64 2.052(10) . ?
Fe3 C70 2.028(10) . ?
Fe3 C63 2.016(8) . ?
Fe3 C049 2.047(9) . ?
Ti5 Ti6 3.0174(16) . ?
Ti5 Ti7 3.0208(17) . ?
Ti5 Ti4 3.0535(18) . ?
Ti5 O014 1.946(4) . ?
Ti5 O00R 1.897(4) . ?
Ti5 O00V 2.007(4) . ?
Ti5 O00Z 2.041(4) . ?
Ti5 O00Y 2.020(4) . ?
Ti5 O01A 1.815(5) . ?
Ti1 Ti2 3.156(3) . ?
Ti1 O04J 1.739(7) . ?
Ti1 O02B 1.897(5) . ?
Ti1 O032 2.002(7) . ?
Ti1 O02J 1.963(7) . ?
Ti1 O16 1.752(10) . ?
Ti6 Ti7 3.0213(17) . ?
Ti6 O013 1.955(4) . ?
Ti6 O00R 2.088(4) . ?
Ti6 O00T 1.888(4) . ?
Ti6 O00V 1.885(4) . ?
Ti6 N01I 2.209(5) . ?
Ti6 N01Y 2.200(5) . ?
Ti6 N01K 2.077(5) . ?
Ti8 Ti9 3.1781(16) . ?
Ti8 Ti7 3.0403(16) . ?
Ti8 O00T 2.120(4) . ?
Ti8 O00U 1.974(5) . ?
Ti8 O012 2.068(5) . ?
Ti8 O00X 1.884(4) . ?
Ti8 O00S 2.008(4) . ?
Ti8 O01H 1.765(4) . ?
Ti11 Ti10 3.127(2) . ?
Ti11 O03I 1.757(6) . ?
Ti11 O018 1.886(5) . ?
Ti11 O01Z 2.001(6) . ?
Ti11 O03A 1.803(7) . ?
Ti11 O01X 1.965(6) . ?
Ti9 Ti10 3.1469(18) . ?
Ti9 O011 2.057(4) . ?
Ti9 O018 1.948(5) . ?
Ti9 O01E 1.778(4) . ?
Ti9 O00X 2.119(4) . ?
Ti9 O00S 1.962(4) . ?
Ti9 N022 2.286(6) . ?
Ti9 N02L 2.267(6) . ?
Ti2 O023 2.194(6) . ?
Ti2 O02O 1.807(7) . ?
Ti2 O03F 1.786(7) . ?
Ti2 O020 1.960(5) . ?
Ti2 O02B 1.969(6) . ?
Ti2 O032 2.063(6) . ?
Ti7 O00W 1.951(4) . ?
Ti7 O00R 1.900(4) . ?
Ti7 O00T 1.995(4) . ?
Ti7 O00Y 2.013(4) . ?
Ti7 O01B 2.012(4) . ?
Ti7 O00S 1.802(4) . ?
Ti10 O01V 1.793(5) . ?
Ti10 O01R 1.806(5) . ?
Ti10 O018 1.991(5) . ?
Ti10 O00X 1.952(4) . ?
Ti10 O01F 2.186(5) . ?
Ti10 O01X 2.056(5) . ?
Ti4 O01G 1.970(5) . ?
Ti4 O00V 2.120(4) . ?
Ti4 O020 1.873(5) . ?
Ti4 O015 2.045(5) . ?
Ti4 O01A 2.014(5) . ?
Ti4 O021 1.761(5) . ?
O01G N01Y 1.355(7) . ?
O011 C02W 1.272(8) . ?
O01W C54 1.367(12) . ?
O014 N02D 1.350(7) . ?
O03I C27 1.476(18) . ?
O023 C03L 1.249(10) . ?
O01V C60 1.425(10) . ?
O00W N022 1.349(7) . ?
O013 N01K 1.353(6) . ?
O02O C10 1.360(18) . ?
O04J C1 1.395(17) . ?
O03F C7 1.380(13) . ?
O00Z C38 1.261(8) . ?
O01R C25 1.417(9) . ?
O00U N01I 1.351(7) . ?
O00Y C35 1.442(7) . ?
O01E C21 1.316(13) . ?
O012 C72 1.249(8) . ?
O032 C4 1.427(11) . ?
O01F C02W 1.258(8) . ?
O01Z N02L 1.348(7) . ?
O02J N030 1.377(9) . ?
O03A C29 1.396(13) . ?
O015 C38 1.287(8) . ?
O01B C72 1.286(8) . ?
O01X C33 1.481(10) . ?
O021 C13 1.461(12) . ?
O01J C03L 1.296(9) . ?
O01H C56 1.373(11) . ?
N01I C18 1.291(8) . ?
N022 C81 1.288(8) . ?
N01Y C17 1.281(8) . ?
N030 C77 1.268(11) . ?
N02D C76 1.276(9) . ?
N02L C80 1.296(9) . ?
N01K C73 1.314(7) . ?
C11 H11D 0.9800 . ?
C11 H11E 0.9800 . ?
C11 H11F 0.9800 . ?
C11 C10 1.543(18) . ?
C62 H62A 0.9800 . ?
C62 H62B 0.9800 . ?
C62 H62C 0.9800 . ?
C62 C60 1.450(14) . ?
C75 H75A 0.9800 . ?
C75 H75B 0.9800 . ?
C75 H75C 0.9800 . ?
C75 C76 1.471(13) . ?
C42 H42 0.9500 . ?
C42 C39 1.448(10) . ?
C42 C41 1.383(10) . ?
C24 H24A 0.9800 . ?
C24 H24B 0.9800 . ?
C24 H24C 0.9800 . ?
C24 C25 1.465(12) . ?
C69 H69 0.9500 . ?
C69 C68 1.380(12) . ?
C69 C70 1.423(12) . ?
C61 H61A 0.9800 . ?
C61 H61B 0.9800 . ?
C61 H61C 0.9800 . ?
C61 C60 1.508(13) . ?
C71 H71 0.9500 . ?
C71 C67 1.426(14) . ?
C71 C70 1.403(11) . ?
C03L C49 1.478(11) . ?
C28 H28A 0.9800 . ?
C28 H28B 0.9800 . ?
C28 H28C 0.9800 . ?
C28 C27 1.36(2) . ?
C82 H82A 0.869(10) . ?
C82 H82B 0.91(10) . ?
C82 C81 1.507(11) . ?
C34 H34A 0.9800 . ?
C34 H34B 0.9800 . ?
C34 H34C 0.9800 . ?
C34 C33 1.522(14) . ?
C78 H78A 0.9800 . ?
C78 H78B 0.9800 . ?
C78 H78C 0.9800 . ?
C78 C77 1.509(11) . ?
C35 H35 1.0000 . ?
C35 H35A 1.0000 . ?
C35 C37 1.531(9) . ?
C35 C36 1.429(8) . ?
C35 C36A 1.44(3) . ?
C02W C63 1.470(10) . ?
C44 H44 0.9500 . ?
C44 C49 1.412(12) . ?
C44 C45 1.427(11) . ?
C43 H43 0.9500 . ?
C43 C40 1.431(10) . ?
C43 C41 1.397(12) . ?
C13 C14 1.330(16) . ?
C13 C15 1.630(9) . ?
C13 C14A 1.59(3) . ?
C56 C58 1.562(17) . ?
C56 C59 1.436(14) . ?
C65 H65 0.9500 . ?
C65 C66 1.433(11) . ?
C65 C64 1.422(13) . ?
C54 H54 1.0000 . ?
C54 C55 1.363(15) . ?
C54 C53 1.411(18) . ?
C5 H5A 0.9800 . ?
C5 H5B 0.9800 . ?
C5 H5C 0.9800 . ?
C5 C4 1.456(16) . ?
C8 H8A 0.9800 . ?
C8 H8B 0.9800 . ?
C8 H8C 0.9800 . ?
C8 C7 1.474(15) . ?
C2 H2A 0.9800 . ?
C2 H2B 0.9800 . ?
C2 H2C 0.9800 . ?
C2 C1 1.41(2) . ?
C76 C77 1.486(12) . ?
C73 C73 1.441(11) 2_666 ?
C73 C74 1.466(9) . ?
C7 H7 1.0000 . ?
C7 C9 1.596(17) . ?
C80 C79 1.522(10) . ?
C80 C81 1.455(10) . ?
C66 H66 0.9500 . ?
C66 C63 1.383(11) . ?
C67 H67 0.9500 . ?
C67 C68 1.394(16) . ?
C21 C23 1.423(9) . ?
C21 C22 1.390(17) . ?
C1 C3 1.27(2) . ?
C40 H40 0.9500 . ?
C40 C39 1.423(11) . ?
C12 H12M 0.9800 . ?
C12 H12N 0.9800 . ?
C12 H12O 0.9800 . ?
C12 C10 1.73(2) . ?
C17 C20 1.515(10) . ?
C17 C18 1.443(10) . ?
C49 C48 1.438(11) . ?
C79 H79A 0.9800 . ?
C79 H79B 0.9800 . ?
C79 H79C 0.9800 . ?
C55 H55A 0.9800 . ?
C55 H55B 0.9800 . ?
C55 H55C 0.9800 . ?
C46 H46 0.9500 . ?
C46 C48 1.441(14) . ?
C46 C45 1.416(14) . ?
C6 H6A 0.9800 . ?
C6 H6B 0.9800 . ?
C6 H6C 0.9800 . ?
C6 C4 1.57(2) . ?
C29 H29 1.0000 . ?
C29 C31 1.442(17) . ?
C29 C30 1.462(17) . ?
C33 H33 1.0000 . ?
C33 C32 1.467(13) . ?
C27 H27 1.0000 . ?
C27 C07A 1.53(2) . ?
C53 H53A 0.9800 . ?
C53 H53B 0.9800 . ?
C53 H53C 0.9800 . ?
C31 H31A 0.9800 . ?
C31 H31B 0.9800 . ?
C31 H31C 0.9800 . ?
C68 H68 0.9500 . ?
C48 H48 0.9500 . ?
C32 H32A 0.9800 . ?
C32 H32B 0.9800 . ?
C32 H32C 0.9800 . ?
C19 H19A 0.9800 . ?
C19 H19B 0.9800 . ?
C19 H19C 0.9800 . ?
C19 C18 1.497(9) . ?
C3 H3A 0.9500 . ?
C3 H3B 0.9500 . ?
C20 H20A 0.9800 . ?
C20 H20B 0.9800 . ?
C20 H20C 0.9800 . ?
C23 H23A 0.9800 . ?
C23 H23B 0.9800 . ?
C23 H23C 0.9800 . ?
C07A H07G 0.9800 . ?
C07A H07H 0.9800 . ?
C07A H07I 0.9800 . ?
C74 H74A 0.9800 . ?
C74 H74B 0.9800 . ?
C74 H74C 0.9800 . ?
C64 H64 0.9500 . ?
C64 C049 1.434(12) . ?
C45 H45 0.9500 . ?
C37 H37A 0.9800 . ?
C37 H37B 0.9800 . ?
C37 H37C 0.9800 . ?
C70 C72 1.476(10) . ?
C26 H26A 0.9800 . ?
C26 H26B 0.9800 . ?
C26 H26C 0.9800 . ?
C26 C25 1.493(11) . ?
C22 H22A 0.9800 . ?
C22 H22B 0.9800 . ?
C22 H22C 0.9800 . ?
C39 C38 1.451(9) . ?
C41 H41 0.9500 . ?
C58 H58A 0.9800 . ?
C58 H58B 0.9800 . ?
C58 H58C 0.9800 . ?
C63 C049 1.400(10) . ?
C25 H25 1.0000 . ?
C60 H60 1.0000 . ?
C36 H36A 0.9800 . ?
C36 H36B 0.9800 . ?
C36 H36C 0.9800 . ?
C30 H30A 0.9800 . ?
C30 H30B 0.9800 . ?
C30 H30C 0.9800 . ?
C9 H9A 0.9800 . ?
C9 H9B 0.9800 . ?
C9 H9C 0.9800 . ?
C049 H049 0.9500 . ?
C59 H59A 0.9800 . ?
C59 H59B 0.9800 . ?
C59 H59C 0.9800 . ?
C4 H4 1.0000 . ?
O16 C51 1.45(2) . ?
C50 H50A 0.9800 . ?
C50 H50B 0.9800 . ?
C50 H50C 0.9800 . ?
C50 C51 1.38(3) . ?
C51 H51 1.0000 . ?
C51 C52 1.65(3) . ?
C52 H52A 0.9800 . ?
C52 H52B 0.9800 . ?
C52 H52C 0.9800 . ?
C107 H10N 0.9800 . ?
C107 H10O 0.9800 . ?
C107 H10P 0.9800 . ?
C155 H15G 0.9800 . ?
C155 H15H 0.9800 . ?
C155 H15I 0.9800 . ?
C155 C109 1.444(10) . ?
C109 C156 1.64(3) . ?
C156 H15J 0.9800 . ?
C156 H15K 0.9800 . ?
C156 H15L 0.9800 . ?
C157 H15M 0.9800 . ?
C157 H15N 0.9800 . ?
C157 H15O 0.9800 . ?
C158 H15P 0.9800 . ?
C158 H15Q 0.9800 . ?
C158 H15R 0.9800 . ?
C36A H36D 0.9800 . ?
C36A H36E 0.9800 . ?
C36A H36F 0.9800 . ?
C14 H14P 0.9800 . ?
C14 H14Q 0.9800 . ?
C14 H14R 0.9800 . ?
C15 H15S 0.9800 . ?
C15 H15T 0.9800 . ?
C15 H15U 0.9800 . ?
C14A H14S 0.9800 . ?
C14A H14T 0.9800 . ?
C14A H14U 0.9800 . ?

loop_
_geom_torsion_atom_site_label_1
_geom_torsion_atom_site_label_2
_geom_torsion_atom_site_label_3
_geom_torsion_atom_site_label_4
_geom_torsion
_geom_torsion_site_symmetry_1
_geom_torsion_site_symmetry_2
_geom_torsion_site_symmetry_3
_geom_torsion_site_symmetry_4
_geom_torsion_publ_flag
Fe2 C131 C127 C128 59.7(6) . . . . ?
Fe2 C131 C130 C129 -57.6(7) . . . . ?
Fe2 C136 C135 C134 -63.0(8) . . . . ?
Fe2 C136 C133 C04O -119.9(10) . . . . ?
Fe2 C136 C133 C132 59.5(8) . . . . ?
Fe2 C129 C128 C03W 114.8(9) . . . . ?
Fe2 C129 C128 C127 -59.6(6) . . . . ?
Fe2 C129 C130 C131 58.3(8) . . . . ?
Fe2 C134 C132 C133 -60.5(9) . . . . ?
Fe2 C134 C135 C136 61.3(7) . . . . ?
Fe2 C127 C128 C129 59.8(7) . . . . ?
Fe2 C127 C128 C03W -114.6(9) . . . . ?
Fe2 C132 C133 C136 -58.7(8) . . . . ?
Fe2 C132 C133 C04O 120.7(11) . . . . ?
Fe1 C151 C152 C110 61.5(6) . . . . ?
Fe1 C151 C112 C111 -59.5(6) . . . . ?
Fe1 C151 C108 O37 83.4(8) . . . . ?
Fe1 C151 C108 O39 -98.0(8) . . . . ?
Fe1 C110 C111 C112 58.6(7) . . . . ?
Fe1 C110 C152 C151 -60.4(6) . . . . ?
Fe1 C111 C112 C151 58.7(6) . . . . ?
Fe1 C113 C118 C117 62.7(8) . . . . ?
Fe1 C113 C115 C114 117.7(9) . . . . ?
Fe1 C113 C115 C116 -60.3(7) . . . . ?
Fe1 C118 C117 C116 57.3(9) . . . . ?
Fe1 C117 C116 C115 58.1(7) . . . . ?
Fe1 C116 C115 C114 -119.5(9) . . . . ?
Fe1 C116 C115 C113 58.4(7) . . . . ?
Ti13 Ti14 O41 C97 124.0(10) . . . . ?
Ti13 Ti12 O26 Ti14 145.8(5) . . . . ?
Ti13 Ti12 O33 C93 35.8(17) . . . . ?
Ti13 Ti12 O35 C103 -84.7(15) . . . . ?
Ti13 O3 C83 C85 64.9(17) . . . . ?
Ti13 O3 C83 C84 -69.9(16) . . . . ?
Ti13 O6 C114 O24 -0.8(14) . . . . ?
Ti13 O6 C114 C115 -179.8(5) . . . . ?
Ti13 O25 C87 C86 156(2) . . . . ?
Ti13 O25 C87 C88 23(4) . . . . ?
Ti13 O32 C90 C89 -67.9(18) . . . . ?
Ti13 O32 C90 C91 164.2(10) . . . . ?
Ti20 Ti21 O13 C141 -89.7(15) . . . . ?
Ti20 Ti19 O23 Ti21 147.5(6) . . . . ?
Ti20 O2 C03W O4 1.5(13) . . . . ?
Ti20 O2 C03W C128 -175.6(5) . . . . ?
Ti20 O5 C125 C126 -48(2) . . . . ?
Ti20 O5 C125 C124 74(2) . . . . ?
Ti20 O12 O22 Ti18 11.2(7) . . . . ?
Ti20 O12 O22 C144 -175.7(5) . . . . ?
Ti15 Ti14 O41 C97 49.7(10) . . . . ?
Ti15 Ti16 O8 Ti18 46.76(17) . . . . ?
Ti15 Ti16 O8 Ti19 147.41(15) . . . . ?
Ti15 Ti16 O38 Ti14 -147.8(5) . . . . ?
Ti15 O19 C120 C121 -48(2) . . . . ?
Ti15 O19 C120 C119 76.8(19) . . . . ?
Ti15 O27 O43 Ti18 -10.6(7) . . . . ?
Ti15 O27 O43 C145 175.9(5) . . . . ?
Ti15 O37 C108 O39 -0.6(10) . . . . ?
Ti15 O37 C108 C151 177.9(4) . . . . ?
Ti22 Ti21 O13 C141 -165.6(15) . . . . ?
Ti22 Ti23 O11 C153 168(3) . . . . ?
Ti22 Ti23 O30 C109 -87(4) . . . . ?
Ti22 Ti17 O29 Ti21 -161.2(13) . . . . ?
Ti22 O10 C138 C137 114.2(15) . . . . ?
Ti22 O10 C138 C139 -120.4(12) . . . . ?
Ti22 O17 C04O O20 -1.6(14) . . . . ?
Ti22 O17 C04O C133 179.2(6) . . . . ?
Ti22 O28 C064 C06J -74.0(19) . . . . ?
Ti22 O28 C064 C157 166.5(10) . . . . ?
Ti22 O36 C06V C070 65(2) . . . . ?
Ti22 O36 C06V C074 -56(2) . . . . ?
Ti14 Ti13 O25 C87 -41(3) . . . . ?
Ti14 Ti13 O32 C90 -57.5(13) . . . . ?
Ti14 Ti15 O19 C120 165.8(16) . . . . ?
Ti14 Ti15 O42 Ti13 155.7(8) . . . . ?
Ti14 O24 C114 O6 -7.2(13) . . . . ?
Ti14 O24 C114 C115 171.8(5) . . . . ?
Ti14 O41 C97 C96 81.0(11) . . . . ?
Ti14 O41 C97 C95 -152.1(9) . . . . ?
Ti14 N1 C98 C100 -3.5(9) . . . . ?
Ti14 N1 C98 C99 178.1(7) . . . . ?
Ti14 N5 C100 C98 -5.0(11) . . . . ?
Ti14 N5 C100 C101 174.4(6) . . . . ?
Ti21 Ti20 O5 C125 81.0(19) . . . . ?
Ti21 Ti20 O7 Ti22 -150.9(10) . . . . ?
Ti21 Ti22 O10 C138 -24.5(13) . . . . ?
Ti21 Ti22 O28 C064 57.5(16) . . . . ?
Ti21 O13 C141 C142 -109.3(16) . . . . ?
Ti21 O13 C141 C140 114.8(15) . . . . ?
Ti21 O20 C04O O17 6.6(13) . . . . ?
Ti21 O20 C04O C133 -174.2(6) . . . . ?
Ti21 N3 C148 C147 178.9(8) . . . . ?
Ti21 N3 C148 C149 0.5(12) . . . . ?
Ti21 N4 C149 C150 175.8(8) . . . . ?
Ti21 N4 C149 C148 -1.9(13) . . . . ?
Ti16 Ti15 O19 C120 15.3(18) . . . . ?
Ti16 Ti15 O42 Ti13 148.9(6) . . . . ?
Ti16 Ti15 O42 Ti14 -6.8(2) . . . . ?
Ti16 Ti18 O16L Ti20 131.9(2) . . . . ?
Ti16 Ti18 O16L Ti19 25.76(18) . . . . ?
Ti16 Ti18 O40 Ti15 -106.9(3) . . . . ?
Ti16 Ti19 O23 Ti20 98.9(2) . . . . ?
Ti16 Ti19 O23 Ti21 -113.6(5) . . . . ?
Ti16 O1 N1 Ti14 11.1(6) . . . . ?
Ti16 O1 N1 C98 -168.6(5) . . . . ?
Ti16 O21 C105 C106 -89.9(8) . . . . ?
Ti16 O21 C105 C107 41.4(14) . . . . ?
Ti16 O21 C105 C158 110.2(19) . . . . ?
Ti16 O39 C108 O37 -1.1(10) . . . . ?
Ti16 O39 C108 C151 -179.6(4) . . . . ?
Ti18 Ti16 O8 Ti19 100.7(2) . . . . ?
Ti18 Ti16 O38 Ti15 -47.69(19) . . . . ?
Ti18 Ti16 O38 Ti14 164.5(4) . . . . ?
Ti18 Ti19 O23 Ti20 47.9(2) . . . . ?
Ti18 Ti19 O23 Ti21 -164.6(4) . . . . ?
Ti18 O9 N2 C123 178.1(7) . . . . ?
Ti18 O22 C144 C145 -9.0(9) . . . . ?
Ti18 O22 C144 C143 171.2(6) . . . . ?
Ti18 O43 C145 C144 6.8(9) . . . . ?
Ti18 O43 C145 C146 -174.6(6) . . . . ?
Ti12 Ti13 O25 C87 78(3) . . . . ?
Ti12 Ti13 O32 C90 -128.2(12) . . . . ?
Ti12 O3 C83 C85 -127.4(14) . . . . ?
Ti12 O3 C83 C84 97.8(14) . . . . ?
Ti12 O47 N5 Ti14 -10.4(7) . . . . ?
Ti12 O47 N5 C100 162.4(6) . . . . ?
Ti12 O33 C93 C92 40(2) . . . . ?
Ti12 O33 C93 C94 -98.2(17) . . . . ?
Ti12 O35 C103 C102 102.3(17) . . . . ?
Ti12 O35 C103 C104 -110.8(19) . . . . ?
Ti23 Ti22 O10 C138 47.0(13) . . . . ?
Ti23 Ti22 O28 C064 -54.7(15) . . . . ?
Ti23 O11 C153 C47 -121(3) . . . . ?
Ti23 O11 C153 C154 119(3) . . . . ?
Ti23 O30 C109 C155 60(6) . . . . ?
Ti23 O30 C109 C156 -91(4) . . . . ?
Ti23 O34 N4 Ti21 35.8(12) . . . . ?
Ti23 O34 N4 C149 -145.8(10) . . . . ?
Ti23 O36 C06V C070 -87.5(13) . . . . ?
Ti23 O36 C06V C074 152.0(11) . . . . ?
Ti17 Ti22 O10 C138 44.6(13) . . . . ?
Ti17 Ti22 O28 C064 -74.4(15) . . . . ?
Ti17 O34 N4 Ti21 7.3(10) . . . . ?
Ti17 O34 N4 C149 -174.3(9) . . . . ?
Ti17 O36 C06V C070 -113.3(14) . . . . ?
Ti17 O36 C06V C074 126.2(13) . . . . ?
Ti19 Ti20 O5 C125 -123.6(17) . . . . ?
Ti19 Ti20 O7 Ti22 -143.0(7) . . . . ?
Ti19 Ti20 O7 Ti21 7.9(3) . . . . ?
Ti19 Ti16 O8 Ti18 -100.7(2) . . . . ?
Ti19 Ti16 O38 Ti15 -99.7(2) . . . . ?
Ti19 Ti16 O38 Ti14 112.4(4) . . . . ?
Ti19 Ti18 O16L Ti20 106.1(3) . . . . ?
Ti19 Ti18 O40 Ti15 -131.6(2) . . . . ?
Ti19 Ti18 O40 Ti16 -24.72(16) . . . . ?
Ti19 O4 C03W O2 -0.3(12) . . . . ?
Ti19 O4 C03W C128 176.7(5) . . . . ?
Ti19 O15 N3 Ti21 -6.6(8) . . . . ?
Ti19 O15 N3 C148 170.5(6) . . . . ?
Ti19 O21 C105 C106 104.5(9) . . . . ?
Ti19 O21 C105 C107 -124.2(11) . . . . ?
Ti19 O21 C105 C158 -55.3(19) . . . . ?
O1 Ti16 O8 Ti18 172.9(2) . . . . ?
O1 Ti16 O8 Ti19 -86.5(2) . . . . ?
O1 Ti16 O38 Ti15 165.6(2) . . . . ?
O1 Ti16 O38 Ti14 17.8(4) . . . . ?
O1 N1 C98 C100 176.2(6) . . . . ?
O1 N1 C98 C99 -2.2(12) . . . . ?
O2 Ti20 O5 C125 170.4(18) . . . . ?
O2 Ti20 O7 Ti22 -66.0(8) . . . . ?
O2 Ti20 O7 Ti21 84.9(3) . . . . ?
O2 C03W C128 Fe2 -85.2(9) . . . . ?
O2 C03W C128 C129 -172.4(9) . . . . ?
O2 C03W C128 C127 1.0(13) . . . . ?
O3 Ti13 O25 C87 95(3) . . . . ?
O3 Ti13 O32 C90 -166.1(13) . . . . ?
O3 Ti12 O26 Ti13 3.9(3) . . . . ?
O3 Ti12 O26 Ti14 149.7(5) . . . . ?
O3 Ti12 O33 C93 74.4(17) . . . . ?
O3 Ti12 O35 C103 -115.7(15) . . . . ?
O4 Ti19 O23 Ti20 -70.3(3) . . . . ?
O4 Ti19 O23 Ti21 77.1(5) . . . . ?
O4 C03W C128 Fe2 97.5(9) . . . . ?
O4 C03W C128 C129 10.3(14) . . . . ?
O4 C03W C128 C127 -176.3(8) . . . . ?
O5 Ti20 O7 Ti22 24.8(8) . . . . ?
O5 Ti20 O7 Ti21 175.8(3) . . . . ?
O6 Ti13 O25 C87 14(3) . . . . ?
O6 C114 C115 Fe1 -104.1(10) . . . . ?
O6 C114 C115 C113 169.9(9) . . . . ?
O6 C114 C115 C116 -12.5(14) . . . . ?
O7 Ti20 O5 C125 76.4(18) . . . . ?
O7 Ti22 O10 C138 -66.9(13) . . . . ?
O7 Ti22 O28 C064 86.0(14) . . . . ?
O7 Ti21 O13 C141 -125.0(15) . . . . ?
O8 Ti16 O38 Ti15 -91.8(2) . . . . ?
O8 Ti16 O38 Ti14 120.4(4) . . . . ?
O8 Ti18 O16L Ti20 97.6(3) . . . . ?
O8 Ti18 O16L Ti19 -8.53(19) . . . . ?
O8 Ti18 O40 Ti15 -97.4(3) . . . . ?
O8 Ti18 O40 Ti16 9.50(17) . . . . ?
O8 Ti19 O23 Ti20 91.8(2) . . . . ?
O8 Ti19 O23 Ti21 -120.8(4) . . . . ?
O9 Ti18 O16L Ti20 -72.2(3) . . . . ?
O9 Ti18 O16L Ti19 -178.35(18) . . . . ?
O9 Ti18 O40 Ti15 72.8(3) . . . . ?
O9 Ti18 O40 Ti16 179.71(17) . . . . ?
O9 N2 C123 C123 -176.5(8) . . . 2_657 ?
O9 N2 C123 C122 1.0(12) . . . . ?
O10 Ti22 O28 C064 -174.8(14) . . . . ?
O11 Ti23 O30 C109 130(4) . . . . ?
O12 Ti20 O5 C125 -21.2(18) . . . . ?
O12 Ti20 O7 Ti22 118.7(8) . . . . ?
O12 Ti20 O7 Ti21 -90.3(3) . . . . ?
O12 O22 C144 C145 177.8(6) . . . . ?
O12 O22 C144 C143 -2.0(12) . . . . ?
O47 Ti12 O26 Ti13 -160.1(3) . . . . ?
O47 Ti12 O26 Ti14 -14.3(4) . . . . ?
O47 Ti12 O33 C93 -92.0(16) . . . . ?
O47 Ti12 O35 C103 38.1(15) . . . . ?
O47 N5 C100 C98 -177.7(6) . . . . ?
O47 N5 C100 C101 1.7(13) . . . . ?
O15 Ti19 O23 Ti20 -165.6(3) . . . . ?
O15 Ti19 O23 Ti21 -18.1(5) . . . . ?
O15 N3 C148 C147 1.6(14) . . . . ?
O15 N3 C148 C149 -176.8(8) . . . . ?
O16L Ti20 O5 C125 -106.8(18) . . . . ?
O16L Ti20 O7 Ti22 -148.8(6) . . . . ?
O16L Ti20 O7 Ti21 2.1(6) . . . . ?
O16L Ti18 O40 Ti15 -166.4(2) . . . . ?
O16L Ti18 O40 Ti16 -59.5(2) . . . . ?
O16L Ti19 O23 Ti20 15.2(2) . . . . ?
O16L Ti19 O23 Ti21 162.6(5) . . . . ?
O26 Ti13 O25 C87 29(3) . . . . ?
O26 Ti13 O32 C90 -93.5(13) . . . . ?
O26 Ti14 O41 C97 160.6(10) . . . . ?
O26 Ti12 O33 C93 -5.3(17) . . . . ?
O26 Ti12 O35 C103 -39.7(17) . . . . ?
O18 Ti17 O29 Ti22 84.3(10) . . . . ?
O18 Ti17 O29 Ti21 -77.0(12) . . . . ?
O19 Ti15 O42 Ti13 -17.4(7) . . . . ?
O19 Ti15 O42 Ti14 -173.1(2) . . . . ?
O20 Ti21 O13 C141 49(2) . . . . ?
O20 C04O C133 Fe2 -79.3(11) . . . . ?
O20 C04O C133 C136 8.6(15) . . . . ?
O20 C04O C133 C132 -170.7(10) . . . . ?
O21 Ti16 O8 Ti18 -102.9(2) . . . . ?
O21 Ti16 O8 Ti19 -2.28(19) . . . . ?
O21 Ti16 O38 Ti15 161.8(10) . . . . ?
O21 Ti16 O38 Ti14 14.0(14) . . . . ?
O21 Ti19 O23 Ti20 -156.0(11) . . . . ?
O21 Ti19 O23 Ti21 -8.5(16) . . . . ?
O22 Ti18 O16L Ti20 9.2(3) . . . . ?
O22 Ti18 O16L Ti19 -96.9(2) . . . . ?
O22 Ti18 O40 Ti15 -34.2(6) . . . . ?
O22 Ti18 O40 Ti16 72.7(5) . . . . ?
O22 C144 C145 O43 1.5(11) . . . . ?
O22 C144 C145 C146 -177.2(7) . . . . ?
O23 Ti20 O7 Ti22 -153.6(8) . . . . ?
O23 Ti20 O7 Ti21 -2.7(2) . . . . ?
O23 Ti21 O13 C141 -54.0(16) . . . . ?
O24 Ti14 O41 C97 -79.8(14) . . . . ?
O24 C114 C115 Fe1 76.8(11) . . . . ?
O24 C114 C115 C113 -9.2(13) . . . . ?
O24 C114 C115 C116 168.5(9) . . . . ?
O25 Ti13 O32 C90 90.8(13) . . . . ?
O17 Ti22 O28 C064 2.5(14) . . . . ?
O17 C04O C133 Fe2 99.9(11) . . . . ?
O17 C04O C133 C136 -172.2(10) . . . . ?
O17 C04O C133 C132 8.6(16) . . . . ?
O27 Ti15 O19 C120 -88.9(17) . . . . ?
O27 Ti15 O42 Ti13 -113.1(6) . . . . ?
O27 Ti15 O42 Ti14 91.2(2) . . . . ?
O27 O43 C145 C144 -179.5(6) . . . . ?
O27 O43 C145 C146 -0.8(11) . . . . ?
O28 Ti22 O10 C138 -174.3(12) . . . . ?
O29 Ti22 O10 C138 10.9(13) . . . . ?
O29 Ti22 O28 C064 -16(2) . . . . ?
O29 Ti21 O13 C141 159.3(15) . . . . ?
O29 Ti23 O11 C153 130(3) . . . . ?
O29 Ti23 O30 C109 -47(4) . . . . ?
O30 Ti23 O11 C153 -48(4) . . . . ?
O31 Ti17 O29 Ti22 -104.2(7) . . . . ?
O31 Ti17 O29 Ti21 94.6(14) . . . . ?
O32 Ti13 O25 C87 -166(3) . . . . ?
O33 Ti12 O26 Ti13 99.5(4) . . . . ?
O33 Ti12 O26 Ti14 -114.7(5) . . . . ?
O33 Ti12 O35 C103 141.5(14) . . . . ?
O34 Ti23 O11 C153 45(4) . . . . ?
O34 Ti23 O30 C109 30(4) . . . . ?
O34 Ti17 O29 Ti22 157.1(4) . . . . ?
O34 Ti17 O29 Ti21 -4.1(12) . . . . ?
O34 N4 C149 C150 -2.6(16) . . . . ?
O34 N4 C149 C148 179.7(8) . . . . ?
O35 Ti12 O26 Ti13 -79.2(6) . . . . ?
O35 Ti12 O26 Ti14 66.6(7) . . . . ?
O35 Ti12 O33 C93 173.8(16) . . . . ?
O36 Ti22 O10 C138 83.5(13) . . . . ?
O36 Ti22 O28 C064 -79.5(14) . . . . ?
O36 Ti23 O11 C153 -155(3) . . . . ?
O36 Ti23 O30 C109 -119(4) . . . . ?
O36 Ti17 O29 Ti22 9.3(7) . . . . ?
O36 Ti17 O29 Ti21 -151.9(9) . . . . ?
O37 Ti15 O19 C120 79.6(17) . . . . ?
O37 Ti15 O42 Ti13 71.5(6) . . . . ?
O37 Ti15 O42 Ti14 -84.3(2) . . . . ?
O38 Ti15 O42 Ti13 158.8(6) . . . . ?
O38 Ti15 O42 Ti14 3.10(19) . . . . ?
O38 Ti14 O41 C97 13.9(10) . . . . ?
O38 Ti16 O8 Ti18 87.5(2) . . . . ?
O38 Ti16 O8 Ti19 -171.9(2) . . . . ?
O39 Ti16 O8 Ti18 -47.9(6) . . . . ?
O39 Ti16 O8 Ti19 52.7(6) . . . . ?
O39 Ti16 O38 Ti15 70.4(2) . . . . ?
O39 Ti16 O38 Ti14 -77.4(4) . . . . ?
O40 Ti15 O19 C120 -2.1(17) . . . . ?
O40 Ti15 O42 Ti13 154.0(5) . . . . ?
O40 Ti15 O42 Ti14 -1.7(5) . . . . ?
O40 Ti16 O8 Ti18 9.27(18) . . . . ?
O40 Ti16 O8 Ti19 109.9(2) . . . . ?
O40 Ti16 O38 Ti15 -14.3(2) . . . . ?
O40 Ti16 O38 Ti14 -162.1(4) . . . . ?
O40 Ti18 O16L Ti20 166.2(2) . . . . ?
O40 Ti18 O16L Ti19 60.1(3) . . . . ?
O42 Ti13 O25 C87 -68(3) . . . . ?
O42 Ti13 O32 C90 -15.4(13) . . . . ?
O42 Ti15 O19 C120 173.6(17) . . . . ?
O42 Ti14 O41 C97 84.9(10) . . . . ?
O43 Ti18 O16L Ti20 35.1(5) . . . . ?
O43 Ti18 O16L Ti19 -71.1(4) . . . . ?
O43 Ti18 O40 Ti15 -9.5(3) . . . . ?
O43 Ti18 O40 Ti16 97.4(2) . . . . ?
N1 Ti14 O41 C97 -57.2(10) . . . . ?
N2 Ti18 O16L Ti20 -107.6(3) . . . . ?
N2 Ti18 O16L Ti19 146.2(2) . . . . ?
N2 Ti18 O40 Ti15 104.7(3) . . . . ?
N2 Ti18 O40 Ti16 -148.4(2) . . . . ?
N3 Ti21 O13 C141 16.7(15) . . . . ?
N3 C148 C149 N4 0.9(15) . . . . ?
N3 C148 C149 C150 -176.8(10) . . . . ?
N4 Ti21 O13 C141 84.8(16) . . . . ?
N5 Ti14 O41 C97 -124.6(10) . . . . ?
N5 C100 C98 N1 5.3(11) . . . . ?
N5 C100 C98 C99 -176.2(9) . . . . ?
C143 C144 C145 O43 -178.7(8) . . . . ?
C143 C144 C145 C146 2.6(13) . . . . ?
C110 C111 C112 Fe1 -58.7(7) . . . . ?
C110 C111 C112 C151 0.0(11) . . . . ?
C111 C110 C152 Fe1 59.0(7) . . . . ?
C111 C110 C152 C151 -1.4(11) . . . . ?
C147 C148 C149 N4 -177.5(10) . . . . ?
C147 C148 C149 C150 4.8(17) . . . . ?
C131 C127 C128 Fe2 -60.9(7) . . . . ?
C131 C127 C128 C129 -1.1(11) . . . . ?
C131 C127 C128 C03W -175.5(8) . . . . ?
C134 C132 C133 Fe2 61.8(10) . . . . ?
C134 C132 C133 C136 3.1(15) . . . . ?
C134 C132 C133 C04O -177.5(11) . . . . ?
C127 C131 C130 Fe2 58.9(7) . . . . ?
C127 C131 C130 C129 1.3(12) . . . . ?
C128 C129 C130 Fe2 -60.2(7) . . . . ?
C128 C129 C130 C131 -2.0(12) . . . . ?
C152 C151 C112 Fe1 58.6(5) . . . . ?
C152 C151 C112 C111 -0.8(9) . . . . ?
C152 C151 C108 O37 -1.8(11) . . . . ?
C152 C151 C108 O39 176.8(7) . . . . ?
C152 C110 C111 Fe1 -57.7(7) . . . . ?
C152 C110 C111 C112 0.9(12) . . . . ?
C112 C151 C152 Fe1 -60.1(5) . . . . ?
C112 C151 C152 C110 1.4(9) . . . . ?
C112 C151 C108 O37 173.5(7) . . . . ?
C112 C151 C108 O39 -7.8(11) . . . . ?
C113 C118 C117 Fe1 -60.2(6) . . . . ?
C113 C118 C117 C116 -2.9(13) . . . . ?
C132 C134 C135 Fe2 -56.9(11) . . . . ?
C132 C134 C135 C136 4.4(15) . . . . ?
C135 C136 C133 Fe2 -59.9(8) . . . . ?
C135 C136 C133 C04O -179.8(10) . . . . ?
C135 C136 C133 C132 -0.4(13) . . . . ?
C135 C134 C132 Fe2 55.7(10) . . . . ?
C135 C134 C132 C133 -4.8(16) . . . . ?
C118 C113 C115 Fe1 59.0(6) . . . . ?
C118 C113 C115 C114 176.7(8) . . . . ?
C118 C113 C115 C116 -1.3(11) . . . . ?
C118 C117 C116 Fe1 -55.8(9) . . . . ?
C118 C117 C116 C115 2.2(13) . . . . ?
C117 C116 C115 Fe1 -58.8(7) . . . . ?
C117 C116 C115 C114 -178.3(9) . . . . ?
C117 C116 C115 C113 -0.4(11) . . . . ?
C115 C113 C118 Fe1 -60.2(7) . . . . ?
C115 C113 C118 C117 2.5(11) . . . . ?
C133 C136 C135 Fe2 60.7(8) . . . . ?
C133 C136 C135 C134 -2.3(13) . . . . ?
C153 Ti23 O30 C109 117(4) . . . . ?
C130 C131 C127 Fe2 -59.8(7) . . . . ?
C130 C131 C127 C128 -0.1(11) . . . . ?
C130 C129 C128 Fe2 61.4(7) . . . . ?
C130 C129 C128 C03W 176.3(9) . . . . ?
C130 C129 C128 C127 1.9(11) . . . . ?
C101 C100 C98 N1 -174.1(8) . . . . ?
C101 C100 C98 C99 4.4(13) . . . . ?
C108 C151 C152 Fe1 116.1(7) . . . . ?
C108 C151 C152 C110 177.6(7) . . . . ?
C108 C151 C112 Fe1 -117.4(8) . . . . ?
C108 C151 C112 C111 -176.9(7) . . . . ?
Ti3 Ti2 O02O C10 -24.6(12) . . . . ?
Ti3 Ti2 O03F C7 50.8(15) . . . . ?
Ti3 Ti4 O020 Ti2 -153.0(7) . . . . ?
Ti3 Ti4 O021 C13 98.1(18) . . . . ?
Ti3 O01W C54 C55 -80(3) . . . . ?
Ti3 O01W C54 C53 119(2) . . . . ?
Ti3 O01J C03L O023 4.2(10) . . . . ?
Ti3 O01J C03L C49 -176.5(4) . . . . ?
Ti3 N030 C77 C78 172.3(7) . . . . ?
Ti3 N030 C77 C76 -8.5(11) . . . . ?
Ti3 N02D C76 C75 -176.7(7) . . . . ?
Ti3 N02D C76 C77 4.6(9) . . . . ?
Fe4 C42 C39 C40 58.9(5) . . . . ?
Fe4 C42 C39 C38 -115.7(7) . . . . ?
Fe4 C42 C41 C43 -58.9(6) . . . . ?
Fe4 C44 C49 C03L -117.2(8) . . . . ?
Fe4 C44 C49 C48 59.1(5) . . . . ?
Fe4 C44 C45 C46 -59.8(6) . . . . ?
Fe4 C43 C40 C39 -61.0(5) . . . . ?
Fe4 C43 C41 C42 58.5(6) . . . . ?
Fe4 C40 C39 C42 -59.2(5) . . . . ?
Fe4 C40 C39 C38 115.3(7) . . . . ?
Fe4 C49 C48 C46 59.3(5) . . . . ?
Fe4 C46 C48 C49 -59.2(5) . . . . ?
Fe4 C46 C45 C44 59.0(6) . . . . ?
Fe4 C39 C38 O00Z 87.5(7) . . . . ?
Fe4 C39 C38 O015 -92.7(7) . . . . ?
Fe3 C69 C68 C67 -59.2(9) . . . . ?
Fe3 C69 C70 C71 61.3(6) . . . . ?
Fe3 C69 C70 C72 -118.0(9) . . . . ?
Fe3 C71 C67 C68 60.1(10) . . . . ?
Fe3 C71 C70 C69 -60.1(7) . . . . ?
Fe3 C71 C70 C72 119.2(9) . . . . ?
Fe3 C65 C66 C63 -59.8(7) . . . . ?
Fe3 C65 C64 C049 60.0(7) . . . . ?
Fe3 C66 C63 C02W 118.1(8) . . . . ?
Fe3 C66 C63 C049 -61.1(6) . . . . ?
Fe3 C67 C68 C69 58.8(9) . . . . ?
Fe3 C64 C049 C63 57.8(6) . . . . ?
Fe3 C70 C72 O012 88.9(9) . . . . ?
Fe3 C70 C72 O01B -89.6(8) . . . . ?
Fe3 C63 C049 C64 -58.4(7) . . . . ?
Ti5 Ti6 O00T Ti8 -132.3(2) . . . . ?
Ti5 Ti6 O00T Ti7 -26.17(15) . . . . ?
Ti5 Ti6 O00V Ti4 106.2(3) . . . . ?
Ti5 Ti7 O00R Ti6 -101.1(2) . . . . ?
Ti5 Ti7 O00S Ti8 -99.9(2) . . . . ?
Ti5 Ti7 O00S Ti9 112.3(3) . . . . ?
Ti5 Ti4 O020 Ti3 13.3(2) . . . . ?
Ti5 Ti4 O020 Ti2 -139.7(6) . . . . ?
Ti5 Ti4 O021 C13 -99.2(18) . . . . ?
Ti5 O014 N02D Ti3 1.5(6) . . . . ?
Ti5 O014 N02D C76 -178.9(5) . . . . ?
Ti5 O00Z C38 O015 -0.3(9) . . . . ?
Ti5 O00Z C38 C39 179.4(4) . . . . ?
Ti5 O00Y C35 C37 99.8(7) . . . . ?
Ti5 O00Y C35 C36 -127.6(8) . . . . ?
Ti5 O00Y C35 C36A -60.2(19) . . . . ?
Ti1 Ti2 O02O C10 46.2(12) . . . . ?
Ti1 Ti2 O03F C7 -65.8(14) . . . . ?
Ti1 O04J C1 C2 -79(4) . . . . ?
Ti1 O04J C1 C3 87(4) . . . . ?
Ti1 O032 C4 C5 -88.2(12) . . . . ?
Ti1 O032 C4 C6 139.0(10) . . . . ?
Ti1 O02J N030 Ti3 31.4(7) . . . . ?
Ti1 O02J N030 C77 -155.4(7) . . . . ?
Ti1 O16 C51 C50 -87(3) . . . . ?
Ti1 O16 C51 C52 37(4) . . . . ?
Ti6 Ti5 O00R Ti7 -101.2(2) . . . . ?
Ti6 Ti5 O01A Ti3 -161.9(3) . . . . ?
Ti6 Ti5 O01A Ti4 48.71(18) . . . . ?
Ti6 Ti7 O00R Ti5 101.1(2) . . . . ?
Ti6 Ti7 O00S Ti8 -48.84(18) . . . . ?
Ti6 Ti7 O00S Ti9 163.4(3) . . . . ?
Ti6 O013 N01K C73 179.3(6) . . . . ?
Ti6 N01I C18 C17 3.5(8) . . . . ?
Ti6 N01I C18 C19 -177.4(5) . . . . ?
Ti6 N01Y C17 C20 173.9(6) . . . . ?
Ti6 N01Y C17 C18 -3.6(8) . . . . ?
Ti8 Ti9 O01E C21 108.6(19) . . . . ?
Ti8 Ti7 O00R Ti5 146.96(14) . . . . ?
Ti8 Ti7 O00R Ti6 45.85(15) . . . . ?
Ti8 Ti7 O00S Ti9 -147.8(5) . . . . ?
Ti8 O00U N01I Ti6 -15.6(5) . . . . ?
Ti8 O00U N01I C18 168.5(4) . . . . ?
Ti8 O012 C72 O01B -1.3(11) . . . . ?
Ti8 O012 C72 C70 -179.7(5) . . . . ?
Ti8 O01H C56 C58 108(3) . . . . ?
Ti8 O01H C56 C59 6(4) . . . . ?
Ti11 Ti10 O01V C60 57.0(10) . . . . ?
Ti11 Ti10 O01R C25 -43.2(7) . . . . ?
Ti11 O03I C27 C28 -63(3) . . . . ?
Ti11 O03I C27 C07A 173(2) . . . . ?
Ti11 O01Z N02L Ti9 -30.4(6) . . . . ?
Ti11 O01Z N02L C80 148.6(5) . . . . ?
Ti11 O03A C29 C31 -46(2) . . . . ?
Ti11 O03A C29 C30 -173.5(11) . . . . ?
Ti11 O01X C33 C34 -122.2(8) . . . . ?
Ti11 O01X C33 C32 2.4(13) . . . . ?
Ti9 Ti8 O00X Ti10 152.4(6) . . . . ?
Ti9 Ti8 O01H C56 -142(3) . . . . ?
Ti9 Ti10 O01V C60 -58.1(11) . . . . ?
Ti9 Ti10 O01R C25 27.7(7) . . . . ?
Ti9 O011 C02W O01F -5.9(10) . . . . ?
Ti9 O011 C02W C63 174.2(5) . . . . ?
Ti9 O01E C21 C23 163.9(11) . . . . ?
Ti9 O01E C21 C22 -44(3) . . . . ?
Ti9 N022 C81 C82 -179.5(6) . . . . ?
Ti9 N022 C81 C80 -2.2(8) . . . . ?
Ti9 N02L C80 C79 176.1(5) . . . . ?
Ti9 N02L C80 C81 0.2(8) . . . . ?
Ti2 Ti3 O01W C54 133(2) . . . . ?
Ti2 Ti1 O04J C1 -129(3) . . . . ?
Ti2 Ti1 O02B Ti3 -141.4(5) . . . . ?
Ti2 Ti1 O16 C51 163(3) . . . . ?
Ti2 O023 C03L O01J -4.3(11) . . . . ?
Ti2 O023 C03L C49 176.4(5) . . . . ?
Ti2 O02O C10 C11 104.5(15) . . . . ?
Ti2 O02O C10 C12 -150.1(10) . . . . ?
Ti2 O03F C7 C8 -95.1(15) . . . . ?
Ti2 O03F C7 C9 145.7(12) . . . . ?
Ti2 O032 C4 C5 79.2(15) . . . . ?
Ti2 O032 C4 C6 -53.6(16) . . . . ?
Ti7 Ti5 O00R Ti6 101.2(2) . . . . ?
Ti7 Ti5 O01A Ti3 -110.8(4) . . . . ?
Ti7 Ti5 O01A Ti4 99.8(2) . . . . ?
Ti7 Ti6 O00T Ti8 -106.1(3) . . . . ?
Ti7 Ti6 O00V Ti5 26.00(16) . . . . ?
Ti7 Ti6 O00V Ti4 132.2(2) . . . . ?
Ti7 Ti8 O00X Ti9 -10.3(2) . . . . ?
Ti7 Ti8 O00X Ti10 142.1(5) . . . . ?
Ti7 Ti8 O01H C56 59(3) . . . . ?
Ti7 O00W N022 Ti9 6.5(6) . . . . ?
Ti7 O00W N022 C81 -173.3(4) . . . . ?
Ti7 O00Y C35 C37 -89.8(7) . . . . ?
Ti7 O00Y C35 C36 42.9(10) . . . . ?
Ti7 O00Y C35 C36A 110.3(19) . . . . ?
Ti7 O01B C72 O012 1.4(10) . . . . ?
Ti7 O01B C72 C70 179.8(5) . . . . ?
Ti10 Ti11 O03I C27 113(3) . . . . ?
Ti10 Ti11 O018 Ti9 135.9(5) . . . . ?
Ti10 Ti11 O03A C29 -149.6(14) . . . . ?
Ti10 Ti9 O01E C21 -176.2(19) . . . . ?
Ti10 O01V C60 C62 92.8(13) . . . . ?
Ti10 O01V C60 C61 -138.6(9) . . . . ?
Ti10 O01R C25 C24 -102.1(8) . . . . ?
Ti10 O01R C25 C26 135.5(8) . . . . ?
Ti10 O01F C02W O011 5.6(10) . . . . ?
Ti10 O01F C02W C63 -174.5(5) . . . . ?
Ti10 O01X C33 C34 72.7(10) . . . . ?
Ti10 O01X C33 C32 -162.7(7) . . . . ?
Ti4 Ti3 O01W C54 -153(2) . . . . ?
Ti4 Ti5 O00R Ti6 -45.62(15) . . . . ?
Ti4 Ti5 O00R Ti7 -146.78(14) . . . . ?
Ti4 Ti5 O01A Ti3 149.4(5) . . . . ?
Ti4 O01G N01Y Ti6 18.4(6) . . . . ?
Ti4 O01G N01Y C17 -168.3(5) . . . . ?
Ti4 O015 C38 O00Z 1.4(9) . . . . ?
Ti4 O015 C38 C39 -178.4(4) . . . . ?
Ti4 O021 C13 C14 36(2) . . . . ?
Ti4 O021 C13 C15 130.8(16) . . . . ?
Ti4 O021 C13 C14A -50(2) . . . . ?
O01G Ti4 O020 Ti3 -84.4(2) . . . . ?
O01G Ti4 O020 Ti2 122.7(6) . . . . ?
O01G Ti4 O021 C13 -0.3(18) . . . . ?
O01G N01Y C17 C20 0.5(11) . . . . ?
O01G N01Y C17 C18 -177.0(5) . . . . ?
O011 Ti9 O01E C21 -30(2) . . . . ?
O011 C02W C63 Fe3 84.6(7) . . . . ?
O011 C02W C63 C66 -3.8(12) . . . . ?
O011 C02W C63 C049 175.3(8) . . . . ?
O014 Ti5 O00R Ti6 -171.18(18) . . . . ?
O014 Ti5 O00R Ti7 87.6(2) . . . . ?
O014 Ti5 O01A Ti3 -18.5(4) . . . . ?
O014 Ti5 O01A Ti4 -167.9(2) . . . . ?
O014 N02D C76 C75 3.7(11) . . . . ?
O014 N02D C76 C77 -175.0(6) . . . . ?
O03I Ti11 O018 Ti9 -121.5(4) . . . . ?
O03I Ti11 O018 Ti10 102.6(4) . . . . ?
O03I Ti11 O03A C29 66.1(15) . . . . ?
O023 Ti2 O03F C7 -2.1(13) . . . . ?
O023 C03L C49 Fe4 87.7(9) . . . . ?
O023 C03L C49 C44 174.9(7) . . . . ?
O023 C03L C49 C48 -0.8(11) . . . . ?
O01V Ti10 O01R C25 179.4(7) . . . . ?
O00W Ti7 O00R Ti5 -87.4(2) . . . . ?
O00W Ti7 O00R Ti6 171.50(16) . . . . ?
O00W Ti7 O00S Ti8 166.8(2) . . . . ?
O00W Ti7 O00S Ti9 19.1(4) . . . . ?
O00W N022 C81 C82 0.4(10) . . . . ?
O00W N022 C81 C80 177.6(5) . . . . ?
O013 Ti6 O00T Ti8 67.6(3) . . . . ?
O013 Ti6 O00T Ti7 173.68(16) . . . . ?
O013 Ti6 O00V Ti5 -174.12(17) . . . . ?
O013 Ti6 O00V Ti4 -68.0(3) . . . . ?
O013 N01K C73 C73 179.1(6) . . . 2_666 ?
O013 N01K C73 C74 -0.5(10) . . . . ?
O02O Ti2 O03F C7 179.4(13) . . . . ?
O04J Ti1 O02B Ti3 117.6(5) . . . . ?
O04J Ti1 O02B Ti2 -101.0(5) . . . . ?
O04J Ti1 O16 C51 -51(3) . . . . ?
O03F Ti2 O02O C10 -175.1(12) . . . . ?
O00R Ti5 O01A Ti3 -118.2(4) . . . . ?
O00R Ti5 O01A Ti4 92.4(2) . . . . ?
O00R Ti6 O00T Ti8 -97.9(2) . . . . ?
O00R Ti6 O00T Ti7 8.17(16) . . . . ?
O00R Ti6 O00V Ti5 -8.30(16) . . . . ?
O00R Ti6 O00V Ti4 97.9(3) . . . . ?
O00R Ti7 O00S Ti8 -92.5(2) . . . . ?
O00R Ti7 O00S Ti9 119.8(4) . . . . ?
O00T Ti6 O00V Ti5 60.6(2) . . . . ?
O00T Ti6 O00V Ti4 166.8(2) . . . . ?
O00T Ti8 O00X Ti9 -7.4(4) . . . . ?
O00T Ti8 O00X Ti10 145.0(4) . . . . ?
O00T Ti8 O01H C56 44(3) . . . . ?
O00T Ti7 O00R Ti5 109.1(2) . . . . ?
O00T Ti7 O00R Ti6 7.97(15) . . . . ?
O00T Ti7 O00S Ti8 -15.02(19) . . . . ?
O00T Ti7 O00S Ti9 -162.8(4) . . . . ?
O00V Ti5 O00R Ti6 -8.12(16) . . . . ?
O00V Ti5 O00R Ti7 -109.3(2) . . . . ?
O00V Ti5 O01A Ti3 164.4(4) . . . . ?
O00V Ti5 O01A Ti4 15.01(19) . . . . ?
O00V Ti6 O00T Ti8 -167.1(2) . . . . ?
O00V Ti6 O00T Ti7 -61.0(2) . . . . ?
O00V Ti4 O020 Ti3 12.4(5) . . . . ?
O00V Ti4 O020 Ti2 -140.6(5) . . . . ?
O00V Ti4 O021 C13 -85.3(18) . . . . ?
O00Z Ti5 O00R Ti6 50.1(5) . . . . ?
O00Z Ti5 O00R Ti7 -51.1(5) . . . . ?
O00Z Ti5 O01A Ti3 79.9(4) . . . . ?
O00Z Ti5 O01A Ti4 -69.4(2) . . . . ?
O01R Ti10 O01V C60 172.0(10) . . . . ?
O00U Ti8 O00X Ti9 86.9(2) . . . . ?
O00U Ti8 O00X Ti10 -120.7(5) . . . . ?
O00U Ti8 O01H C56 -42(3) . . . . ?
O00U N01I C18 C17 179.5(5) . . . . ?
O00U N01I C18 C19 -1.4(9) . . . . ?
O020 Ti3 O01W C54 172(2) . . . . ?
O020 Ti2 O02O C10 -66.0(12) . . . . ?
O020 Ti2 O03F C7 80.8(13) . . . . ?
O020 Ti4 O021 C13 100.2(18) . . . . ?
O00Y Ti5 O00R Ti6 102.87(18) . . . . ?
O00Y Ti5 O00R Ti7 1.71(18) . . . . ?
O00Y Ti7 O00R Ti5 -1.71(18) . . . . ?
O00Y Ti7 O00R Ti6 -102.82(17) . . . . ?
O018 Ti11 O03I C27 67(3) . . . . ?
O018 Ti11 O03A C29 -109.2(15) . . . . ?
O018 Ti9 O01E C21 -140.3(19) . . . . ?
O018 Ti10 O01V C60 20.7(15) . . . . ?
O018 Ti10 O01R C25 -8.2(7) . . . . ?
O02B Ti3 O01W C54 98(2) . . . . ?
O02B Ti1 O04J C1 -84(4) . . . . ?
O02B Ti1 O16 C51 125(3) . . . . ?
O02B Ti2 O02O C10 11.3(12) . . . . ?
O02B Ti2 O03F C7 -25(2) . . . . ?
O012 Ti8 O00X Ti9 -87.4(2) . . . . ?
O012 Ti8 O00X Ti10 65.0(5) . . . . ?
O012 Ti8 O01H C56 126(3) . . . . ?
O032 Ti1 O04J C1 -164(4) . . . . ?
O032 Ti1 O02B Ti3 -149.2(4) . . . . ?
O032 Ti1 O02B Ti2 -7.8(3) . . . . ?
O032 Ti1 O16 C51 -157(3) . . . . ?
O032 Ti2 O02O C10 84.3(12) . . . . ?
O032 Ti2 O03F C7 -84.1(13) . . . . ?
O00X Ti8 O01H C56 -141(3) . . . . ?
O00X Ti9 O01E C21 144.5(19) . . . . ?
O00X Ti10 O01V C60 -87.6(10) . . . . ?
O00X Ti10 O01R C25 69.1(7) . . . . ?
O01F Ti10 O01V C60 -5.4(10) . . . . ?
O01F C02W C63 Fe3 -95.2(8) . . . . ?
O01F C02W C63 C66 176.4(8) . . . . ?
O01F C02W C63 C049 -4.6(12) . . . . ?
O01Z Ti11 O03I C27 -14(3) . . . . ?
O01Z Ti11 O018 Ti9 -34.5(4) . . . . ?
O01Z Ti11 O018 Ti10 -170.4(2) . . . . ?
O01Z Ti11 O03A C29 -27.6(15) . . . . ?
O01Z N02L C80 C79 -2.9(10) . . . . ?
O01Z N02L C80 C81 -178.8(6) . . . . ?
O02J Ti1 O04J C1 -2(4) . . . . ?
O02J Ti1 O02B Ti3 31.0(4) . . . . ?
O02J Ti1 O02B Ti2 172.3(3) . . . . ?
O02J Ti1 O16 C51 41(3) . . . . ?
O02J N030 C77 C78 -0.8(14) . . . . ?
O02J N030 C77 C76 178.4(7) . . . . ?
O03A Ti11 O03I C27 -108(3) . . . . ?
O03A Ti11 O018 Ti9 53.1(5) . . . . ?
O03A Ti11 O018 Ti10 -82.8(4) . . . . ?
O015 Ti4 O020 Ti3 90.2(2) . . . . ?
O015 Ti4 O020 Ti2 -62.7(6) . . . . ?
O015 Ti4 O021 C13 -167.7(18) . . . . ?
O01B Ti7 O00R Ti5 50.4(5) . . . . ?
O01B Ti7 O00R Ti6 -50.7(5) . . . . ?
O01B Ti7 O00S Ti8 70.5(2) . . . . ?
O01B Ti7 O00S Ti9 -77.3(4) . . . . ?
O00S Ti8 O00X Ti9 0.91(17) . . . . ?
O00S Ti8 O00X Ti10 153.3(5) . . . . ?
O00S Ti9 O01E C21 72.1(19) . . . . ?
O00S Ti7 O00R Ti5 -172.38(18) . . . . ?
O00S Ti7 O00R Ti6 86.51(18) . . . . ?
O01A Ti3 O01W C54 -116(2) . . . . ?
O01A Ti5 O00R Ti6 -86.3(2) . . . . ?
O01A Ti5 O00R Ti7 172.54(19) . . . . ?
O01A Ti4 O020 Ti3 1.10(18) . . . . ?
O01A Ti4 O020 Ti2 -151.9(6) . . . . ?
O01X Ti11 O03I C27 148(3) . . . . ?
O01X Ti11 O018 Ti9 145.0(4) . . . . ?
O01X Ti11 O018 Ti10 9.1(2) . . . . ?
O01X Ti11 O03A C29 171.0(15) . . . . ?
O01X Ti10 O01V C60 75.2(10) . . . . ?
O01X Ti10 O01R C25 -81.0(7) . . . . ?
O021 Ti4 O020 Ti3 -178.1(2) . . . . ?
O021 Ti4 O020 Ti2 29.0(7) . . . . ?
O01J Ti3 O01W C54 -10(3) . . . . ?
O01J C03L C49 Fe4 -91.7(8) . . . . ?
O01J C03L C49 C44 -4.5(11) . . . . ?
O01J C03L C49 C48 179.8(7) . . . . ?
O01H Ti8 O00X Ti9 -178.3(2) . . . . ?
O01H Ti8 O00X Ti10 -25.9(5) . . . . ?
N01I Ti6 O00T Ti8 -12.0(2) . . . . ?
N01I Ti6 O00T Ti7 94.15(19) . . . . ?
N01I Ti6 O00V Ti5 -67.6(4) . . . . ?
N01I Ti6 O00V Ti4 38.6(5) . . . . ?
N022 Ti9 O01E C21 1.3(19) . . . . ?
N01Y Ti6 O00T Ti8 -40.5(5) . . . . ?
N01Y Ti6 O00T Ti7 65.6(4) . . . . ?
N01Y Ti6 O00V Ti5 -94.0(2) . . . . ?
N01Y Ti6 O00V Ti4 12.2(3) . . . . ?
N01Y C17 C18 N01I 0.1(9) . . . . ?
N01Y C17 C18 C19 -179.0(6) . . . . ?
N030 Ti3 O01W C54 23(2) . . . . ?
N02D Ti3 O01W C54 -44(2) . . . . ?
N02D C76 C77 N030 2.5(12) . . . . ?
N02D C76 C77 C78 -178.3(8) . . . . ?
N02L Ti9 O01E C21 -66.6(19) . . . . ?
N02L C80 C81 N022 1.3(9) . . . . ?
N02L C80 C81 C82 178.6(7) . . . . ?
N01K Ti6 O00T Ti8 103.7(3) . . . . ?
N01K Ti6 O00T Ti7 -150.17(19) . . . . ?
N01K Ti6 O00V Ti5 151.9(2) . . . . ?
N01K Ti6 O00V Ti4 -101.9(3) . . . . ?
C75 C76 C77 N030 -176.2(9) . . . . ?
C75 C76 C77 C78 2.9(14) . . . . ?
C42 C39 C38 O00Z 174.5(6) . . . . ?
C42 C39 C38 O015 -5.7(10) . . . . ?
C69 C70 C72 O012 176.2(8) . . . . ?
C69 C70 C72 O01B -2.3(13) . . . . ?
C71 C67 C68 Fe3 -59.8(8) . . . . ?
C71 C67 C68 C69 -1.0(15) . . . . ?
C71 C70 C72 O012 -3.0(13) . . . . ?
C71 C70 C72 O01B 178.5(8) . . . . ?
C03L C49 C48 Fe4 118.2(7) . . . . ?
C03L C49 C48 C46 177.5(7) . . . . ?
C02W C63 C049 Fe3 -118.7(8) . . . . ?
C02W C63 C049 C64 -177.1(8) . . . . ?
C44 C49 C48 Fe4 -58.2(6) . . . . ?
C44 C49 C48 C46 1.2(9) . . . . ?
C43 C40 C39 Fe4 61.3(6) . . . . ?
C43 C40 C39 C42 2.0(8) . . . . ?
C43 C40 C39 C38 176.6(7) . . . . ?
C65 C66 C63 Fe3 60.7(8) . . . . ?
C65 C66 C63 C02W 178.8(9) . . . . ?
C65 C66 C63 C049 -0.4(12) . . . . ?
C65 C64 C049 Fe3 -60.8(8) . . . . ?
C65 C64 C049 C63 -3.0(12) . . . . ?
C66 C65 C64 Fe3 -57.3(8) . . . . ?
C66 C65 C64 C049 2.7(13) . . . . ?
C66 C63 C049 Fe3 60.5(7) . . . . ?
C66 C63 C049 C64 2.1(11) . . . . ?
C67 C71 C70 Fe3 59.0(7) . . . . ?
C67 C71 C70 C69 -1.1(11) . . . . ?
C67 C71 C70 C72 178.2(9) . . . . ?
C40 C43 C41 Fe4 -57.6(6) . . . . ?
C40 C43 C41 C42 1.0(10) . . . . ?
C40 C39 C38 O00Z 1.1(10) . . . . ?
C40 C39 C38 O015 -179.1(7) . . . . ?
C49 C44 C45 Fe4 60.2(6) . . . . ?
C49 C44 C45 C46 0.4(10) . . . . ?
C79 C80 C81 N022 -174.6(6) . . . . ?
C79 C80 C81 C82 2.7(11) . . . . ?
C68 C69 C70 Fe3 -60.8(9) . . . . ?
C68 C69 C70 C71 0.6(12) . . . . ?
C68 C69 C70 C72 -178.7(9) . . . . ?
C48 C46 C45 Fe4 -58.7(6) . . . . ?
C48 C46 C45 C44 0.3(10) . . . . ?
C20 C17 C18 N01I -177.4(7) . . . . ?
C20 C17 C18 C19 3.4(11) . . . . ?
C64 C65 C66 Fe3 58.3(9) . . . . ?
C64 C65 C66 C63 -1.5(13) . . . . ?
C45 C44 C49 Fe4 -60.1(6) . . . . ?
C45 C44 C49 C03L -177.3(7) . . . . ?
C45 C44 C49 C48 -1.0(9) . . . . ?
C45 C46 C48 Fe4 58.3(6) . . . . ?
C45 C46 C48 C49 -0.9(9) . . . . ?
C70 C69 C68 Fe3 59.5(8) . . . . ?
C70 C69 C68 C67 0.2(14) . . . . ?
C70 C71 C67 Fe3 -58.8(7) . . . . ?
C70 C71 C67 C68 1.3(13) . . . . ?
C39 C42 C41 Fe4 59.2(5) . . . . ?
C39 C42 C41 C43 0.3(9) . . . . ?
C41 C42 C39 Fe4 -60.4(5) . . . . ?
C41 C42 C39 C40 -1.5(8) . . . . ?
C41 C42 C39 C38 -176.0(7) . . . . ?
C41 C43 C40 Fe4 59.1(6) . . . . ?
C41 C43 C40 C39 -1.9(9) . . . . ?
O16 Ti1 O04J C1 92(4) . . . . ?
O16 Ti1 O02B Ti3 -58.1(6) . . . . ?
O16 Ti1 O02B Ti2 83.3(5) . . . . ?

loop_
_smtbx_masks_void_nr
_smtbx_masks_void_average_x
_smtbx_masks_void_average_y
_smtbx_masks_void_average_z
_smtbx_masks_void_volume
_smtbx_masks_void_count_electrons
_smtbx_masks_void_content
1 0.046 -0.006 0.110 37.2 0.0 ?
2 -0.046 0.006 0.890 37.2 0.0 ?
3 -0.007 0.269 0.906 10.7 0.0 ?
4 0.000 0.500 0.000 100.0 0.0 ?
5 -0.043 0.463 0.413 13.3 0.0 ?
6 0.043 0.537 0.587 13.3 0.0 ?
7 0.007 0.731 0.094 10.7 0.0 ?
8 0.089 0.714 0.562 14.5 0.0 ?
9 0.090 -0.020 0.755 16.7 0.0 ?
10 0.500 0.000 0.500 324.3 58.9 ?
11 0.302 0.839 0.167 17.7 0.8 ?
12 0.333 0.137 0.156 11.4 0.3 ?
13 0.419 0.585 0.872 12.3 0.0 ?
14 0.581 0.415 0.128 12.3 0.0 ?
15 0.667 0.863 0.844 11.4 0.0 ?
16 0.698 0.161 0.833 17.7 0.8 ?
17 0.910 0.020 0.245 16.7 0.0 ?
18 0.911 0.286 0.438 14.5 0.0 ?
